data_4122808
loop_
_publ_author_name
'D'Alessio, Daniel'
'Sobolev, Alexandre N.'
'Skelton, Brian W.'
'Fuller, Rebecca O.'
'Woodward, Robert C.'
'Lengkeek, Nigel A.'
'Fraser, Benjamin H.'
'Massi, Massimiliano'
'Ogden, Mark I.'

_publ_section_title
;
 Lanthanoid &quot;bottlebrush&quot; clusters: remarkably elongated
 metal-oxo core structures with controllable lengths.
;
_journal_issue 43
_journal_name_full 'Journal of the American Chemical Society'
_journal_page_first 15122
_journal_page_last 15125
_journal_paper_doi 10.1021/ja506677h
_journal_volume 136
_journal_year 2014
_chemical_formula_moiety 'C588 H799 Dy19 N96 O116, 12(C4 H8 O2), 8(C2 H6 O), 24(H2 O)'
_chemical_formula_sum 'C652 H959 Dy19 N96 O172'
_chemical_formula_weight 15981.65
_chemical_name_systematic
; 
 ? 
;
_space_group_IT_number 15
_symmetry_cell_setting monoclinic
_symmetry_Int_Tables_number 15
_symmetry_space_group_name_Hall '-C 2yc'
_symmetry_space_group_name_H-M 'C 1 2/c 1'
_atom_sites_solution_hydrogens geom
_atom_sites_solution_primary direct
_atom_sites_solution_secondary difmap
_audit_creation_method SHELXL-97
_cell_angle_alpha 90.0
_cell_angle_beta 112.332(2)
_cell_angle_gamma 90.0
_cell_formula_units_Z 4
_cell_length_a 52.1542(10)
_cell_length_b 44.1877(10)
_cell_length_c 50.9434(8)
_cell_measurement_reflns_used 28720
_cell_measurement_temperature 100(2)
_cell_measurement_theta_max 67.7227
_cell_measurement_theta_min 2.8528
_cell_volume 108597(4)
_computing_cell_refinement
;
CrysAlisPro, Agilent Technologies,
Version 1.171.35.21 (release 20-01-2012 CrysAlis171 .NET)
(compiled Jan 23 2012,18:06:46)
;
_computing_data_collection
;
CrysAlisPro, Agilent Technologies,
Version 1.171.35.21 (release 20-01-2012 CrysAlis171 .NET)
(compiled Jan 23 2012,18:06:46)
;
_computing_data_reduction
;
CrysAlisPro, Agilent Technologies,
Version 1.171.35.21 (release 20-01-2012 CrysAlis171 .NET)
(compiled Jan 23 2012,18:06:46)
;
_computing_molecular_graphics 'X-Seed 2.0 (Barbour, 2001)'
_computing_publication_material 'SHELXL-97 (Sheldrick, 2008)'
_computing_structure_refinement 'SHELXL-97 (Sheldrick, 2008)'
_computing_structure_solution 'SHELXS-97 (Sheldrick, 2008)'
_diffrn_ambient_temperature 100(2)
_diffrn_detector_area_resol_mean 10.4738
_diffrn_measured_fraction_theta_full 1.000
_diffrn_measured_fraction_theta_max 1.000
_diffrn_measurement_device_type 'Oxford Diffraction Gemini-R Ultra, Ruby CCD'
_diffrn_measurement_method '\w scans'
_diffrn_radiation_monochromator mirror
_diffrn_radiation_source 'Enhance Ultra (Cu) X-ray Source'
_diffrn_radiation_type CuK\a
_diffrn_radiation_wavelength 1.54178
_diffrn_reflns_av_R_equivalents 0.1261
_diffrn_reflns_av_sigmaI/netI 0.1076
_diffrn_reflns_limit_h_max 52
_diffrn_reflns_limit_h_min -33
_diffrn_reflns_limit_k_max 44
_diffrn_reflns_limit_k_min -44
_diffrn_reflns_limit_l_max 38
_diffrn_reflns_limit_l_min -50
_diffrn_reflns_number 252791
_diffrn_reflns_theta_full 50.43
_diffrn_reflns_theta_max 50.43
_diffrn_reflns_theta_min 2.86
_exptl_absorpt_coefficient_mu 7.309
_exptl_absorpt_correction_T_max 1.00000
_exptl_absorpt_correction_T_min 0.45868
_exptl_absorpt_correction_type multi-scan
_exptl_absorpt_process_details
;
CrysAlisPro, Agilent Technologies,
Version 1.171.35.21 (release 20-01-2012 CrysAlis171 .NET)
(compiled Jan 23 2012,18:06:46)
Empirical absorption correction using spherical harmonics,
 implemented in SCALE3 ABSPACK scaling algorithm.
;
_exptl_crystal_colour colorless
_exptl_crystal_density_diffrn 0.977
_exptl_crystal_density_method 'not measured'
_exptl_crystal_description needle
_exptl_crystal_F_000 32692
_exptl_crystal_size_max 0.74
_exptl_crystal_size_mid 0.07
_exptl_crystal_size_min 0.07
_platon_squeeze_details
;
;
_refine_diff_density_max 1.579
_refine_diff_density_min -1.90
_refine_diff_density_rms 0.120
_refine_ls_extinction_method none
_refine_ls_goodness_of_fit_ref 1.012
_refine_ls_hydrogen_treatment constr
_refine_ls_matrix_type fullcycle
_refine_ls_number_parameters 3969
_refine_ls_number_reflns 56875
_refine_ls_number_restraints 911
_refine_ls_restrained_S_all 1.008
_refine_ls_R_factor_all 0.1121
_refine_ls_R_factor_gt 0.0773
_refine_ls_shift/su_max 0.003
_refine_ls_shift/su_mean 0.000
_refine_ls_structure_factor_coef Fsqd
_refine_ls_weighting_details 'calc w=1/[\s^2^(Fo^2^)+(0.1250P)^2^+0.0000P] where P=(Fo^2^+2Fc^2^)/3'
_refine_ls_weighting_scheme calc
_refine_ls_wR_factor_gt 0.2112
_refine_ls_wR_factor_ref 0.2296
_reflns_number_gt 34392
_reflns_number_total 56875
_reflns_threshold_expression I>2sigma(I)
_cod_data_source_file ja506677h_si_002.cif
_cod_data_source_block modd334
_cod_depositor_comments 'Adding full bibliography for 4122807--4122810.cif.'
_cod_original_sg_symbol_H-M 'C 2/c'
_cod_database_code 4122808

loop_
_symmetry_equiv_pos_as_xyz
'x, y, z'
'-x, y, -z+1/2'
'x+1/2, y+1/2, z'
'-x+1/2, y+1/2, -z+1/2'
'-x, -y, -z'
'x, -y, z-1/2'
'-x+1/2, -y+1/2, -z'
'x+1/2, -y+1/2, z-1/2'

loop_
_atom_site_label
_atom_site_type_symbol
_atom_site_fract_x
_atom_site_fract_y
_atom_site_fract_z
_atom_site_U_iso_or_equiv
_atom_site_adp_type
_atom_site_occupancy
_atom_site_symmetry_multiplicity
_atom_site_calc_flag
_atom_site_refinement_flags
_atom_site_disorder_assembly
_atom_site_disorder_group
Dy1 Dy 0.229187(15) 0.138825(19) 0.197194(15) 0.0520(2) Uani 1 1 d . . .
Dy2 Dy 0.251894(15) 0.084078(19) 0.257279(15) 0.0525(2) Uani 1 1 d . . .
Dy3 Dy 0.259056(15) 0.16693(2) 0.272179(15) 0.0540(2) Uani 1 1 d . . .
Dy4 Dy 0.184673(14) 0.131510(16) 0.243920(13) 0.03960(19) Uani 1 1 d . . .
Dy5 Dy 0.106470(13) 0.148398(16) 0.202525(12) 0.03482(18) Uani 1 1 d . . .
Dy6 Dy 0.126474(13) 0.085532(15) 0.254979(13) 0.03457(17) Uani 1 1 d . . .
Dy7 Dy 0.136950(13) 0.164869(16) 0.279534(12) 0.03457(18) Uani 1 1 d . . .
Dy8 Dy 0.060834(13) 0.133755(15) 0.247440(12) 0.03096(16) Uani 1 1 d . . .
Dy9 Dy -0.015559(13) 0.158782(15) 0.210841(12) 0.03265(17) Uani 1 1 d . . .
Dy10 Dy 0.0000 0.08577(2) 0.2500 0.0318(2) Uani 1 2 d S . .
O011 O 0.2357(2) 0.0903(3) 0.1825(2) 0.085(3) Uani 1 1 d . . .
O012 O 0.24657(19) 0.0558(2) 0.21701(19) 0.069(3) Uani 1 1 d . . .
C011 C 0.2426(3) 0.0646(4) 0.1922(3) 0.065(4) Uani 1 1 d . . .
C012 C 0.2454(3) 0.0403(3) 0.1721(3) 0.084(5) Uani 1 1 d . . .
H01A H 0.2421 0.0494 0.1536 0.126 Uiso 1 1 calc R . .
H01B H 0.2317 0.0243 0.1699 0.126 Uiso 1 1 calc R . .
H01C H 0.2641 0.0316 0.1800 0.126 Uiso 1 1 calc R . .
O021 O 0.2840(2) 0.0945(2) 0.3030(2) 0.071(3) Uani 1 1 d . . .
O022 O 0.2855(2) 0.1435(3) 0.3133(2) 0.079(3) Uani 1 1 d . . .
C021 C 0.2927(3) 0.1162(5) 0.3191(3) 0.076(5) Uani 1 1 d . . .
C022 C 0.3145(3) 0.1086(4) 0.3485(3) 0.088(5) Uani 1 1 d . . .
H02A H 0.3190 0.0870 0.3494 0.132 Uiso 1 1 calc R . .
H02B H 0.3071 0.1134 0.3631 0.132 Uiso 1 1 calc R . .
H02C H 0.3313 0.1205 0.3519 0.132 Uiso 1 1 calc R . .
O031 O 0.2611(2) 0.2034(2) 0.2398(2) 0.079(3) Uani 1 1 d . . .
O032 O 0.2388(2) 0.1890(2) 0.1925(2) 0.079(3) Uani 1 1 d . . .
C031 C 0.2529(4) 0.2063(4) 0.2126(4) 0.085(5) Uani 1 1 d . . .
C032 C 0.2620(4) 0.2367(4) 0.2033(4) 0.117(7) Uani 1 1 d . . .
H03A H 0.2738 0.2479 0.2202 0.175 Uiso 1 1 calc R . .
H03B H 0.2456 0.2488 0.1928 0.175 Uiso 1 1 calc R . .
H03C H 0.2724 0.2325 0.1912 0.175 Uiso 1 1 calc R . .
O10W O -0.01667(15) 0.05694(17) 0.20879(14) 0.045(2) Uani 1 1 d . . .
H10S H -0.0102 0.0558 0.1959 0.067 Uiso 1 1 d . . .
H10T H -0.0297 0.0441 0.2051 0.067 Uiso 1 1 d . . .
O11W O 0.27246(19) 0.1398(2) 0.19001(19) 0.078(3) Uani 1 1 d . . .
H11S H 0.2790 0.1235 0.1861 0.117 Uiso 1 1 d . . .
H11Y H 0.2808 0.1565 0.1909 0.117 Uiso 1 1 d . . .
O12W O 0.21437(18) 0.1423(2) 0.14667(16) 0.068(3) Uani 1 1 d . . .
H12P H 0.2056 0.1283 0.1354 0.101 Uiso 1 1 d . . .
H12Q H 0.2157 0.1572 0.1367 0.101 Uiso 1 1 d . . .
O21W O 0.2983(2) 0.0768(3) 0.2568(2) 0.092(3) Uani 1 1 d . . .
H21A H 0.3130 0.0812 0.2709 0.138 Uiso 1 1 d . . .
H21G H 0.3001 0.0687 0.2425 0.138 Uiso 1 1 d . . .
O22W O 0.26613(19) 0.0357(2) 0.2796(2) 0.080(3) Uani 1 1 d . . .
H22V H 0.2569 0.0268 0.2879 0.120 Uiso 1 1 d . . .
H22W H 0.2816 0.0267 0.2842 0.120 Uiso 1 1 d . . .
O31W O 0.3060(2) 0.1714(3) 0.2753(2) 0.093(3) Uani 1 1 d . . .
H31G H 0.3097 0.1834 0.2643 0.139 Uiso 1 1 d . . .
H31M H 0.3189 0.1614 0.2878 0.139 Uiso 1 1 d . . .
O32W O 0.27523(18) 0.2116(2) 0.29935(19) 0.078(3) Uani 1 1 d . . .
H32D H 0.2659 0.2200 0.3079 0.117 Uiso 1 1 d . . .
H32E H 0.2922 0.2154 0.3087 0.117 Uiso 1 1 d . . .
O51W O 0.08725(15) 0.11626(18) 0.16329(14) 0.045(2) Uani 1 1 d . . .
H51M H 0.0749 0.1032 0.1620 0.068 Uiso 1 1 d . . .
H51N H 0.0941 0.1120 0.1510 0.068 Uiso 1 1 d . . .
O52W O 0.10402(15) 0.19818(17) 0.18709(15) 0.045(2) Uani 1 1 d . . .
H52P H 0.0893 0.2086 0.1798 0.067 Uiso 1 1 d . . .
H52Q H 0.1176 0.2102 0.1899 0.067 Uiso 1 1 d . . .
O61W O 0.14150(16) 0.06691(18) 0.30201(14) 0.049(2) Uani 1 1 d . . .
H61A H 0.1330 0.0710 0.3129 0.073 Uiso 1 1 d . . .
H61B H 0.1556 0.0555 0.3090 0.073 Uiso 1 1 d . . .
O62W O 0.11546(15) 0.04574(17) 0.22163(15) 0.044(2) Uani 1 1 d . . .
H62D H 0.1027 0.0328 0.2191 0.066 Uiso 1 1 d . . .
H62E H 0.1242 0.0409 0.2111 0.066 Uiso 1 1 d . . .
O71W O 0.13076(15) 0.21696(18) 0.27151(15) 0.046(2) Uani 1 1 d . . .
H71A H 0.1149 0.2250 0.2635 0.069 Uiso 1 1 d . . .
H71B H 0.1442 0.2293 0.2767 0.069 Uiso 1 1 d . . .
O72W O 0.15828(15) 0.15420(18) 0.32867(14) 0.047(2) Uani 1 1 d . . .
H72D H 0.1753 0.1492 0.3359 0.070 Uiso 1 1 d . . .
H72E H 0.1536 0.1610 0.3418 0.070 Uiso 1 1 d . . .
O91W O -0.03245(15) 0.13498(18) 0.16646(14) 0.046(2) Uani 1 1 d . . .
H91A H -0.0270 0.1396 0.1532 0.068 Uiso 1 1 d . . .
H91B H -0.0441 0.1206 0.1627 0.068 Uiso 1 1 d . . .
O92W O -0.01779(15) 0.21186(16) 0.20715(15) 0.0433(19) Uani 1 1 d . . .
H92D H -0.0042 0.2240 0.2134 0.065 Uiso 1 1 d . . .
H92E H -0.0323 0.2227 0.2004 0.065 Uiso 1 1 d . . .
O123 O 0.26352(15) 0.12913(19) 0.24177(16) 0.054(2) Uani 1 1 d . . .
H123 H 0.2797 0.1287 0.2414 0.065 Uiso 1 1 calc R . .
O124 O 0.20980(16) 0.10501(18) 0.22027(15) 0.049(2) Uani 1 1 d . . .
H124 H 0.2000 0.0914 0.2091 0.058 Uiso 1 1 calc R . .
O134 O 0.21630(16) 0.16439(18) 0.23332(15) 0.049(2) Uani 1 1 d . . .
H134 H 0.2094 0.1818 0.2279 0.058 Uiso 1 1 calc R . .
O234 O 0.23197(15) 0.12256(17) 0.27516(15) 0.048(2) Uani 1 1 d . . .
H234 H 0.2335 0.1190 0.2921 0.058 Uiso 1 1 calc R . .
O456 O 0.14040(15) 0.10861(16) 0.22060(14) 0.0405(19) Uani 1 1 d . . .
H456 H 0.1402 0.0963 0.2077 0.049 Uiso 1 1 calc R . .
O457 O 0.14709(14) 0.16719(17) 0.23737(14) 0.0412(19) Uani 1 1 d . . .
H457 H 0.1509 0.1850 0.2337 0.049 Uiso 1 1 calc R . .
O467 O 0.16245(14) 0.12184(16) 0.27683(13) 0.0383(18) Uani 1 1 d . . .
H467 H 0.1738 0.1161 0.2930 0.046 Uiso 1 1 calc R . .
O568 O 0.08636(14) 0.11085(15) 0.22128(13) 0.0340(17) Uani 1 1 d . . .
H568 H 0.0763 0.0988 0.2085 0.041 Uiso 1 1 calc R . .
O578 O 0.09505(14) 0.16766(16) 0.24097(14) 0.0357(18) Uani 1 1 d . . .
H578 H 0.0891 0.1857 0.2379 0.043 Uiso 1 1 calc R . .
O678 O 0.10803(14) 0.12123(15) 0.27684(13) 0.0351(18) Uani 1 1 d . . .
H678 H 0.1094 0.1154 0.2932 0.042 Uiso 1 1 calc R . .
O890 O 0.02584(14) 0.16933(15) 0.24798(14) 0.0348(17) Uani 1 1 d . . .
H890 H 0.0309 0.1876 0.2477 0.042 Uiso 1 1 calc R . .
O891 O 0.01531(14) 0.11611(15) 0.22084(12) 0.0342(18) Uani 1 1 d . . .
H891 H 0.0143 0.1069 0.2058 0.041 Uiso 1 1 calc R . .
O910 O -0.03773(14) 0.11729(16) 0.22252(13) 0.0357(18) Uani 1 1 d . . .
H910 H -0.0487 0.1083 0.2078 0.043 Uiso 1 1 calc R . .
O1A O 0.11260(17) 0.15156(18) 0.10260(14) 0.049(2) Uani 1 1 d . . .
O2A O 0.10109(16) 0.09200(18) 0.12062(15) 0.050(2) Uani 1 1 d . . .
H2A H 0.1158 0.0836 0.1209 0.075 Uiso 1 1 calc R . .
O3A O 0.14709(16) 0.07252(19) 0.11624(15) 0.051(2) Uani 1 1 d . . .
O4A O 0.16184(18) 0.1311(2) 0.09965(15) 0.061(2) Uani 1 1 d . . .
H4A H 0.1468 0.1352 0.1017 0.092 Uiso 1 1 calc R . .
N1A N 0.1627(2) 0.1628(2) 0.15013(18) 0.047(3) Uani 1 1 d . . .
N2A N 0.1787(2) 0.1527(2) 0.1758(2) 0.050(3) Uani 1 1 d U . .
N3A N 0.16401(19) 0.1463(2) 0.19057(18) 0.039(2) Uani 1 1 d U . .
N4A N 0.1374(2) 0.1536(2) 0.17459(18) 0.042(2) Uani 1 1 d . . .
N5A N 0.1536(2) 0.0647(2) 0.1809(2) 0.054(3) Uani 1 1 d . . .
N6A N 0.1530(2) 0.0405(3) 0.1971(2) 0.056(3) Uani 1 1 d . . .
N7A N 0.1656(2) 0.0170(3) 0.1911(2) 0.063(3) Uani 1 1 d . . .
N8A N 0.1742(2) 0.0259(3) 0.1697(2) 0.060(3) Uani 1 1 d . . .
C1A C 0.1292(3) 0.1779(3) 0.0609(2) 0.062(4) Uani 1 1 d . . .
H1AA H 0.1393 0.1823 0.0813 0.074 Uiso 1 1 calc R . .
H1AB H 0.1298 0.1962 0.0500 0.074 Uiso 1 1 calc R . .
C2A C 0.0994(3) 0.1703(3) 0.0556(2) 0.052(3) Uani 1 1 d . . .
C3A C 0.0910(3) 0.1570(3) 0.0758(2) 0.054(4) Uani 1 1 d . . .
C4A C 0.0647(2) 0.1469(3) 0.0708(2) 0.043(3) Uani 1 1 d . . .
C5A C 0.0446(3) 0.1523(3) 0.0430(3) 0.055(3) Uani 1 1 d . . .
H5A H 0.0260 0.1463 0.0388 0.065 Uiso 1 1 calc R . .
C6A C 0.0511(3) 0.1656(3) 0.0220(2) 0.058(4) Uani 1 1 d D . .
C7A C 0.0782(3) 0.1755(3) 0.0284(2) 0.053(4) Uani 1 1 d . . .
H7A H 0.0826 0.1859 0.0143 0.064 Uiso 1 1 calc R . .
C8A C 0.0295(3) 0.1720(4) -0.0074(2) 0.068(4) Uani 1 1 d D . .
C9A C 0.0002(3) 0.1641(4) -0.0094(3) 0.092(6) Uani 1 1 d . . .
H9AA H -0.0043 0.1761 0.0045 0.138 Uiso 1 1 calc R . .
H9AB H -0.0007 0.1425 -0.0053 0.138 Uiso 1 1 calc R . .
H9AC H -0.0132 0.1685 -0.0285 0.138 Uiso 1 1 calc R . .
C10A C 0.0308(3) 0.2056(3) -0.0155(3) 0.085(5) Uani 1 1 d . . .
H10A H 0.0265 0.2186 -0.0021 0.127 Uiso 1 1 calc R . .
H10B H 0.0173 0.2092 -0.0348 0.127 Uiso 1 1 calc R . .
H10C H 0.0494 0.2102 -0.0147 0.127 Uiso 1 1 calc R . .
C11A C 0.0364(3) 0.1535(4) -0.0301(3) 0.098(6) Uani 1 1 d . . .
H11F H 0.0358 0.1318 -0.0263 0.147 Uiso 1 1 calc R . .
H11G H 0.0549 0.1589 -0.0291 0.147 Uiso 1 1 calc R . .
H11H H 0.0227 0.1581 -0.0490 0.147 Uiso 1 1 calc R . .
C12A C 0.1143(3) 0.1732(3) 0.1257(2) 0.058(4) Uani 1 1 d . . .
H12G H 0.1165 0.1942 0.1202 0.069 Uiso 1 1 calc R . .
H12H H 0.0973 0.1721 0.1299 0.069 Uiso 1 1 calc R . .
C13A C 0.1385(2) 0.1639(3) 0.1506(2) 0.044(3) Uani 1 1 d . . .
C14A C 0.0562(3) 0.1298(3) 0.0916(2) 0.051(3) Uani 1 1 d . . .
H14A H 0.0377 0.1370 0.0901 0.062 Uiso 1 1 calc R . .
H14B H 0.0695 0.1341 0.1111 0.062 Uiso 1 1 calc R . .
C15A C 0.0550(2) 0.0956(3) 0.0866(2) 0.041(3) Uani 1 1 d . . .
C16A C 0.0778(3) 0.0780(3) 0.0998(2) 0.043(3) Uani 1 1 d U . .
C17A C 0.0788(2) 0.0480(3) 0.0934(2) 0.042(3) Uani 1 1 d U . .
C18A C 0.0541(3) 0.0350(3) 0.0737(2) 0.050(3) Uani 1 1 d U . .
H18A H 0.0540 0.0143 0.0687 0.060 Uiso 1 1 calc R . .
C19A C 0.0302(2) 0.0519(3) 0.0616(2) 0.051(3) Uani 1 1 d D . .
C20A C 0.0311(3) 0.0825(3) 0.0682(2) 0.050(3) Uani 1 1 d . . .
H20A H 0.0149 0.0945 0.0599 0.060 Uiso 1 1 calc R . .
C21A C 0.0026(2) 0.0380(3) 0.0425(2) 0.055(4) Uani 1 1 d D . .
C22A C 0.0047(3) 0.0043(3) 0.0380(2) 0.060(4) Uani 1 1 d . . .
H22D H 0.0179 0.0007 0.0289 0.091 Uiso 1 1 calc R . .
H22E H -0.0136 -0.0035 0.0258 0.091 Uiso 1 1 calc R . .
H22F H 0.0110 -0.0061 0.0563 0.091 Uiso 1 1 calc R . .
C23A C -0.0186(3) 0.0416(3) 0.0568(3) 0.075(4) Uani 1 1 d . . .
H23C H -0.0115 0.0316 0.0753 0.112 Uiso 1 1 calc R . .
H23D H -0.0362 0.0324 0.0447 0.112 Uiso 1 1 calc R . .
H23E H -0.0214 0.0632 0.0593 0.112 Uiso 1 1 calc R . .
C24A C -0.0089(3) 0.0535(3) 0.0138(2) 0.063(4) Uani 1 1 d . . .
H24D H 0.0042 0.0513 0.0043 0.094 Uiso 1 1 calc R . .
H24E H -0.0117 0.0751 0.0164 0.094 Uiso 1 1 calc R . .
H24F H -0.0267 0.0442 0.0021 0.094 Uiso 1 1 calc R . .
C25A C 0.1044(3) 0.0286(3) 0.1068(2) 0.051(3) Uani 1 1 d . . .
H25A H 0.0987 0.0073 0.1072 0.061 Uiso 1 1 calc R . .
H25B H 0.1145 0.0352 0.1267 0.061 Uiso 1 1 calc R . .
C26A C 0.1241(3) 0.0306(3) 0.0903(2) 0.053(4) Uani 1 1 d . . .
C27A C 0.1446(3) 0.0506(3) 0.0952(2) 0.046(3) Uani 1 1 d . . .
C28A C 0.1605(3) 0.0532(3) 0.0793(2) 0.055(4) Uani 1 1 d . . .
C29A C 0.1565(3) 0.0310(3) 0.0585(3) 0.065(4) Uani 1 1 d . . .
H29A H 0.1683 0.0309 0.0482 0.078 Uiso 1 1 calc R . .
C30A C 0.1351(2) 0.0083(3) 0.0521(2) 0.059(4) Uani 1 1 d D . .
C31A C 0.1196(3) 0.0090(3) 0.0683(2) 0.050(3) Uani 1 1 d . . .
H31A H 0.1051 -0.0054 0.0648 0.060 Uiso 1 1 calc R . .
C32A C 0.13257(19) -0.0157(2) 0.02978(19) 0.074(5) Uani 1 1 d D . .
C33A C 0.1410(3) -0.0028(3) 0.0068(2) 0.130(7) Uani 1 1 d DU . .
H33C H 0.1392 -0.0184 -0.0074 0.196 Uiso 1 1 calc R . .
H33D H 0.1603 0.0041 0.0152 0.196 Uiso 1 1 calc R . .
H33E H 0.1289 0.0144 -0.0022 0.196 Uiso 1 1 calc R . .
C34A C 0.1512(3) -0.0421(2) 0.0435(3) 0.117(7) Uani 1 1 d D . .
H34D H 0.1495 -0.0576 0.0291 0.175 Uiso 1 1 calc R . .
H34E H 0.1457 -0.0508 0.0583 0.175 Uiso 1 1 calc R . .
H34F H 0.1704 -0.0352 0.0520 0.175 Uiso 1 1 calc R . .
C35A C 0.1031(2) -0.0267(3) 0.0164(2) 0.111(7) Uani 1 1 d D . .
H35A H 0.1017 -0.0422 0.0022 0.166 Uiso 1 1 calc R . .
H35B H 0.0909 -0.0097 0.0074 0.166 Uiso 1 1 calc R . .
H35C H 0.0974 -0.0354 0.0311 0.166 Uiso 1 1 calc R . .
C36A C 0.1729(3) 0.0712(3) 0.1419(2) 0.055(4) Uani 1 1 d . . .
H36A H 0.1794 0.0920 0.1485 0.066 Uiso 1 1 calc R . .
H36B H 0.1876 0.0607 0.1376 0.066 Uiso 1 1 calc R . .
C37A C 0.1666(3) 0.0546(3) 0.1639(3) 0.052(3) Uani 1 1 d . . .
C38A C 0.1806(3) 0.0777(3) 0.0822(3) 0.057(4) Uani 1 1 d . . .
H38A H 0.1965 0.0695 0.0783 0.068 Uiso 1 1 calc R . .
H38B H 0.1878 0.0854 0.1019 0.068 Uiso 1 1 calc R . .
C39A C 0.1675(3) 0.1044(3) 0.0615(3) 0.056(4) Uani 1 1 d . . .
C40A C 0.1570(3) 0.1297(3) 0.0706(3) 0.061(4) Uani 1 1 d . . .
C41A C 0.1432(3) 0.1516(3) 0.0520(3) 0.050(3) Uani 1 1 d . . .
C42A C 0.1403(3) 0.1493(3) 0.0233(2) 0.061(4) Uani 1 1 d . . .
H42A H 0.1313 0.1651 0.0105 0.073 Uiso 1 1 calc R . .
C43A C 0.1503(2) 0.1243(3) 0.0136(2) 0.055(4) Uani 1 1 d D A .
C44A C 0.1643(3) 0.1019(3) 0.0326(2) 0.067(4) Uani 1 1 d . . .
H44A H 0.1718 0.0851 0.0264 0.080 Uiso 1 1 calc R . .
C45A C 0.14684(17) 0.11991(19) -0.0174(2) 0.077(5) Uani 1 1 d D . .
C46A C 0.1281(4) 0.1442(4) -0.0357(3) 0.088(4) Uiso 0.50 1 d PD A 1
H46A H 0.1259 0.1412 -0.0555 0.133 Uiso 0.50 1 calc PR A 1
H46B H 0.1362 0.1641 -0.0292 0.133 Uiso 0.50 1 calc PR A 1
H46C H 0.1099 0.1429 -0.0342 0.133 Uiso 0.50 1 calc PR A 1
C47A C 0.1747(3) 0.1216(5) -0.0199(4) 0.088(4) Uiso 0.50 1 d PD A 1
H47A H 0.1723 0.1187 -0.0398 0.133 Uiso 0.50 1 calc PR A 1
H47B H 0.1868 0.1057 -0.0082 0.133 Uiso 0.50 1 calc PR A 1
H47C H 0.1831 0.1414 -0.0133 0.133 Uiso 0.50 1 calc PR A 1
C48A C 0.1341(5) 0.0893(3) -0.0279(3) 0.088(4) Uiso 0.50 1 d PD A 1
H48A H 0.1319 0.0868 -0.0478 0.133 Uiso 0.50 1 calc PR A 1
H48B H 0.1159 0.0880 -0.0265 0.133 Uiso 0.50 1 calc PR A 1
H48C H 0.1462 0.0734 -0.0164 0.133 Uiso 0.50 1 calc PR A 1
C58A C 0.1380(5) 0.1492(3) -0.0335(3) 0.088(4) Uiso 0.50 1 d PD A 2
H58A H 0.1358 0.1461 -0.0533 0.133 Uiso 0.50 1 calc PR A 2
H58B H 0.1522 0.1647 -0.0249 0.133 Uiso 0.50 1 calc PR A 2
H58C H 0.1203 0.1559 -0.0328 0.133 Uiso 0.50 1 calc PR A 2
C59A C 0.1739(3) 0.1096(5) -0.0188(4) 0.088(4) Uiso 0.50 1 d PD A 2
H59A H 0.1715 0.1069 -0.0387 0.133 Uiso 0.50 1 calc PR A 2
H59B H 0.1796 0.0904 -0.0086 0.133 Uiso 0.50 1 calc PR A 2
H59C H 0.1882 0.1249 -0.0100 0.133 Uiso 0.50 1 calc PR A 2
C60A C 0.1250(4) 0.0961(4) -0.0311(3) 0.088(4) Uiso 0.50 1 d PD A 2
H60A H 0.1229 0.0934 -0.0510 0.133 Uiso 0.50 1 calc PR A 2
H60B H 0.1073 0.1025 -0.0304 0.133 Uiso 0.50 1 calc PR A 2
H60C H 0.1308 0.0769 -0.0210 0.133 Uiso 0.50 1 calc PR A 2
O1B O 0.18797(16) -0.00776(18) 0.30238(15) 0.049(2) Uani 1 1 d . . .
O2B O 0.18767(15) 0.04195(18) 0.34127(14) 0.049(2) Uani 1 1 d . . .
H2B H 0.2049 0.0428 0.3446 0.073 Uiso 1 1 calc R . .
O3B O 0.24227(16) 0.0431(2) 0.35432(16) 0.057(2) Uani 1 1 d . . .
O4B O 0.24558(17) -0.0037(2) 0.31304(16) 0.061(2) Uani 1 1 d . . .
H4B H 0.2284 -0.0021 0.3096 0.092 Uiso 1 1 calc R . .
N1B N 0.2066(2) 0.0289(2) 0.26603(19) 0.049(3) Uani 1 1 d . . .
N2B N 0.2106(2) 0.0576(2) 0.26045(19) 0.047(3) Uani 1 1 d . . .
N3B N 0.18924(19) 0.0747(2) 0.25868(18) 0.043(2) Uani 1 1 d . . .
N4B N 0.17025(18) 0.0571(2) 0.26327(17) 0.036(2) Uani 1 1 d . . .
N5B N 0.2529(2) 0.1160(3) 0.3663(2) 0.059(3) Uani 1 1 d . . .
N6B N 0.2355(2) 0.1389(3) 0.3648(2) 0.056(3) Uani 1 1 d . . .
N7B N 0.2110(2) 0.1338(2) 0.3433(2) 0.057(3) Uani 1 1 d . . .
N8B N 0.2132(2) 0.1072(3) 0.3304(2) 0.056(3) Uani 1 1 d . . .
C1B C 0.2176(3) -0.0625(3) 0.3023(3) 0.066(4) Uani 1 1 d . . .
H1BA H 0.2146 -0.0472 0.2872 0.079 Uiso 1 1 calc R . .
H1BB H 0.2183 -0.0826 0.2941 0.079 Uiso 1 1 calc R . .
C2B C 0.1938(3) -0.0616(3) 0.3120(2) 0.061(4) Uani 1 1 d . . .
C3B C 0.1796(3) -0.0352(3) 0.3125(2) 0.053(3) Uani 1 1 d . . .
C4B C 0.1602(3) -0.0338(3) 0.3247(2) 0.051(3) Uani 1 1 d . . .
C5B C 0.1540(3) -0.0601(3) 0.3350(2) 0.050(3) Uani 1 1 d . . .
H5B H 0.1405 -0.0594 0.3433 0.060 Uiso 1 1 calc R . .
C6B C 0.1655(3) -0.0867(3) 0.3342(2) 0.061(4) Uani 1 1 d D B .
C7B C 0.1863(3) -0.0870(3) 0.3232(3) 0.071(4) Uani 1 1 d . . .
H7B H 0.1957 -0.1055 0.3235 0.085 Uiso 1 1 calc R . .
C8B C 0.1587(2) -0.1162(3) 0.3460(2) 0.087(5) Uani 1 1 d D . .
C9B C 0.1348(3) -0.1105(4) 0.3551(4) 0.117(5) Uiso 0.79 1 d PD B 1
H9BA H 0.1302 -0.1293 0.3627 0.176 Uiso 0.79 1 calc PR B 1
H9BB H 0.1186 -0.1038 0.3388 0.176 Uiso 0.79 1 calc PR B 1
H9BC H 0.1400 -0.0949 0.3699 0.176 Uiso 0.79 1 calc PR B 1
C10B C 0.1511(4) -0.1400(3) 0.3228(3) 0.117(5) Uiso 0.79 1 d PD B 1
H10D H 0.1467 -0.1590 0.3301 0.176 Uiso 0.79 1 calc PR B 1
H10E H 0.1667 -0.1431 0.3169 0.176 Uiso 0.79 1 calc PR B 1
H10F H 0.1349 -0.1331 0.3066 0.176 Uiso 0.79 1 calc PR B 1
C11B C 0.1843(3) -0.1256(4) 0.3711(3) 0.117(5) Uiso 0.79 1 d PD B 1
H11I H 0.1805 -0.1445 0.3791 0.176 Uiso 0.79 1 calc PR B 1
H11J H 0.1891 -0.1098 0.3856 0.176 Uiso 0.79 1 calc PR B 1
H11K H 0.1997 -0.1287 0.3650 0.176 Uiso 0.79 1 calc PR B 1
C12B C 0.1690(2) 0.0028(3) 0.2749(2) 0.044(3) Uani 1 1 d U . .
H12I H 0.1509 0.0080 0.2757 0.053 Uiso 1 1 calc R . .
H12J H 0.1662 -0.0132 0.2604 0.053 Uiso 1 1 calc R . .
C13B C 0.1820(2) 0.0300(3) 0.2678(2) 0.040(3) Uani 1 1 d . . .
C14B C 0.1469(2) -0.0038(3) 0.3289(2) 0.049(3) Uani 1 1 d . . .
H14C H 0.1272 -0.0073 0.3258 0.058 Uiso 1 1 calc R . .
H14D H 0.1476 0.0113 0.3148 0.058 Uiso 1 1 calc R . .
C15B C 0.1626(2) 0.0085(3) 0.3594(2) 0.051(3) Uani 1 1 d . . .
C16B C 0.1838(2) 0.0296(3) 0.3646(2) 0.047(3) Uani 1 1 d . . .
C17B C 0.2005(2) 0.0373(3) 0.3923(2) 0.048(3) Uani 1 1 d . . .
C18B C 0.1942(3) 0.0246(3) 0.4143(2) 0.047(3) Uani 1 1 d . . .
H18B H 0.2051 0.0307 0.4332 0.056 Uiso 1 1 calc R . .
C19B C 0.1738(2) 0.0043(2) 0.4106(2) 0.054(3) Uani 1 1 d D C .
C20B C 0.1576(3) -0.0030(3) 0.3823(2) 0.052(3) Uani 1 1 d . . .
H20B H 0.1425 -0.0165 0.3786 0.062 Uiso 1 1 calc R . .
C21B C 0.16686(15) -0.01052(19) 0.43427(17) 0.060(4) Uani 1 1 d D . .
C22B C 0.1858(3) 0.0018(3) 0.46282(17) 0.069(3) Uiso 0.69 1 d PD C 1
H22G H 0.1812 -0.0078 0.4779 0.104 Uiso 0.69 1 calc PR C 1
H22H H 0.1833 0.0237 0.4633 0.104 Uiso 0.69 1 calc PR C 1
H22I H 0.2051 -0.0027 0.4658 0.104 Uiso 0.69 1 calc PR C 1
C23B C 0.13718(19) -0.0038(3) 0.4301(3) 0.069(3) Uiso 0.69 1 d PD C 1
H23F H 0.1329 -0.0134 0.4453 0.104 Uiso 0.69 1 calc PR C 1
H23G H 0.1248 -0.0119 0.4117 0.104 Uiso 0.69 1 calc PR C 1
H23H H 0.1346 0.0181 0.4305 0.104 Uiso 0.69 1 calc PR C 1
C24B C 0.1709(3) -0.04437(18) 0.4339(3) 0.069(3) Uiso 0.69 1 d PD C 1
H24G H 0.1664 -0.0537 0.4491 0.104 Uiso 0.69 1 calc PR C 1
H24H H 0.1902 -0.0488 0.4369 0.104 Uiso 0.69 1 calc PR C 1
H24I H 0.1586 -0.0526 0.4156 0.104 Uiso 0.69 1 calc PR C 1
C25B C 0.2242(3) 0.0601(3) 0.3986(3) 0.054(3) Uani 1 1 d . . .
H25C H 0.2199 0.0741 0.3823 0.065 Uiso 1 1 calc R . .
H25D H 0.2255 0.0723 0.4154 0.065 Uiso 1 1 calc R . .
C26B C 0.2515(3) 0.0456(3) 0.4042(3) 0.059(4) Uani 1 1 d . . .
C27B C 0.2597(3) 0.0377(3) 0.3819(3) 0.056(4) Uani 1 1 d . . .
C28B C 0.2843(3) 0.0233(3) 0.3869(3) 0.060(4) Uani 1 1 d . . .
C29B C 0.3016(3) 0.0170(4) 0.4152(3) 0.080(5) Uani 1 1 d . . .
H29B H 0.3191 0.0077 0.4189 0.096 Uiso 1 1 calc R . .
C30B C 0.2943(3) 0.0239(3) 0.4378(2) 0.077(4) Uani 1 1 d DU D .
C31B C 0.2684(3) 0.0384(3) 0.4314(3) 0.068(4) Uani 1 1 d . . .
H31B H 0.2626 0.0432 0.4465 0.082 Uiso 1 1 calc R . .
C32B C 0.3144(2) 0.0168(2) 0.4679(2) 0.092(5) Uani 1 1 d DU . .
C33B C 0.3040(4) 0.0305(5) 0.4891(3) 0.105(5) Uiso 0.50 1 d PD D 1
H33F H 0.3171 0.0259 0.5084 0.157 Uiso 0.50 1 calc PR D 1
H33G H 0.2858 0.0221 0.4863 0.157 Uiso 0.50 1 calc PR D 1
H33H H 0.3025 0.0525 0.4865 0.157 Uiso 0.50 1 calc PR D 1
C34B C 0.3169(5) -0.0171(3) 0.4719(4) 0.105(5) Uiso 0.50 1 d PD D 1
H34G H 0.3298 -0.0218 0.4912 0.157 Uiso 0.50 1 calc PR D 1
H34H H 0.3237 -0.0259 0.4581 0.157 Uiso 0.50 1 calc PR D 1
H34I H 0.2986 -0.0257 0.4689 0.157 Uiso 0.50 1 calc PR D 1
C35B C 0.3426(2) 0.0298(5) 0.4724(4) 0.105(5) Uiso 0.50 1 d PD D 1
H35D H 0.3556 0.0252 0.4917 0.157 Uiso 0.50 1 calc PR D 1
H35E H 0.3411 0.0518 0.4697 0.157 Uiso 0.50 1 calc PR D 1
H35F H 0.3494 0.0209 0.4586 0.157 Uiso 0.50 1 calc PR D 1
C55B C 0.2984(4) 0.0144(5) 0.4872(3) 0.105(5) Uiso 0.50 1 d PD D 2
H55A H 0.3113 0.0098 0.5066 0.157 Uiso 0.50 1 calc PR D 2
H55B H 0.2847 -0.0018 0.4804 0.157 Uiso 0.50 1 calc PR D 2
H55C H 0.2890 0.0336 0.4871 0.157 Uiso 0.50 1 calc PR D 2
C56B C 0.3289(4) -0.0129(3) 0.4682(4) 0.105(5) Uiso 0.50 1 d PD D 2
H56A H 0.3418 -0.0173 0.4875 0.157 Uiso 0.50 1 calc PR D 2
H56B H 0.3391 -0.0115 0.4556 0.157 Uiso 0.50 1 calc PR D 2
H56C H 0.3151 -0.0291 0.4616 0.157 Uiso 0.50 1 calc PR D 2
C57B C 0.3356(4) 0.0417(4) 0.4783(4) 0.105(5) Uiso 0.50 1 d PD D 2
H57A H 0.3486 0.0371 0.4976 0.157 Uiso 0.50 1 calc PR D 2
H57B H 0.3263 0.0609 0.4783 0.157 Uiso 0.50 1 calc PR D 2
H57C H 0.3458 0.0434 0.4656 0.157 Uiso 0.50 1 calc PR D 2
C36B C 0.2497(3) 0.0686(3) 0.3394(3) 0.070(4) Uani 1 1 d . . .
H36C H 0.2702 0.0702 0.3461 0.084 Uiso 1 1 calc R . .
H36D H 0.2424 0.0646 0.3188 0.084 Uiso 1 1 calc R . .
C37B C 0.2382(3) 0.0975(3) 0.3450(3) 0.052(4) Uani 1 1 d . . .
C38B C 0.2933(3) 0.0091(4) 0.3637(3) 0.074(5) Uani 1 1 d . . .
H38C H 0.2868 0.0220 0.3465 0.089 Uiso 1 1 calc R . .
H38D H 0.3138 0.0080 0.3708 0.089 Uiso 1 1 calc R . .
C39B C 0.2811(3) -0.0228(4) 0.3561(3) 0.063(4) Uani 1 1 d . . .
C40B C 0.2563(3) -0.0278(4) 0.3311(3) 0.065(4) Uani 1 1 d . . .
C41B C 0.2456(3) -0.0562(4) 0.3268(3) 0.065(4) Uani 1 1 d . . .
C42B C 0.2589(3) -0.0785(4) 0.3458(3) 0.070(4) Uani 1 1 d . . .
H42B H 0.2505 -0.0980 0.3422 0.084 Uiso 1 1 calc R . .
C43B C 0.2819(2) -0.0762(3) 0.3686(2) 0.066(4) Uani 1 1 d D E .
C44B C 0.2937(3) -0.0463(4) 0.3741(3) 0.070(4) Uani 1 1 d . . .
H44B H 0.3103 -0.0428 0.3902 0.084 Uiso 1 1 calc R . .
C45B C 0.29729(19) -0.1013(3) 0.3893(2) 0.100(6) Uani 1 1 d D . .
C46B C 0.2818(3) -0.1307(3) 0.3791(3) 0.096(4) Uiso 0.75 1 d PD E 1
H46D H 0.2915 -0.1471 0.3921 0.144 Uiso 0.75 1 calc PR E 1
H46E H 0.2811 -0.1353 0.3600 0.144 Uiso 0.75 1 calc PR E 1
H46F H 0.2629 -0.1288 0.3786 0.144 Uiso 0.75 1 calc PR E 1
C47B C 0.3262(2) -0.1037(4) 0.3893(3) 0.096(4) Uiso 0.75 1 d PD E 1
H47D H 0.3363 -0.1200 0.4022 0.144 Uiso 0.75 1 calc PR E 1
H47E H 0.3360 -0.0845 0.3957 0.144 Uiso 0.75 1 calc PR E 1
H47F H 0.3251 -0.1082 0.3700 0.144 Uiso 0.75 1 calc PR E 1
C48B C 0.2983(4) -0.0931(4) 0.41847(19) 0.096(4) Uiso 0.75 1 d PD E 1
H48D H 0.3079 -0.1092 0.4319 0.144 Uiso 0.75 1 calc PR E 1
H48E H 0.2794 -0.0909 0.4179 0.144 Uiso 0.75 1 calc PR E 1
H48F H 0.3084 -0.0740 0.4246 0.144 Uiso 0.75 1 calc PR E 1
C49B C 0.1589(13) -0.1098(6) 0.3752(6) 0.117(5) Uiso 0.21 1 d PD B 2
H49A H 0.1545 -0.1284 0.3832 0.176 Uiso 0.21 1 calc PR B 2
H49B H 0.1449 -0.0944 0.3738 0.176 Uiso 0.21 1 calc PR B 2
H49C H 0.1772 -0.1025 0.3876 0.176 Uiso 0.21 1 calc PR B 2
C50B C 0.1303(6) -0.1266(9) 0.3262(8) 0.117(5) Uiso 0.21 1 d PD B 2
H50A H 0.1256 -0.1456 0.3334 0.176 Uiso 0.21 1 calc PR B 2
H50B H 0.1304 -0.1300 0.3072 0.176 Uiso 0.21 1 calc PR B 2
H50C H 0.1166 -0.1111 0.3253 0.176 Uiso 0.21 1 calc PR B 2
C51B C 0.1805(8) -0.1394(5) 0.3476(13) 0.117(5) Uiso 0.21 1 d PD B 2
H51A H 0.1764 -0.1585 0.3551 0.176 Uiso 0.21 1 calc PR B 2
H51B H 0.1988 -0.1321 0.3602 0.176 Uiso 0.21 1 calc PR B 2
H51C H 0.1805 -0.1429 0.3286 0.176 Uiso 0.21 1 calc PR B 2
C52B C 0.1916(3) -0.0094(7) 0.4620(2) 0.069(3) Uiso 0.31 1 d PD C 2
H52G H 0.1868 -0.0189 0.4769 0.104 Uiso 0.31 1 calc PR C 2
H52H H 0.1968 0.0118 0.4671 0.104 Uiso 0.31 1 calc PR C 2
H52I H 0.2071 -0.0202 0.4600 0.104 Uiso 0.31 1 calc PR C 2
C53B C 0.1428(4) 0.0060(5) 0.4375(5) 0.069(3) Uiso 0.31 1 d PD C 2
H53F H 0.1383 -0.0035 0.4526 0.104 Uiso 0.31 1 calc PR C 2
H53G H 0.1266 0.0049 0.4196 0.104 Uiso 0.31 1 calc PR C 2
H53H H 0.1478 0.0272 0.4423 0.104 Uiso 0.31 1 calc PR C 2
C54B C 0.1587(6) -0.0432(3) 0.4268(5) 0.069(3) Uiso 0.31 1 d PD C 2
H54G H 0.1543 -0.0526 0.4420 0.104 Uiso 0.31 1 calc PR C 2
H54H H 0.1741 -0.0541 0.4246 0.104 Uiso 0.31 1 calc PR C 2
H54I H 0.1424 -0.0441 0.4090 0.104 Uiso 0.31 1 calc PR C 2
C58B C 0.2772(5) -0.1270(5) 0.3864(8) 0.096(4) Uiso 0.25 1 d PD E 2
H58D H 0.2868 -0.1434 0.3993 0.144 Uiso 0.25 1 calc PR E 2
H58E H 0.2701 -0.1345 0.3668 0.144 Uiso 0.25 1 calc PR E 2
H58F H 0.2618 -0.1197 0.3911 0.144 Uiso 0.25 1 calc PR E 2
C59B C 0.3213(6) -0.1119(8) 0.3819(7) 0.096(4) Uiso 0.25 1 d PD E 2
H59D H 0.3310 -0.1284 0.3947 0.144 Uiso 0.25 1 calc PR E 2
H59E H 0.3341 -0.0950 0.3840 0.144 Uiso 0.25 1 calc PR E 2
H59F H 0.3143 -0.1191 0.3623 0.144 Uiso 0.25 1 calc PR E 2
C60B C 0.3077(9) -0.0885(5) 0.4191(2) 0.096(4) Uiso 0.25 1 d PD E 2
H60D H 0.3173 -0.1044 0.4327 0.144 Uiso 0.25 1 calc PR E 2
H60E H 0.2920 -0.0811 0.4233 0.144 Uiso 0.25 1 calc PR E 2
H60F H 0.3205 -0.0719 0.4206 0.144 Uiso 0.25 1 calc PR E 2
O1C O 0.20104(16) 0.25252(19) 0.33082(15) 0.051(2) Uani 1 1 d . . .
O2C O 0.16172(16) 0.2664(2) 0.27369(15) 0.052(2) Uani 1 1 d . . .
H2C H 0.1760 0.2695 0.2700 0.078 Uiso 1 1 calc R . .
O3C O 0.20679(17) 0.2777(2) 0.26088(15) 0.056(2) Uani 1 1 d . . .
O4C O 0.24922(17) 0.2620(2) 0.31658(16) 0.062(2) Uani 1 1 d . . .
H4C H 0.2360 0.2565 0.3214 0.092 Uiso 1 1 calc R . .
N1C N 0.22862(19) 0.2014(2) 0.31567(19) 0.045(3) Uani 1 1 d . . .
N2C N 0.2253(2) 0.1829(2) 0.2944(2) 0.047(3) Uani 1 1 d U . .
N3C N 0.20038(19) 0.1732(2) 0.28304(18) 0.043(2) Uani 1 1 d . . .
N4C N 0.18551(19) 0.1851(2) 0.29622(19) 0.043(2) Uani 1 1 d U . .
N5C N 0.1712(2) 0.2241(2) 0.22130(19) 0.057(3) Uani 1 1 d . . .
N6C N 0.1541(2) 0.2225(2) 0.1945(2) 0.055(3) Uani 1 1 d . . .
N7C N 0.1640(2) 0.2395(2) 0.1782(2) 0.054(3) Uani 1 1 d . . .
N8C N 0.1879(2) 0.2522(3) 0.1953(2) 0.060(3) Uani 1 1 d . . .
C1C C 0.2497(3) 0.2749(3) 0.3734(2) 0.065(4) Uani 1 1 d . . .
H1CA H 0.2488 0.2540 0.3662 0.078 Uiso 1 1 calc R . .
H1CB H 0.2621 0.2750 0.3937 0.078 Uiso 1 1 calc R . .
C2C C 0.2217(3) 0.2850(3) 0.3704(2) 0.058(4) Uani 1 1 d . . .
C3C C 0.1966(3) 0.2746(3) 0.3489(2) 0.048(3) Uani 1 1 d . . .
C4C C 0.1711(3) 0.2857(3) 0.3436(2) 0.048(3) Uani 1 1 d . . .
C5C C 0.1697(3) 0.3080(3) 0.3626(3) 0.074(5) Uani 1 1 d . . .
H5C H 0.1519 0.3154 0.3605 0.089 Uiso 1 1 calc R . .
C6C C 0.1925(3) 0.3200(3) 0.3843(2) 0.061(4) Uani 1 1 d D . .
C7C C 0.2175(3) 0.3077(3) 0.3874(3) 0.069(4) Uani 1 1 d . . .
H7C H 0.2334 0.3151 0.4025 0.083 Uiso 1 1 calc R . .
C8C C 0.1913(2) 0.3446(2) 0.4045(2) 0.091(5) Uani 1 1 d D . .
C9C C 0.1615(2) 0.3529(4) 0.3986(3) 0.152(10) Uani 1 1 d D . .
H9CA H 0.1610 0.3688 0.4117 0.228 Uiso 1 1 calc R . .
H9CB H 0.1516 0.3351 0.4011 0.228 Uiso 1 1 calc R . .
H9CC H 0.1528 0.3603 0.3790 0.228 Uiso 1 1 calc R . .
C10C C 0.2047(3) 0.3335(3) 0.43474(18) 0.116(7) Uani 1 1 d D . .
H10G H 0.2039 0.3495 0.4477 0.174 Uiso 1 1 calc R . .
H10H H 0.2241 0.3283 0.4388 0.174 Uiso 1 1 calc R . .
H10I H 0.1948 0.3156 0.4373 0.174 Uiso 1 1 calc R . .
C11C C 0.2066(3) 0.3723(2) 0.4008(3) 0.107(7) Uani 1 1 d D . .
H11L H 0.2058 0.3881 0.4139 0.160 Uiso 1 1 calc R . .
H11M H 0.1979 0.3797 0.3812 0.160 Uiso 1 1 calc R . .
H11N H 0.2259 0.3670 0.4048 0.160 Uiso 1 1 calc R . .
C12C C 0.1956(2) 0.2212(3) 0.3371(2) 0.049(3) Uani 1 1 d . . .
H12K H 0.1758 0.2185 0.3338 0.058 Uiso 1 1 calc R . .
H12L H 0.2069 0.2159 0.3570 0.058 Uiso 1 1 calc R . .
C13C C 0.2038(3) 0.2014(3) 0.3162(2) 0.047(3) Uani 1 1 d . . .
C14C C 0.1456(2) 0.2770(3) 0.3195(2) 0.050(3) Uani 1 1 d . . .
H14E H 0.1478 0.2561 0.3137 0.060 Uiso 1 1 calc R . .
H14F H 0.1299 0.2769 0.3259 0.060 Uiso 1 1 calc R . .
C15C C 0.1386(2) 0.2970(3) 0.2946(2) 0.049(3) Uani 1 1 d . . .
C16C C 0.1486(2) 0.2929(3) 0.2732(2) 0.047(3) Uani 1 1 d . . .
C17C C 0.1439(3) 0.3150(3) 0.2513(2) 0.050(3) Uani 1 1 d . . .
C18C C 0.1293(3) 0.3403(3) 0.2506(3) 0.056(4) Uani 1 1 d . . .
H18C H 0.1265 0.3546 0.2359 0.068 Uiso 1 1 calc R . .
C19C C 0.1180(2) 0.3460(3) 0.2716(2) 0.050(3) Uani 1 1 d D F .
C20C C 0.1233(3) 0.3237(3) 0.2926(3) 0.060(4) Uani 1 1 d . . .
H20C H 0.1158 0.3269 0.3068 0.072 Uiso 1 1 calc R . .
C21C C 0.0996(2) 0.3732(3) 0.26988(18) 0.078(5) Uani 1 1 d D . .
C22C C 0.1012(4) 0.3951(3) 0.2479(3) 0.091(4) Uiso 0.67 1 d PD F 1
H22J H 0.0891 0.4125 0.2468 0.137 Uiso 0.67 1 calc PR F 1
H22K H 0.0951 0.3850 0.2294 0.137 Uiso 0.67 1 calc PR F 1
H22L H 0.1203 0.4021 0.2532 0.137 Uiso 0.67 1 calc PR F 1
C23C C 0.07005(19) 0.3621(4) 0.2617(4) 0.091(4) Uiso 0.67 1 d PD F 1
H23I H 0.0578 0.3793 0.2604 0.137 Uiso 0.67 1 calc PR F 1
H23J H 0.0692 0.3479 0.2761 0.137 Uiso 0.67 1 calc PR F 1
H23K H 0.0641 0.3518 0.2433 0.137 Uiso 0.67 1 calc PR F 1
C24C C 0.1088(4) 0.3884(3) 0.2985(3) 0.091(4) Uiso 0.67 1 d PD F 1
H24J H 0.0969 0.4059 0.2974 0.137 Uiso 0.67 1 calc PR F 1
H24K H 0.1280 0.3952 0.3041 0.137 Uiso 0.67 1 calc PR F 1
H24L H 0.1075 0.3740 0.3126 0.137 Uiso 0.67 1 calc PR F 1
C52C C 0.1139(5) 0.4013(3) 0.2651(7) 0.091(4) Uiso 0.33 1 d PD F 2
H52D H 0.1021 0.4190 0.2637 0.137 Uiso 0.33 1 calc PR F 2
H52E H 0.1170 0.3992 0.2474 0.137 Uiso 0.33 1 calc PR F 2
H52F H 0.1316 0.4040 0.2810 0.137 Uiso 0.33 1 calc PR F 2
C53C C 0.0722(3) 0.3691(5) 0.2455(5) 0.091(4) Uiso 0.33 1 d PD F 2
H53C H 0.0602 0.3866 0.2444 0.137 Uiso 0.33 1 calc PR F 2
H53D H 0.0631 0.3507 0.2485 0.137 Uiso 0.33 1 calc PR F 2
H53E H 0.0752 0.3672 0.2277 0.137 Uiso 0.33 1 calc PR F 2
C54C C 0.0951(6) 0.3762(6) 0.2974(4) 0.091(4) Uiso 0.33 1 d PD F 2
H54D H 0.0832 0.3937 0.2962 0.137 Uiso 0.33 1 calc PR F 2
H54E H 0.1131 0.3791 0.3130 0.137 Uiso 0.33 1 calc PR F 2
H54F H 0.0863 0.3578 0.3007 0.137 Uiso 0.33 1 calc PR F 2
C25C C 0.1560(2) 0.3092(3) 0.2291(2) 0.051(3) Uani 1 1 d . . .
H25E H 0.1434 0.3178 0.2108 0.061 Uiso 1 1 calc R . .
H25F H 0.1571 0.2871 0.2265 0.061 Uiso 1 1 calc R . .
C26C C 0.1852(3) 0.3231(3) 0.2368(2) 0.054(4) Uani 1 1 d . . .
C27C C 0.2088(3) 0.3077(3) 0.2527(2) 0.051(4) Uani 1 1 d . . .
C28C C 0.2348(3) 0.3209(3) 0.2622(2) 0.047(3) Uani 1 1 d U . .
C29C C 0.2361(3) 0.3510(3) 0.2548(2) 0.060(4) Uani 1 1 d . . .
H29C H 0.2538 0.3605 0.2609 0.072 Uiso 1 1 calc R . .
C30C C 0.2135(3) 0.3678(3) 0.2395(2) 0.061(4) Uani 1 1 d D . .
C31C C 0.1877(3) 0.3528(3) 0.2305(2) 0.052(3) Uani 1 1 d . . .
H31C H 0.1715 0.3637 0.2196 0.063 Uiso 1 1 calc R . .
C32C C 0.21401(17) 0.4008(3) 0.23076(18) 0.077(5) Uani 1 1 d D . .
C33C C 0.2434(2) 0.4126(3) 0.2421(3) 0.102(6) Uani 1 1 d D . .
H33I H 0.2435 0.4337 0.2363 0.153 Uiso 1 1 calc R . .
H33J H 0.2547 0.4004 0.2346 0.153 Uiso 1 1 calc R . .
H33K H 0.2511 0.4114 0.2629 0.153 Uiso 1 1 calc R . .
C34C C 0.2023(3) 0.4036(3) 0.19874(18) 0.101(6) Uani 1 1 d D . .
H34J H 0.2029 0.4248 0.1935 0.152 Uiso 1 1 calc R . .
H34K H 0.1831 0.3964 0.1911 0.152 Uiso 1 1 calc R . .
H34L H 0.2135 0.3914 0.1910 0.152 Uiso 1 1 calc R . .
C35C C 0.1969(3) 0.4202(3) 0.2424(3) 0.102(6) Uani 1 1 d D . .
H35G H 0.1973 0.4413 0.2366 0.152 Uiso 1 1 calc R . .
H35H H 0.2045 0.4190 0.2632 0.152 Uiso 1 1 calc R . .
H35I H 0.1777 0.4129 0.2351 0.152 Uiso 1 1 calc R . .
C36C C 0.2156(3) 0.2535(3) 0.2476(3) 0.062(4) Uani 1 1 d . . .
H36E H 0.2225 0.2365 0.2612 0.075 Uiso 1 1 calc R . .
H36F H 0.2309 0.2605 0.2422 0.075 Uiso 1 1 calc R . .
C37C C 0.1913(3) 0.2424(3) 0.2211(2) 0.047(3) Uani 1 1 d . . .
C38C C 0.2614(3) 0.3056(3) 0.2817(3) 0.063(4) Uani 1 1 d . . .
H38E H 0.2773 0.3133 0.2775 0.075 Uiso 1 1 calc R . .
H38F H 0.2600 0.2835 0.2783 0.075 Uiso 1 1 calc R . .
C39C C 0.2665(3) 0.3119(3) 0.3131(3) 0.065(4) Uani 1 1 d . . .
C40C C 0.2588(3) 0.2907(3) 0.3283(2) 0.056(4) Uani 1 1 d . . .
C41C C 0.2614(3) 0.2961(3) 0.3567(3) 0.062(4) Uani 1 1 d . . .
C42C C 0.2723(3) 0.3247(3) 0.3682(3) 0.065(4) Uani 1 1 d U . .
H42C H 0.2744 0.3290 0.3872 0.078 Uiso 1 1 calc R . .
C43C C 0.2801(3) 0.3467(3) 0.3534(2) 0.069(4) Uani 1 1 d D G .
C44C C 0.2775(3) 0.3387(3) 0.3259(3) 0.074(5) Uani 1 1 d . . .
H44C H 0.2838 0.3527 0.3155 0.089 Uiso 1 1 calc R . .
C45C C 0.2931(2) 0.3765(3) 0.36706(18) 0.096(6) Uani 1 1 d D . .
C46C C 0.2887(5) 0.3814(4) 0.3943(3) 0.098(5) Uiso 0.50 1 d PD G 1
H46G H 0.2972 0.4006 0.4028 0.147 Uiso 0.50 1 calc PR G 1
H46H H 0.2973 0.3648 0.4075 0.147 Uiso 0.50 1 calc PR G 1
H46I H 0.2688 0.3820 0.3904 0.147 Uiso 0.50 1 calc PR G 1
C47C C 0.3239(2) 0.3755(4) 0.3734(5) 0.098(5) Uiso 0.50 1 d PD G 1
H47G H 0.3324 0.3946 0.3821 0.147 Uiso 0.50 1 calc PR G 1
H47H H 0.3268 0.3725 0.3556 0.147 Uiso 0.50 1 calc PR G 1
H47I H 0.3324 0.3587 0.3864 0.147 Uiso 0.50 1 calc PR G 1
C48C C 0.2802(5) 0.4022(3) 0.3467(4) 0.098(5) Uiso 0.50 1 d PD G 1
H48G H 0.2886 0.4214 0.3555 0.147 Uiso 0.50 1 calc PR G 1
H48H H 0.2602 0.4027 0.3423 0.147 Uiso 0.50 1 calc PR G 1
H48I H 0.2835 0.3991 0.3292 0.147 Uiso 0.50 1 calc PR G 1
C58C C 0.2757(4) 0.3902(4) 0.3821(4) 0.098(5) Uiso 0.50 1 d PD G 2
H58G H 0.2840 0.4094 0.3910 0.147 Uiso 0.50 1 calc PR G 2
H58H H 0.2750 0.3762 0.3968 0.147 Uiso 0.50 1 calc PR G 2
H58I H 0.2568 0.3938 0.3684 0.147 Uiso 0.50 1 calc PR G 2
C59C C 0.3220(3) 0.3710(4) 0.3885(4) 0.098(5) Uiso 0.50 1 d PD G 2
H59G H 0.3302 0.3903 0.3971 0.147 Uiso 0.50 1 calc PR G 2
H59H H 0.3333 0.3620 0.3790 0.147 Uiso 0.50 1 calc PR G 2
H59I H 0.3212 0.3572 0.4032 0.147 Uiso 0.50 1 calc PR G 2
C60C C 0.2940(5) 0.3982(3) 0.3446(4) 0.098(5) Uiso 0.50 1 d PD G 2
H60G H 0.3024 0.4173 0.3535 0.147 Uiso 0.50 1 calc PR G 2
H60H H 0.2751 0.4020 0.3310 0.147 Uiso 0.50 1 calc PR G 2
H60I H 0.3050 0.3894 0.3347 0.147 Uiso 0.50 1 calc PR G 2
O1D O 0.01012(15) 0.22677(17) 0.13075(14) 0.044(2) Uani 1 1 d . . .
O2D O 0.06714(16) 0.23686(17) 0.15022(14) 0.049(2) Uani 1 1 d . . .
H2D H 0.0510 0.2291 0.1437 0.073 Uiso 1 1 calc R . .
O3D O 0.06459(16) 0.28656(18) 0.18591(15) 0.049(2) Uani 1 1 d . . .
O4D O 0.0003(2) 0.27822(19) 0.16458(16) 0.067(3) Uani 1 1 d . . .
H4D H 0.0179 0.2766 0.1716 0.101 Uiso 0.50 1 calc PR . .
N1D N 0.04254(19) 0.1792(2) 0.15982(17) 0.041(2) Uani 1 1 d . . .
N2D N 0.05662(19) 0.1623(2) 0.18269(18) 0.039(2) Uani 1 1 d U . .
N3D N 0.04177(17) 0.15845(19) 0.19815(16) 0.029(2) Uani 1 1 d U . .
N4D N 0.01760(19) 0.1728(2) 0.18596(17) 0.041(2) Uani 1 1 d U . .
N5D N 0.0390(2) 0.2632(2) 0.2193(2) 0.062(3) Uani 1 1 d . . .
N6D N 0.0324(2) 0.2398(2) 0.2330(2) 0.056(3) Uani 1 1 d . . .
N7D N 0.0543(2) 0.2248(2) 0.2476(2) 0.052(3) Uani 1 1 d . . .
N8D N 0.0761(2) 0.2368(2) 0.2435(2) 0.047(3) Uani 1 1 d U . .
C1D C -0.0395(3) 0.2664(3) 0.1124(2) 0.055(4) Uani 1 1 d . . .
H1DA H -0.0356 0.2533 0.1293 0.066 Uiso 1 1 calc R . .
H1DB H -0.0599 0.2672 0.1022 0.066 Uiso 1 1 calc R . .
C2D C -0.0268(2) 0.2527(3) 0.0935(2) 0.043(3) Uani 1 1 d . . .
C3D C -0.0030(2) 0.2351(3) 0.1020(2) 0.040(3) Uani 1 1 d . . .
C4D C 0.0104(2) 0.2263(3) 0.0842(2) 0.045(3) Uani 1 1 d . . .
C5D C -0.0013(3) 0.2360(3) 0.0558(2) 0.051(3) Uani 1 1 d . . .
H5D H 0.0073 0.2302 0.0432 0.061 Uiso 1 1 calc R . .
C6D C -0.0254(2) 0.2541(3) 0.04528(19) 0.051(3) Uani 1 1 d D H .
C7D C -0.0378(2) 0.2623(3) 0.0645(2) 0.049(3) Uani 1 1 d . . .
H7D H -0.0539 0.2745 0.0579 0.059 Uiso 1 1 calc R . .
C8D C -0.03780(18) 0.2648(2) 0.0144(2) 0.076(5) Uani 1 1 d D . .
C9D C -0.0180(3) 0.2601(4) -0.0004(3) 0.086(4) Uiso 0.62 1 d PD H 1
H9DA H -0.0266 0.2671 -0.0201 0.129 Uiso 0.62 1 calc PR H 1
H9DB H -0.0136 0.2385 -0.0002 0.129 Uiso 0.62 1 calc PR H 1
H9DC H -0.0010 0.2715 0.0094 0.129 Uiso 0.62 1 calc PR H 1
C10D C -0.0640(3) 0.2472(4) -0.0018(3) 0.086(4) Uiso 0.62 1 d PD H 1
H10J H -0.0718 0.2541 -0.0215 0.129 Uiso 0.62 1 calc PR H 1
H10K H -0.0776 0.2506 0.0070 0.129 Uiso 0.62 1 calc PR H 1
H10L H -0.0597 0.2256 -0.0012 0.129 Uiso 0.62 1 calc PR H 1
C11D C -0.0453(4) 0.2979(2) 0.0128(3) 0.086(4) Uiso 0.62 1 d PD H 1
H11O H -0.0531 0.3043 -0.0071 0.129 Uiso 0.62 1 calc PR H 1
H11P H -0.0286 0.3098 0.0230 0.129 Uiso 0.62 1 calc PR H 1
H11Q H -0.0590 0.3012 0.0214 0.129 Uiso 0.62 1 calc PR H 1
C12D C -0.0031(2) 0.2048(3) 0.1420(2) 0.047(3) Uani 1 1 d U . .
H12M H -0.0163 0.1925 0.1264 0.056 Uiso 1 1 calc R . .
H12N H -0.0136 0.2150 0.1521 0.056 Uiso 1 1 calc R . .
C13D C 0.0190(2) 0.1850(3) 0.1621(2) 0.039(3) Uani 1 1 d U . .
C14D C 0.0377(2) 0.2108(3) 0.0937(2) 0.043(3) Uani 1 1 d . . .
H14G H 0.0380 0.1970 0.0785 0.052 Uiso 1 1 calc R . .
H14H H 0.0403 0.1985 0.1107 0.052 Uiso 1 1 calc R . .
C15D C 0.0611(3) 0.2331(3) 0.1004(2) 0.052(3) Uani 1 1 d . . .
C16D C 0.0737(2) 0.2476(3) 0.1280(2) 0.046(3) Uani 1 1 d . . .
C17D C 0.0936(3) 0.2696(3) 0.1333(3) 0.056(4) Uani 1 1 d . . .
C18D C 0.1010(3) 0.2796(3) 0.1103(3) 0.062(4) Uani 1 1 d . . .
H18D H 0.1148 0.2948 0.1137 0.074 Uiso 1 1 calc R . .
C19D C 0.0886(2) 0.2679(3) 0.0833(2) 0.059(4) Uani 1 1 d D I .
C20D C 0.0692(3) 0.2441(3) 0.0791(3) 0.051(3) Uani 1 1 d . . .
H20D H 0.0613 0.2352 0.0608 0.061 Uiso 1 1 calc R . .
C21D C 0.0960(2) 0.2805(2) 0.0594(2) 0.091(5) Uani 1 1 d D . .
C22D C 0.0699(4) 0.2914(6) 0.0353(3) 0.104(5) Uiso 0.50 1 d PD I 1
H22M H 0.0747 0.2992 0.0198 0.156 Uiso 0.50 1 calc PR I 1
H22N H 0.0612 0.3075 0.0423 0.156 Uiso 0.50 1 calc PR I 1
H22O H 0.0569 0.2745 0.0284 0.156 Uiso 0.50 1 calc PR I 1
C23D C 0.1152(5) 0.3074(4) 0.0688(4) 0.104(5) Uiso 0.50 1 d PD I 1
H23L H 0.1196 0.3147 0.0529 0.156 Uiso 0.50 1 calc PR I 1
H23M H 0.1323 0.3014 0.0845 0.156 Uiso 0.50 1 calc PR I 1
H23N H 0.1060 0.3235 0.0752 0.156 Uiso 0.50 1 calc PR I 1
C24D C 0.1093(5) 0.2570(4) 0.0472(5) 0.104(5) Uiso 0.50 1 d PD I 1
H24M H 0.1137 0.2660 0.0318 0.156 Uiso 0.50 1 calc PR I 1
H24N H 0.0965 0.2401 0.0398 0.156 Uiso 0.50 1 calc PR I 1
H24O H 0.1264 0.2498 0.0621 0.156 Uiso 0.50 1 calc PR I 1
C25D C 0.1074(3) 0.2843(3) 0.1627(2) 0.060(4) Uani 1 1 d U . .
H25G H 0.1071 0.2699 0.1775 0.072 Uiso 1 1 calc R . .
H25H H 0.1270 0.2889 0.1662 0.072 Uiso 1 1 calc R . .
C26D C 0.0925(2) 0.3135(3) 0.1650(2) 0.046(3) Uani 1 1 d . . .
C27D C 0.0716(3) 0.3128(3) 0.1752(2) 0.045(3) Uani 1 1 d U . .
C28D C 0.0557(3) 0.3383(3) 0.1747(2) 0.049(3) Uani 1 1 d . . .
C29D C 0.0635(3) 0.3653(3) 0.1650(3) 0.061(4) Uani 1 1 d . . .
H29D H 0.0535 0.3833 0.1647 0.073 Uiso 1 1 calc R . .
C30D C 0.0856(3) 0.3665(3) 0.1559(2) 0.067(4) Uani 1 1 d D J .
C31D C 0.0997(3) 0.3398(3) 0.1565(2) 0.056(4) Uani 1 1 d . . .
H31D H 0.1150 0.3401 0.1507 0.067 Uiso 1 1 calc R . .
C32D C 0.0944(2) 0.3975(3) 0.1487(2) 0.093(5) Uani 1 1 d D . .
C33D C 0.1163(3) 0.3944(4) 0.1363(4) 0.111(5) Uiso 0.80 1 d PD J 1
H33L H 0.1215 0.4146 0.1320 0.167 Uiso 0.80 1 calc PR J 1
H33M H 0.1089 0.3825 0.1188 0.167 Uiso 0.80 1 calc PR J 1
H33N H 0.1326 0.3842 0.1499 0.167 Uiso 0.80 1 calc PR J 1
C34D C 0.0698(3) 0.4144(3) 0.1280(3) 0.111(5) Uiso 0.80 1 d PD J 1
H34M H 0.0759 0.4342 0.1239 0.167 Uiso 0.80 1 calc PR J 1
H34N H 0.0558 0.4171 0.1362 0.167 Uiso 0.80 1 calc PR J 1
H34O H 0.0619 0.4027 0.1103 0.167 Uiso 0.80 1 calc PR J 1
C35D C 0.1064(4) 0.4165(3) 0.1755(3) 0.111(5) Uiso 0.80 1 d PD J 1
H35J H 0.1119 0.4363 0.1708 0.167 Uiso 0.80 1 calc PR J 1
H35K H 0.1227 0.4062 0.1891 0.167 Uiso 0.80 1 calc PR J 1
H35L H 0.0925 0.4191 0.1838 0.167 Uiso 0.80 1 calc PR J 1
C36D C 0.0827(3) 0.2805(3) 0.2153(3) 0.060(4) Uani 1 1 d . . .
H36G H 0.0876 0.2995 0.2264 0.072 Uiso 1 1 calc R . .
H36H H 0.0999 0.2703 0.2163 0.072 Uiso 1 1 calc R . .
C37D C 0.0661(3) 0.2602(3) 0.2265(3) 0.050(3) Uani 1 1 d . . .
C38D C 0.0302(3) 0.3376(3) 0.1823(3) 0.058(4) Uani 1 1 d . . .
H38G H 0.0282 0.3571 0.1908 0.070 Uiso 1 1 calc R . .
H38H H 0.0321 0.3214 0.1964 0.070 Uiso 1 1 calc R . .
C39D C 0.0045(3) 0.3317(3) 0.1552(3) 0.055(4) Uani 1 1 d . . .
C40D C -0.0069(3) 0.3030(3) 0.1478(2) 0.044(3) Uani 1 1 d . . .
C41D C -0.0287(3) 0.2987(3) 0.1225(2) 0.053(3) Uani 1 1 d . . .
C42D C -0.0396(3) 0.3226(3) 0.1053(3) 0.079(5) Uani 1 1 d . . .
H42D H -0.0558 0.3198 0.0887 0.095 Uiso 1 1 calc R . .
C43D C -0.0272(3) 0.3518(3) 0.1115(3) 0.086(5) Uani 1 1 d D . .
C44D C -0.0069(3) 0.3549(3) 0.1368(3) 0.075(4) Uani 1 1 d . . .
H44D H 0.0002 0.3747 0.1425 0.090 Uiso 1 1 calc R . .
C45D C -0.0399(2) 0.3778(2) 0.0907(2) 0.090 Uiso 1 1 d D . .
C46D C -0.0207(3) 0.4047(2) 0.0986(3) 0.112 Uiso 1 1 d D . .
H46J H -0.0289 0.4213 0.0852 0.112 Uiso 1 1 calc R . .
H46K H -0.0028 0.3991 0.0977 0.112 Uiso 1 1 calc R . .
H46L H -0.0178 0.4113 0.1178 0.112 Uiso 1 1 calc R . .
C47D C -0.0448(3) 0.3683(3) 0.0608(2) 0.112 Uiso 1 1 d D . .
H47J H -0.0527 0.3853 0.0479 0.112 Uiso 1 1 calc R . .
H47K H -0.0576 0.3512 0.0554 0.112 Uiso 1 1 calc R . .
H47L H -0.0271 0.3623 0.0597 0.112 Uiso 1 1 calc R . .
C48D C -0.0673(2) 0.3867(3) 0.0920(3) 0.112 Uiso 1 1 d D . .
H48J H -0.0753 0.4035 0.0789 0.112 Uiso 1 1 calc R . .
H48K H -0.0644 0.3931 0.1114 0.112 Uiso 1 1 calc R . .
H48L H -0.0800 0.3694 0.0867 0.112 Uiso 1 1 calc R . .
C49D C -0.0154(3) 0.2775(6) 0.0055(4) 0.086(4) Uiso 0.38 1 d PD H 2
H49D H -0.0237 0.2841 -0.0144 0.129 Uiso 0.38 1 calc PR H 2
H49E H -0.0015 0.2618 0.0074 0.129 Uiso 0.38 1 calc PR H 2
H49F H -0.0065 0.2947 0.0176 0.129 Uiso 0.38 1 calc PR H 2
C50D C -0.0517(5) 0.2390(4) -0.0052(3) 0.086(4) Uiso 0.38 1 d PD H 2
H50D H -0.0594 0.2463 -0.0248 0.129 Uiso 0.38 1 calc PR H 2
H50E H -0.0667 0.2308 -0.0001 0.129 Uiso 0.38 1 calc PR H 2
H50F H -0.0381 0.2231 -0.0034 0.129 Uiso 0.38 1 calc PR H 2
C51D C -0.0589(4) 0.2895(5) 0.0106(4) 0.086(4) Uiso 0.38 1 d PD H 2
H51D H -0.0666 0.2959 -0.0093 0.129 Uiso 0.38 1 calc PR H 2
H51E H -0.0500 0.3067 0.0227 0.129 Uiso 0.38 1 calc PR H 2
H51F H -0.0739 0.2817 0.0160 0.129 Uiso 0.38 1 calc PR H 2
C52D C 0.0794(5) 0.2657(5) 0.0314(2) 0.104(5) Uiso 0.50 1 d PD I 2
H52J H 0.0848 0.2741 0.0165 0.156 Uiso 0.50 1 calc PR I 2
H52K H 0.0596 0.2694 0.0267 0.156 Uiso 0.50 1 calc PR I 2
H52L H 0.0829 0.2438 0.0328 0.156 Uiso 0.50 1 calc PR I 2
C53D C 0.0919(6) 0.3142(3) 0.0564(5) 0.104(5) Uiso 0.50 1 d PD I 2
H53I H 0.0968 0.3215 0.0408 0.156 Uiso 0.50 1 calc PR I 2
H53J H 0.1037 0.3241 0.0741 0.156 Uiso 0.50 1 calc PR I 2
H53K H 0.0724 0.3190 0.0525 0.156 Uiso 0.50 1 calc PR I 2
C54D C 0.1264(3) 0.2741(6) 0.0654(5) 0.104(5) Uiso 0.50 1 d PD I 2
H54J H 0.1311 0.2820 0.0498 0.156 Uiso 0.50 1 calc PR I 2
H54K H 0.1297 0.2522 0.0671 0.156 Uiso 0.50 1 calc PR I 2
H54L H 0.1380 0.2840 0.0832 0.156 Uiso 0.50 1 calc PR I 2
C55D C 0.1004(12) 0.3954(6) 0.1219(7) 0.111(5) Uiso 0.20 1 d PD J 2
H55D H 0.1060 0.4154 0.1175 0.167 Uiso 0.20 1 calc PR J 2
H55E H 0.0838 0.3886 0.1062 0.167 Uiso 0.20 1 calc PR J 2
H55F H 0.1155 0.3809 0.1248 0.167 Uiso 0.20 1 calc PR J 2
C56D C 0.0716(6) 0.4205(5) 0.1437(12) 0.111(5) Uiso 0.20 1 d PD J 2
H56D H 0.0778 0.4402 0.1395 0.167 Uiso 0.20 1 calc PR J 2
H56E H 0.0673 0.4222 0.1608 0.167 Uiso 0.20 1 calc PR J 2
H56F H 0.0550 0.4141 0.1277 0.167 Uiso 0.20 1 calc PR J 2
C57D C 0.1202(7) 0.4086(7) 0.1724(6) 0.111(5) Uiso 0.20 1 d PD J 2
H57D H 0.1254 0.4285 0.1675 0.167 Uiso 0.20 1 calc PR J 2
H57E H 0.1354 0.3943 0.1753 0.167 Uiso 0.20 1 calc PR J 2
H57F H 0.1167 0.4102 0.1899 0.167 Uiso 0.20 1 calc PR J 2
O1E O 0.04680(15) -0.02078(17) 0.23289(14) 0.0406(19) Uani 1 1 d . . .
O2E O 0.08823(16) -0.00800(18) 0.21212(14) 0.046(2) Uani 1 1 d . . .
H2E H 0.0764 -0.0114 0.2195 0.069 Uiso 1 1 calc R . .
O3E O 0.04931(16) 0.00331(17) 0.15485(14) 0.044(2) Uani 1 1 d . . .
O4E O 0.00129(17) -0.01168(18) 0.17456(14) 0.053(2) Uani 1 1 d . . .
H4E H 0.0135 -0.0038 0.1694 0.079 Uiso 1 1 calc R . .
N1E N 0.08017(19) 0.0302(2) 0.25729(17) 0.038(2) Uani 1 1 d . . .
N2E N 0.0854(2) 0.0597(2) 0.25694(16) 0.039(2) Uani 1 1 d . . .
N3E N 0.06276(17) 0.07523(19) 0.25225(15) 0.028(2) Uani 1 1 d . . .
N4E N 0.04145(18) 0.0559(2) 0.24981(16) 0.035(2) Uani 1 1 d U . .
N5E N 0.0141(2) 0.0448(2) 0.1594(2) 0.054(3) Uani 1 1 d . . .
N6E N 0.0065(2) 0.0691(2) 0.17038(19) 0.052(3) Uani 1 1 d . . .
N7E N 0.0235(2) 0.0915(2) 0.17256(18) 0.044(3) Uani 1 1 d . . .
N8E N 0.04366(19) 0.0824(2) 0.16317(17) 0.042(2) Uani 1 1 d . . .
C1E C -0.0051(2) -0.0566(3) 0.2108(2) 0.039(3) Uani 1 1 d . . .
H1EA H -0.0053 -0.0346 0.2143 0.046 Uiso 1 1 calc R . .
H1EB H -0.0196 -0.0662 0.2160 0.046 Uiso 1 1 calc R . .
C2E C 0.0233(2) -0.0696(3) 0.2292(2) 0.041(3) Uani 1 1 d U . .
C3E C 0.0471(2) -0.0519(3) 0.2387(2) 0.038(3) Uani 1 1 d . . .
C4E C 0.0732(2) -0.0650(3) 0.2538(2) 0.040(3) Uani 1 1 d . . .
C5E C 0.0743(3) -0.0958(3) 0.2590(2) 0.044(3) Uani 1 1 d . . .
H5E H 0.0918 -0.1045 0.2700 0.053 Uiso 1 1 calc R . .
C6E C 0.0517(3) -0.1143(2) 0.2492(2) 0.046(3) Uani 1 1 d D . .
C7E C 0.0256(3) -0.0999(3) 0.2347(2) 0.050(3) Uani 1 1 d . . .
H7E H 0.0092 -0.1118 0.2286 0.060 Uiso 1 1 calc R . .
C8E C 0.0544(3) -0.1478(2) 0.2546(3) 0.064(4) Uani 1 1 d D . .
C9E C 0.0293(3) -0.1656(3) 0.2330(3) 0.078(5) Uani 1 1 d . . .
H9EA H 0.0287 -0.1626 0.2137 0.117 Uiso 1 1 calc R . .
H9EB H 0.0120 -0.1582 0.2341 0.117 Uiso 1 1 calc R . .
H9EC H 0.0314 -0.1873 0.2376 0.117 Uiso 1 1 calc R . .
C10E C 0.0801(4) -0.1607(3) 0.2525(4) 0.099(6) Uani 1 1 d . . .
H10M H 0.0795 -0.1576 0.2333 0.148 Uiso 1 1 calc R . .
H10N H 0.0811 -0.1824 0.2567 0.148 Uiso 1 1 calc R . .
H10O H 0.0963 -0.1505 0.2662 0.148 Uiso 1 1 calc R . .
C11E C 0.0554(4) -0.1535(3) 0.2853(3) 0.110(7) Uani 1 1 d . . .
H11R H 0.0712 -0.1426 0.2990 0.165 Uiso 1 1 calc R . .
H11T H 0.0575 -0.1752 0.2895 0.165 Uiso 1 1 calc R . .
H11U H 0.0382 -0.1463 0.2866 0.165 Uiso 1 1 calc R . .
C12E C 0.0381(3) -0.0003(3) 0.2496(3) 0.054(3) Uani 1 1 d . . .
H12O H 0.0423 -0.0088 0.2688 0.065 Uiso 1 1 calc R . .
H12R H 0.0178 0.0031 0.2406 0.065 Uiso 1 1 calc R . .
C13E C 0.0531(2) 0.0291(3) 0.2519(2) 0.038(3) Uani 1 1 d U . .
C14E C 0.0998(2) -0.0470(3) 0.2617(2) 0.038(3) Uani 1 1 d . . .
H14I H 0.1133 -0.0537 0.2804 0.046 Uiso 1 1 calc R . .
H14J H 0.0960 -0.0252 0.2630 0.046 Uiso 1 1 calc R . .
C15E C 0.1118(2) -0.0521(3) 0.2387(2) 0.049(3) Uani 1 1 d . . .
C16E C 0.1046(3) -0.0335(3) 0.2149(2) 0.049(3) Uani 1 1 d . . .
C17E C 0.1144(2) -0.0387(3) 0.1932(2) 0.037(3) Uani 1 1 d . . .
C18E C 0.1303(3) -0.0637(3) 0.1952(2) 0.050(3) Uani 1 1 d . . .
H18E H 0.1364 -0.0679 0.1803 0.060 Uiso 1 1 calc R . .
C19E C 0.1380(2) -0.0834(3) 0.2184(2) 0.058(4) Uani 1 1 d D K .
C20E C 0.1282(2) -0.0773(3) 0.2406(2) 0.052(3) Uani 1 1 d . . .
H20E H 0.1329 -0.0905 0.2564 0.062 Uiso 1 1 calc R . .
C21E C 0.1551(2) -0.1119(2) 0.21936(18) 0.081(5) Uani 1 1 d D . .
C22E C 0.1594(4) -0.1300(3) 0.2459(3) 0.111(4) Uiso 0.78 1 d PD K 1
H22P H 0.1703 -0.1481 0.2462 0.166 Uiso 0.78 1 calc PR K 1
H22Q H 0.1413 -0.1360 0.2460 0.166 Uiso 0.78 1 calc PR K 1
H22R H 0.1692 -0.1176 0.2626 0.166 Uiso 0.78 1 calc PR K 1
C23E C 0.1406(4) -0.1311(3) 0.1934(3) 0.111(4) Uiso 0.78 1 d PD K 1
H23O H 0.1517 -0.1493 0.1942 0.166 Uiso 0.78 1 calc PR K 1
H23P H 0.1383 -0.1195 0.1763 0.166 Uiso 0.78 1 calc PR K 1
H23Q H 0.1223 -0.1372 0.1930 0.166 Uiso 0.78 1 calc PR K 1
C24E C 0.1832(2) -0.1027(4) 0.2196(4) 0.111(4) Uiso 0.78 1 d PD K 1
H24P H 0.1942 -0.1209 0.2201 0.166 Uiso 0.78 1 calc PR K 1
H24Q H 0.1929 -0.0903 0.2364 0.166 Uiso 0.78 1 calc PR K 1
H24R H 0.1807 -0.0911 0.2024 0.166 Uiso 0.78 1 calc PR K 1
C25E C 0.1053(2) -0.0184(3) 0.1669(2) 0.043(3) Uani 1 1 d . . .
H25I H 0.1007 0.0019 0.1719 0.051 Uiso 1 1 calc R . .
H25J H 0.1210 -0.0161 0.1605 0.051 Uiso 1 1 calc R . .
C26E C 0.0806(2) -0.0310(3) 0.1429(2) 0.045(3) Uani 1 1 d . . .
C27E C 0.0540(3) -0.0211(3) 0.1384(2) 0.050(3) Uani 1 1 d . . .
C28E C 0.0296(2) -0.0339(3) 0.1182(2) 0.039(3) Uani 1 1 d . . .
C29E C 0.0331(3) -0.0572(3) 0.1017(2) 0.047(3) Uani 1 1 d . . .
H29E H 0.0172 -0.0661 0.0877 0.056 Uiso 1 1 calc R . .
C30E C 0.0594(2) -0.0678(2) 0.10519(19) 0.048(3) Uani 1 1 d D L .
C31E C 0.0822(3) -0.0536(3) 0.1259(2) 0.047(3) Uani 1 1 d . . .
H31E H 0.1002 -0.0604 0.1280 0.056 Uiso 1 1 calc R . .
C32E C 0.06314(17) -0.0910(2) 0.08444(17) 0.067(4) Uani 1 1 d D . .
C33E C 0.0359(2) -0.1061(3) 0.0673(3) 0.072(3) Uiso 0.63 1 d PD L 1
H33O H 0.0387 -0.1206 0.0541 0.108 Uiso 0.63 1 calc PR L 1
H33P H 0.0225 -0.0907 0.0566 0.108 Uiso 0.63 1 calc PR L 1
H33Q H 0.0289 -0.1167 0.0802 0.108 Uiso 0.63 1 calc PR L 1
C34E C 0.0733(3) -0.0747(3) 0.0639(3) 0.072(3) Uiso 0.63 1 d PD L 1
H34P H 0.0757 -0.0893 0.0506 0.108 Uiso 0.63 1 calc PR L 1
H34Q H 0.0910 -0.0647 0.0745 0.108 Uiso 0.63 1 calc PR L 1
H34R H 0.0596 -0.0594 0.0533 0.108 Uiso 0.63 1 calc PR L 1
C35E C 0.0842(3) -0.1146(3) 0.1002(3) 0.072(3) Uiso 0.63 1 d PD L 1
H35M H 0.0865 -0.1291 0.0866 0.108 Uiso 0.63 1 calc PR L 1
H35N H 0.0779 -0.1254 0.1135 0.108 Uiso 0.63 1 calc PR L 1
H35O H 0.1020 -0.1048 0.1107 0.108 Uiso 0.63 1 calc PR L 1
C36E C 0.0516(3) 0.0329(3) 0.1435(3) 0.054(4) Uani 1 1 d . . .
H36I H 0.0433 0.0327 0.1225 0.065 Uiso 1 1 calc R . .
H36J H 0.0712 0.0392 0.1497 0.065 Uiso 1 1 calc R . .
C37E C 0.0361(3) 0.0531(3) 0.1551(2) 0.047(3) Uani 1 1 d . . .
C38E C 0.0013(2) -0.0251(3) 0.1171(2) 0.046(3) Uani 1 1 d . . .
H38I H 0.0019 -0.0039 0.1238 0.055 Uiso 1 1 calc R . .
H38J H -0.0122 -0.0261 0.0973 0.055 Uiso 1 1 calc R . .
C39E C -0.0080(3) -0.0455(3) 0.1353(2) 0.050(3) Uani 1 1 d . . .
C40E C -0.0061(2) -0.0393(3) 0.1619(2) 0.041(3) Uani 1 1 d . . .
C41E C -0.0114(2) -0.0621(3) 0.1788(2) 0.043(3) Uani 1 1 d . . .
C42E C -0.0224(3) -0.0889(3) 0.1669(2) 0.056(4) Uani 1 1 d . . .
H42E H -0.0274 -0.1032 0.1781 0.067 Uiso 1 1 calc R . .
C43E C -0.0268(2) -0.0965(2) 0.1385(2) 0.050(3) Uani 1 1 d D M .
C44E C -0.0201(3) -0.0741(3) 0.1232(2) 0.060(4) Uani 1 1 d . . .
H44E H -0.0236 -0.0777 0.1038 0.072 Uiso 1 1 calc R . .
C45E C -0.0420(2) -0.1253(2) 0.12475(18) 0.087(5) Uani 1 1 d D . .
C46E C -0.0406(4) -0.1302(4) 0.0960(2) 0.095(4) Uiso 0.72 1 d PD M 1
H46M H -0.0506 -0.1487 0.0876 0.142 Uiso 0.72 1 calc PR M 1
H46N H -0.0212 -0.1320 0.0981 0.142 Uiso 0.72 1 calc PR M 1
H46O H -0.0491 -0.1129 0.0837 0.142 Uiso 0.72 1 calc PR M 1
C47E C -0.0293(4) -0.1523(2) 0.1434(3) 0.095(4) Uiso 0.72 1 d PD M 1
H47M H -0.0394 -0.1707 0.1344 0.142 Uiso 0.72 1 calc PR M 1
H47N H -0.0305 -0.1495 0.1619 0.142 Uiso 0.72 1 calc PR M 1
H47O H -0.0098 -0.1543 0.1458 0.142 Uiso 0.72 1 calc PR M 1
C48E C -0.0721(2) -0.1232(4) 0.1212(4) 0.095(4) Uiso 0.72 1 d PD M 1
H48M H -0.0818 -0.1419 0.1124 0.142 Uiso 0.72 1 calc PR M 1
H48N H -0.0808 -0.1059 0.1090 0.142 Uiso 0.72 1 calc PR M 1
H48O H -0.0732 -0.1206 0.1398 0.142 Uiso 0.72 1 calc PR M 1
C52E C 0.1823(5) -0.1107(8) 0.2445(7) 0.111(4) Uiso 0.22 1 d PD K 2
H52M H 0.1931 -0.1289 0.2449 0.166 Uiso 0.22 1 calc PR K 2
H52N H 0.1788 -0.1094 0.2621 0.166 Uiso 0.22 1 calc PR K 2
H52O H 0.1928 -0.0928 0.2430 0.166 Uiso 0.22 1 calc PR K 2
C53E C 0.1391(7) -0.1395(3) 0.2222(12) 0.111(4) Uiso 0.22 1 d PD K 2
H53L H 0.1500 -0.1578 0.2228 0.166 Uiso 0.22 1 calc PR K 2
H53M H 0.1214 -0.1406 0.2060 0.166 Uiso 0.22 1 calc PR K 2
H53N H 0.1356 -0.1380 0.2398 0.166 Uiso 0.22 1 calc PR K 2
C54E C 0.1605(10) -0.1147(8) 0.1924(6) 0.111(4) Uiso 0.22 1 d PD K 2
H54M H 0.1715 -0.1330 0.1933 0.166 Uiso 0.22 1 calc PR K 2
H54N H 0.1708 -0.0969 0.1903 0.166 Uiso 0.22 1 calc PR K 2
H54O H 0.1429 -0.1161 0.1761 0.166 Uiso 0.22 1 calc PR K 2
C55E C 0.0425(4) -0.1167(4) 0.0801(5) 0.072(3) Uiso 0.37 1 d PD L 2
H55G H 0.0448 -0.1314 0.0668 0.108 Uiso 0.37 1 calc PR L 2
H55H H 0.0236 -0.1085 0.0724 0.108 Uiso 0.37 1 calc PR L 2
H55I H 0.0459 -0.1266 0.0983 0.108 Uiso 0.37 1 calc PR L 2
C56E C 0.0583(6) -0.0765(4) 0.0562(2) 0.072(3) Uiso 0.37 1 d PD L 2
H56G H 0.0609 -0.0916 0.0433 0.108 Uiso 0.37 1 calc PR L 2
H56H H 0.0715 -0.0599 0.0588 0.108 Uiso 0.37 1 calc PR L 2
H56I H 0.0393 -0.0686 0.0481 0.108 Uiso 0.37 1 calc PR L 2
C57E C 0.0920(3) -0.1043(5) 0.0966(4) 0.072(3) Uiso 0.37 1 d PD L 2
H57G H 0.0943 -0.1189 0.0831 0.108 Uiso 0.37 1 calc PR L 2
H57H H 0.0948 -0.1146 0.1145 0.108 Uiso 0.37 1 calc PR L 2
H57I H 0.1057 -0.0881 0.1000 0.108 Uiso 0.37 1 calc PR L 2
C58E C -0.0254(6) -0.1420(5) 0.1104(7) 0.095(4) Uiso 0.28 1 d PD M 2
H58J H -0.0353 -0.1605 0.1015 0.142 Uiso 0.28 1 calc PR M 2
H58K H -0.0071 -0.1472 0.1245 0.142 Uiso 0.28 1 calc PR M 2
H58L H -0.0233 -0.1290 0.0958 0.142 Uiso 0.28 1 calc PR M 2
C59E C -0.0458(8) -0.1461(5) 0.1463(4) 0.095(4) Uiso 0.28 1 d PD M 2
H59J H -0.0559 -0.1642 0.1368 0.142 Uiso 0.28 1 calc PR M 2
H59K H -0.0565 -0.1356 0.1559 0.142 Uiso 0.28 1 calc PR M 2
H59L H -0.0277 -0.1519 0.1604 0.142 Uiso 0.28 1 calc PR M 2
C60E C -0.0700(4) -0.1177(5) 0.1024(6) 0.095(4) Uiso 0.28 1 d PD M 2
H60J H -0.0796 -0.1365 0.0938 0.142 Uiso 0.28 1 calc PR M 2
H60K H -0.0676 -0.1051 0.0876 0.142 Uiso 0.28 1 calc PR M 2
H60L H -0.0810 -0.1067 0.1111 0.142 Uiso 0.28 1 calc PR M 2
O1F O 0.10563(16) 0.19523(17) 0.37966(13) 0.045(2) Uani 1 1 d . . .
O2F O 0.15228(15) 0.16742(18) 0.37815(13) 0.045(2) Uani 1 1 d . . .
H2F H 0.1378 0.1740 0.3800 0.068 Uiso 1 1 calc R . .
O3F O 0.14481(16) 0.10841(18) 0.40125(15) 0.050(2) Uani 1 1 d . . .
O4F O 0.1020(2) 0.14019(18) 0.40761(15) 0.065(3) Uani 1 1 d . . .
H4F H 0.1145 0.1287 0.4061 0.098 Uiso 1 1 calc R . .
N1F N 0.10797(18) 0.1946(2) 0.32555(17) 0.040(2) Uani 1 1 d U . .
N2F N 0.10330(18) 0.1798(2) 0.30146(17) 0.036(2) Uani 1 1 d U . .
N3F N 0.07861(17) 0.16760(19) 0.29190(16) 0.031(2) Uani 1 1 d U . .
N4F N 0.06621(18) 0.1739(2) 0.30970(17) 0.037(2) Uani 1 1 d U . .
N5F N 0.0919(2) 0.0877(2) 0.36516(18) 0.051(3) Uani 1 1 d . . .
N6F N 0.0716(2) 0.0898(2) 0.33953(18) 0.053(3) Uani 1 1 d . . .
N7F N 0.0818(2) 0.0862(2) 0.32005(19) 0.052(3) Uani 1 1 d . . .
N8F N 0.1097(2) 0.0819(2) 0.33269(17) 0.051(3) Uani 1 1 d . . .
C1F C 0.0796(2) 0.1917(3) 0.4217(2) 0.044(3) Uani 1 1 d . . .
H1FA H 0.0711 0.1830 0.4024 0.053 Uiso 1 1 calc R . .
H1FB H 0.0647 0.2014 0.4263 0.053 Uiso 1 1 calc R . .
C2F C 0.1000(2) 0.2154(3) 0.4217(2) 0.040(3) Uani 1 1 d . . .
C3F C 0.1130(2) 0.2171(3) 0.4017(2) 0.039(3) Uani 1 1 d . . .
C4F C 0.1347(2) 0.2365(3) 0.4043(2) 0.039(3) Uani 1 1 d . . .
C5F C 0.1419(3) 0.2573(3) 0.4264(2) 0.050(3) Uani 1 1 d . . .
H5F H 0.1562 0.2715 0.4283 0.060 Uiso 1 1 calc R . .
C6F C 0.1291(2) 0.2583(2) 0.44595(18) 0.041(3) Uani 1 1 d D N .
C7F C 0.1085(2) 0.2365(3) 0.4434(2) 0.042(3) Uani 1 1 d . . .
H7F H 0.1001 0.2364 0.4571 0.050 Uiso 1 1 calc R . .
C8F C 0.13726(15) 0.28137(19) 0.47023(16) 0.054(4) Uani 1 1 d D . .
C9F C 0.1622(2) 0.2992(3) 0.4708(3) 0.063(3) Uiso 0.61 1 d PD N 1
H9FA H 0.1674 0.3139 0.4864 0.095 Uiso 0.61 1 calc PR N 1
H9FB H 0.1577 0.3099 0.4528 0.095 Uiso 0.61 1 calc PR N 1
H9FC H 0.1778 0.2854 0.4738 0.095 Uiso 0.61 1 calc PR N 1
C10F C 0.1133(3) 0.3029(3) 0.4654(3) 0.063(3) Uiso 0.61 1 d PD N 1
H10P H 0.1184 0.3177 0.4809 0.095 Uiso 0.61 1 calc PR N 1
H10Q H 0.0970 0.2915 0.4649 0.095 Uiso 0.61 1 calc PR N 1
H10R H 0.1090 0.3135 0.4474 0.095 Uiso 0.61 1 calc PR N 1
C11F C 0.1442(3) 0.2652(3) 0.49818(18) 0.063(3) Uiso 0.61 1 d PD N 1
H11V H 0.1494 0.2801 0.5136 0.095 Uiso 0.61 1 calc PR N 1
H11W H 0.1597 0.2513 0.5012 0.095 Uiso 0.61 1 calc PR N 1
H11X H 0.1280 0.2538 0.4979 0.095 Uiso 0.61 1 calc PR N 1
C12F C 0.0803(2) 0.2019(3) 0.3555(2) 0.046(3) Uani 1 1 d U . .
H12S H 0.0768 0.2240 0.3538 0.055 Uiso 1 1 calc R . .
H12T H 0.0642 0.1918 0.3575 0.055 Uiso 1 1 calc R . .
C13F C 0.0846(2) 0.1903(3) 0.3300(2) 0.043(3) Uani 1 1 d . . .
C14F C 0.1516(2) 0.2339(3) 0.3860(2) 0.046(3) Uani 1 1 d . . .
H14K H 0.1399 0.2251 0.3674 0.055 Uiso 1 1 calc R . .
H14L H 0.1575 0.2543 0.3826 0.055 Uiso 1 1 calc R . .
C15F C 0.1767(2) 0.2146(3) 0.3994(2) 0.039(3) Uani 1 1 d . . .
C16F C 0.1747(2) 0.1831(3) 0.3956(2) 0.048(3) Uani 1 1 d . . .
C17F C 0.1982(3) 0.1642(3) 0.4090(2) 0.055(4) Uani 1 1 d . . .
C18F C 0.2231(3) 0.1797(4) 0.4267(2) 0.059(4) Uani 1 1 d . . .
H18F H 0.2393 0.1680 0.4360 0.071 Uiso 1 1 calc R . .
C19F C 0.2247(2) 0.2108(3) 0.4310(2) 0.055(4) Uani 1 1 d D . .
C20F C 0.2010(3) 0.2277(3) 0.4170(2) 0.054(3) Uani 1 1 d . . .
H20F H 0.2016 0.2490 0.4196 0.065 Uiso 1 1 calc R . .
C21F C 0.2518(3) 0.2234(3) 0.4521(2) 0.065(4) Uani 1 1 d D . .
C22F C 0.2507(3) 0.2562(4) 0.4536(2) 0.075(5) Uani 1 1 d . . .
H22S H 0.2473 0.2648 0.4348 0.113 Uiso 1 1 calc R . .
H22T H 0.2684 0.2638 0.4672 0.113 Uiso 1 1 calc R . .
H22U H 0.2357 0.2621 0.4596 0.113 Uiso 1 1 calc R . .
C23F C 0.2575(3) 0.2101(3) 0.4820(2) 0.082(5) Uani 1 1 d . . .
H23R H 0.2425 0.2160 0.4881 0.123 Uiso 1 1 calc R . .
H23S H 0.2751 0.2180 0.4955 0.123 Uiso 1 1 calc R . .
H23T H 0.2584 0.1880 0.4813 0.123 Uiso 1 1 calc R . .
C24F C 0.2758(3) 0.2150(3) 0.4427(3) 0.077(5) Uani 1 1 d . . .
H24S H 0.2723 0.2238 0.4240 0.116 Uiso 1 1 calc R . .
H24T H 0.2770 0.1930 0.4416 0.116 Uiso 1 1 calc R . .
H24U H 0.2933 0.2230 0.4565 0.116 Uiso 1 1 calc R . .
C25F C 0.1981(2) 0.1309(3) 0.4062(2) 0.049(3) Uani 1 1 d . . .
H25K H 0.2161 0.1241 0.4059 0.059 Uiso 1 1 calc R . .
H25L H 0.1833 0.1248 0.3881 0.059 Uiso 1 1 calc R . .
C26F C 0.1932(3) 0.1156(3) 0.4311(2) 0.051(3) Uani 1 1 d . . .
C27F C 0.1664(3) 0.1062(3) 0.4280(2) 0.052(4) Uani 1 1 d . . .
C28F C 0.1595(3) 0.0958(3) 0.4503(2) 0.050(3) Uani 1 1 d . . .
C29F C 0.1818(3) 0.0925(3) 0.4767(2) 0.055(3) Uani 1 1 d . . .
H29F H 0.1780 0.0858 0.4926 0.066 Uiso 1 1 calc R . .
C30F C 0.2091(2) 0.0986(3) 0.4805(2) 0.056(4) Uani 1 1 d D O .
C31F C 0.2138(3) 0.1112(3) 0.4577(2) 0.057(4) Uani 1 1 d . . .
H31F H 0.2322 0.1172 0.4605 0.068 Uiso 1 1 calc R . .
C32F C 0.2326(2) 0.0903(2) 0.50850(19) 0.071(4) Uani 1 1 d D . .
C33F C 0.2596(2) 0.1036(4) 0.5092(3) 0.087(4) Uiso 0.69 1 d PD O 1
H33R H 0.2746 0.0983 0.5272 0.130 Uiso 0.69 1 calc PR O 1
H33S H 0.2579 0.1257 0.5076 0.130 Uiso 0.69 1 calc PR O 1
H33T H 0.2637 0.0955 0.4934 0.130 Uiso 0.69 1 calc PR O 1
C34F C 0.2261(4) 0.1022(4) 0.5330(2) 0.087(4) Uiso 0.69 1 d PD O 1
H34S H 0.2413 0.0970 0.5510 0.130 Uiso 0.69 1 calc PR O 1
H34T H 0.2088 0.0932 0.5326 0.130 Uiso 0.69 1 calc PR O 1
H34U H 0.2241 0.1243 0.5315 0.130 Uiso 0.69 1 calc PR O 1
C35F C 0.2352(4) 0.0561(2) 0.5107(3) 0.087(4) Uiso 0.69 1 d PD O 1
H35P H 0.2503 0.0506 0.5285 0.130 Uiso 0.69 1 calc PR O 1
H35Q H 0.2391 0.0481 0.4947 0.130 Uiso 0.69 1 calc PR O 1
H35R H 0.2177 0.0474 0.5104 0.130 Uiso 0.69 1 calc PR O 1
C36F C 0.1430(3) 0.0812(3) 0.3834(2) 0.060(4) Uani 1 1 d . . .
H36K H 0.1576 0.0817 0.3754 0.072 Uiso 1 1 calc R . .
H36L H 0.1452 0.0625 0.3947 0.072 Uiso 1 1 calc R . .
C37F C 0.1151(3) 0.0827(3) 0.3605(2) 0.047(3) Uani 1 1 d U . .
C38F C 0.1301(2) 0.0914(3) 0.4481(2) 0.053(3) Uani 1 1 d . . .
H38K H 0.1187 0.0847 0.4286 0.064 Uiso 1 1 calc R . .
H38L H 0.1298 0.0750 0.4613 0.064 Uiso 1 1 calc R . .
C39F C 0.1173(3) 0.1186(3) 0.4547(2) 0.050(3) Uani 1 1 d . . .
C40F C 0.1048(3) 0.1415(3) 0.4353(2) 0.049(3) Uani 1 1 d . . .
C41F C 0.0923(3) 0.1667(3) 0.4424(2) 0.050(3) Uani 1 1 d . . .
C42F C 0.0933(2) 0.1692(3) 0.4701(2) 0.047(3) Uani 1 1 d . . .
H42F H 0.0853 0.1863 0.4753 0.057 Uiso 1 1 calc R . .
C43F C 0.1061(3) 0.1464(3) 0.4907(2) 0.052(3) Uani 1 1 d D . .
C44F C 0.1181(3) 0.1214(3) 0.4825(2) 0.053(3) Uani 1 1 d . . .
H44F H 0.1269 0.1061 0.4961 0.064 Uiso 1 1 calc R . .
C45F C 0.1043(3) 0.1489(3) 0.5198(2) 0.061(4) Uani 1 1 d D . .
C46F C 0.1209(3) 0.1231(4) 0.5399(3) 0.087(5) Uani 1 1 d . . .
H46P H 0.1404 0.1242 0.5421 0.130 Uiso 1 1 calc R . .
H46Q H 0.1132 0.1035 0.5318 0.130 Uiso 1 1 calc R . .
H46R H 0.1197 0.1255 0.5585 0.130 Uiso 1 1 calc R . .
C47F C 0.1174(3) 0.1785(4) 0.5327(3) 0.093(6) Uani 1 1 d . . .
H47P H 0.1072 0.1952 0.5206 0.140 Uiso 1 1 calc R . .
H47Q H 0.1367 0.1788 0.5345 0.140 Uiso 1 1 calc R . .
H47R H 0.1166 0.1806 0.5516 0.140 Uiso 1 1 calc R . .
C48F C 0.0741(3) 0.1467(3) 0.5175(2) 0.065(4) Uani 1 1 d . . .
H48P H 0.0632 0.1629 0.5053 0.097 Uiso 1 1 calc R . .
H48Q H 0.0735 0.1486 0.5364 0.097 Uiso 1 1 calc R . .
H48R H 0.0664 0.1270 0.5094 0.097 Uiso 1 1 calc R . .
C49F C 0.16821(19) 0.2864(5) 0.4815(4) 0.063(3) Uiso 0.39 1 d PD N 2
H49G H 0.1734 0.3012 0.4971 0.095 Uiso 0.39 1 calc PR N 2
H49H H 0.1735 0.2941 0.4663 0.095 Uiso 0.39 1 calc PR N 2
H49I H 0.1778 0.2672 0.4886 0.095 Uiso 0.39 1 calc PR N 2
C50F C 0.1222(4) 0.3108(3) 0.4596(4) 0.063(3) Uiso 0.39 1 d PD N 2
H50G H 0.1275 0.3255 0.4752 0.095 Uiso 0.39 1 calc PR N 2
H50H H 0.1022 0.3073 0.4526 0.095 Uiso 0.39 1 calc PR N 2
H50I H 0.1272 0.3187 0.4443 0.095 Uiso 0.39 1 calc PR N 2
C51F C 0.1294(5) 0.2692(4) 0.4940(3) 0.063(3) Uiso 0.39 1 d PD N 2
H51G H 0.1346 0.2839 0.5095 0.095 Uiso 0.39 1 calc PR N 2
H51H H 0.1391 0.2501 0.5009 0.095 Uiso 0.39 1 calc PR N 2
H51I H 0.1093 0.2658 0.4868 0.095 Uiso 0.39 1 calc PR N 2
C55F C 0.2510(5) 0.1177(4) 0.5195(5) 0.087(4) Uiso 0.31 1 d PD O 2
H55J H 0.2662 0.1125 0.5373 0.130 Uiso 0.31 1 calc PR O 2
H55K H 0.2401 0.1342 0.5227 0.130 Uiso 0.31 1 calc PR O 2
H55L H 0.2586 0.1240 0.5055 0.130 Uiso 0.31 1 calc PR O 2
C56F C 0.2206(4) 0.0808(8) 0.5299(4) 0.087(4) Uiso 0.31 1 d PD O 2
H56J H 0.2356 0.0756 0.5479 0.130 Uiso 0.31 1 calc PR O 2
H56K H 0.2085 0.0632 0.5228 0.130 Uiso 0.31 1 calc PR O 2
H56L H 0.2098 0.0975 0.5331 0.130 Uiso 0.31 1 calc PR O 2
C57F C 0.2493(5) 0.0645(5) 0.5035(4) 0.087(4) Uiso 0.31 1 d PD O 2
H57J H 0.2645 0.0593 0.5214 0.130 Uiso 0.31 1 calc PR O 2
H57K H 0.2570 0.0707 0.4895 0.130 Uiso 0.31 1 calc PR O 2
H57L H 0.2373 0.0469 0.4964 0.130 Uiso 0.31 1 calc PR O 2
O111 O 0.19986(18) -0.0180(2) 0.14746(18) 0.085(3) Uani 1 1 d D . .
H111 H 0.1921 -0.0069 0.1559 0.128 Uiso 1 1 calc R . .
C111 C 0.1799(2) -0.0272(3) 0.12077(17) 0.069(4) Uani 1 1 d D . .
H11A H 0.1884 -0.0424 0.1122 0.082 Uiso 1 1 calc R . .
H11B H 0.1743 -0.0096 0.1079 0.082 Uiso 1 1 calc R . .
C112 C 0.1548(2) -0.0407(3) 0.1239(3) 0.079(4) Uani 1 1 d D . .
H11C H 0.1414 -0.0469 0.1052 0.118 Uiso 1 1 calc R . .
H11D H 0.1462 -0.0257 0.1322 0.118 Uiso 1 1 calc R . .
H11E H 0.1602 -0.0585 0.1364 0.118 Uiso 1 1 calc R . .
O211 O -0.04774(17) 0.00870(18) 0.18364(15) 0.064(2) Uani 1 1 d D . .
H211 H -0.0346 0.0001 0.1805 0.096 Uiso 1 1 calc R . .
C211 C -0.0733(2) 0.0026(3) 0.1610(3) 0.100(6) Uani 1 1 d D . .
H21B H -0.0732 0.0120 0.1434 0.120 Uiso 1 1 calc R . .
H21C H -0.0886 0.0118 0.1652 0.120 Uiso 1 1 calc R . .
C212 C -0.0783(3) -0.0309(3) 0.1564(4) 0.150(10) Uani 1 1 d D . .
H21D H -0.0961 -0.0342 0.1406 0.224 Uiso 1 1 calc R . .
H21E H -0.0788 -0.0401 0.1736 0.224 Uiso 1 1 calc R . .
H21F H -0.0634 -0.0400 0.1519 0.224 Uiso 1 1 calc R . .
O311 O -0.0609(2) 0.0895(2) 0.09934(19) 0.088(3) Uani 1 1 d D . .
H311 H -0.0765 0.0894 0.1011 0.133 Uiso 1 1 calc R . .
C311 C -0.0476(3) 0.0612(3) 0.1085(3) 0.110(7) Uani 1 1 d D . .
H31H H -0.0432 0.0588 0.1291 0.132 Uiso 1 1 calc R . .
H31I H -0.0299 0.0609 0.1055 0.132 Uiso 1 1 calc R . .
C312 C -0.0654(3) 0.0352(2) 0.0928(4) 0.111(7) Uani 1 1 d D . .
H31J H -0.0556 0.0161 0.0998 0.167 Uiso 1 1 calc R . .
H31K H -0.0693 0.0372 0.0724 0.167 Uiso 1 1 calc R . .
H31L H -0.0828 0.0353 0.0958 0.167 Uiso 1 1 calc R . .
O411 O -0.02914(16) 0.13754(19) 0.11518(13) 0.058(2) Uani 1 1 d D . .
H411 H -0.0409 0.1233 0.1109 0.087 Uiso 1 1 calc R . .
C411 C -0.0111(2) 0.1334(4) 0.10063(19) 0.096(6) Uani 1 1 d D . .
H41A H -0.0061 0.1117 0.1011 0.116 Uiso 1 1 calc R . .
H41B H 0.0062 0.1449 0.1105 0.116 Uiso 1 1 calc R . .
C412 C -0.0237(2) 0.1437(3) 0.07036(16) 0.072(5) Uani 1 1 d D . .
H41C H -0.0104 0.1407 0.0612 0.109 Uiso 1 1 calc R . .
H41D H -0.0285 0.1652 0.0697 0.109 Uiso 1 1 calc R . .
H41E H -0.0405 0.1319 0.0603 0.109 Uiso 1 1 calc R . .
O11 O 0.0416(4) 0.0732(4) -0.0463(3) 0.079(4) Uiso 0.50 1 d PD P 1
O12 O 0.0718(3) 0.0461(3) -0.0107(3) 0.060(4) Uiso 0.50 1 d PD P 1
C11 C 0.0594(3) 0.0543(3) -0.0380(3) 0.070(4) Uiso 0.50 1 d PD P 1
C12 C 0.0705(5) 0.0369(6) -0.0565(4) 0.083(6) Uiso 0.50 1 d PD P 1
H12A H 0.0605 0.0428 -0.0764 0.124 Uiso 0.50 1 calc PR P 1
H12B H 0.0679 0.0152 -0.0544 0.124 Uiso 0.50 1 calc PR P 1
H12C H 0.0903 0.0412 -0.0509 0.124 Uiso 0.50 1 calc PR P 1
C13 C 0.0631(4) 0.0612(5) 0.0098(4) 0.059(5) Uiso 0.50 1 d PD P 1
H13A H 0.0622 0.0465 0.0241 0.071 Uiso 0.50 1 calc PR P 1
H13B H 0.0445 0.0702 0.0002 0.071 Uiso 0.50 1 calc PR P 1
C14 C 0.0841(6) 0.0855(6) 0.0237(6) 0.065(5) Uiso 0.50 1 d PD P 1
H14M H 0.0788 0.0963 0.0376 0.097 Uiso 0.50 1 calc PR P 1
H14N H 0.0849 0.0997 0.0093 0.097 Uiso 0.50 1 calc PR P 1
H14O H 0.1024 0.0762 0.0334 0.097 Uiso 0.50 1 calc PR P 1
O11' O 0.0359(4) 0.0592(4) -0.0455(4) 0.079(4) Uiso 0.50 1 d PD Q 2
O12' O 0.0785(3) 0.0602(3) -0.0129(3) 0.060(4) Uiso 0.50 1 d PD Q 2
C11' C 0.0602(4) 0.0550(3) -0.0394(4) 0.070(4) Uiso 0.50 1 d PD Q 2
C12' C 0.0746(7) 0.0442(7) -0.0580(6) 0.083(6) Uiso 0.50 1 d PD Q 2
H12D H 0.0609 0.0405 -0.0772 0.124 Uiso 0.50 1 calc PR Q 2
H12E H 0.0845 0.0253 -0.0503 0.124 Uiso 0.50 1 calc PR Q 2
H12F H 0.0878 0.0595 -0.0588 0.124 Uiso 0.50 1 calc PR Q 2
C13' C 0.0682(5) 0.0709(5) 0.0082(4) 0.059(5) Uiso 0.50 1 d PD Q 2
H13C H 0.0613 0.0538 0.0162 0.071 Uiso 0.50 1 calc PR Q 2
H13D H 0.0528 0.0855 -0.0004 0.071 Uiso 0.50 1 calc PR Q 2
C14' C 0.0923(6) 0.0860(7) 0.0311(6) 0.065(5) Uiso 0.50 1 d PD Q 2
H14P H 0.0864 0.0935 0.0460 0.097 Uiso 0.50 1 calc PR Q 2
H14Q H 0.0988 0.1030 0.0229 0.097 Uiso 0.50 1 calc PR Q 2
H14R H 0.1073 0.0714 0.0392 0.097 Uiso 0.50 1 calc PR Q 2
O21 O 0.2602(3) -0.0574(3) 0.4720(3) 0.127(3) Uiso 0.75 1 d PD . .
O22 O 0.2344(3) -0.0686(3) 0.4272(2) 0.127(3) Uiso 0.75 1 d PD . .
C21 C 0.2445(2) -0.0743(3) 0.4551(2) 0.127(3) Uiso 0.75 1 d PD . .
C22 C 0.2338(4) -0.1034(3) 0.4615(4) 0.127(3) Uiso 0.75 1 d PD . .
H22A H 0.2418 -0.1071 0.4820 0.191 Uiso 0.75 1 calc PR . .
H22B H 0.2390 -0.1200 0.4517 0.191 Uiso 0.75 1 calc PR . .
H22C H 0.2136 -0.1024 0.4550 0.191 Uiso 0.75 1 calc PR . .
C23 C 0.2438(4) -0.0405(3) 0.4191(3) 0.127(3) Uiso 0.75 1 d PD . .
H23A H 0.2640 -0.0414 0.4233 0.153 Uiso 0.75 1 calc PR . .
H23B H 0.2401 -0.0232 0.4296 0.153 Uiso 0.75 1 calc PR . .
C24 C 0.2280(5) -0.0367(5) 0.3878(3) 0.127(3) Uiso 0.75 1 d PD . .
H24A H 0.2330 -0.0174 0.3816 0.191 Uiso 0.75 1 calc PR . .
H24B H 0.2080 -0.0370 0.3838 0.191 Uiso 0.75 1 calc PR . .
H24C H 0.2325 -0.0534 0.3776 0.191 Uiso 0.75 1 calc PR . .
O31 O 0.1719(3) 0.4319(4) 0.3235(4) 0.101(4) Uiso 0.50 1 d PD . .
O32 O 0.2048(3) 0.4021(3) 0.3202(3) 0.101(4) Uiso 0.50 1 d PD . .
C31 C 0.1946(3) 0.4291(3) 0.3231(3) 0.101(4) Uiso 0.50 1 d PD . .
C32 C 0.2143(5) 0.4542(4) 0.3254(6) 0.101(4) Uiso 0.50 1 d PD . .
H32A H 0.2064 0.4733 0.3286 0.151 Uiso 0.50 1 calc PR . .
H32B H 0.2177 0.4557 0.3078 0.151 Uiso 0.50 1 calc PR . .
H32C H 0.2318 0.4503 0.3413 0.151 Uiso 0.50 1 calc PR . .
C33 C 0.1874(4) 0.3760(4) 0.3176(5) 0.101(4) Uiso 0.50 1 d PD . .
H33A H 0.1695 0.3785 0.3014 0.121 Uiso 0.50 1 calc PR . .
H33B H 0.1836 0.3732 0.3351 0.121 Uiso 0.50 1 calc PR . .
C34 C 0.2028(6) 0.3491(4) 0.3129(7) 0.101(4) Uiso 0.50 1 d PD . .
H34A H 0.1918 0.3307 0.3115 0.151 Uiso 0.50 1 calc PR . .
H34B H 0.2206 0.3472 0.3289 0.151 Uiso 0.50 1 calc PR . .
H34C H 0.2059 0.3518 0.2953 0.151 Uiso 0.50 1 calc PR . .
O41 O 0.0503(3) 0.3815(3) 0.0558(3) 0.124(3) Uiso 0.75 1 d PD . .
O42 O 0.0227(3) 0.3432(3) 0.0567(3) 0.124(3) Uiso 0.75 1 d PD . .
C41 C 0.0305(3) 0.3658(2) 0.0438(2) 0.124(3) Uiso 0.75 1 d PD . .
C42 C 0.0119(4) 0.3683(4) 0.0133(3) 0.124(3) Uiso 0.75 1 d PD . .
H42G H 0.0186 0.3845 0.0044 0.186 Uiso 0.75 1 calc PR . .
H42H H -0.0070 0.3731 0.0119 0.186 Uiso 0.75 1 calc PR . .
H42I H 0.0118 0.3491 0.0037 0.186 Uiso 0.75 1 calc PR . .
C43 C 0.0397(3) 0.3389(4) 0.0865(3) 0.124(3) Uiso 0.75 1 d PD . .
H43A H 0.0379 0.3564 0.0978 0.149 Uiso 0.75 1 calc PR . .
H43B H 0.0594 0.3366 0.0892 0.149 Uiso 0.75 1 calc PR . .
C44 C 0.0293(5) 0.3107(4) 0.0956(4) 0.124(3) Uiso 0.75 1 d PD . .
H44G H 0.0403 0.3067 0.1157 0.186 Uiso 0.75 1 calc PR . .
H44H H 0.0312 0.2935 0.0842 0.186 Uiso 0.75 1 calc PR . .
H44I H 0.0098 0.3133 0.0927 0.186 Uiso 0.75 1 calc PR . .
O51 O 0.0460(4) -0.1725(4) 0.1338(3) 0.085(3) Uiso 0.50 1 d PD . .
O52 O 0.0633(3) -0.1466(3) 0.1740(3) 0.085(3) Uiso 0.50 1 d PD . .
C51 C 0.0598(3) -0.1720(3) 0.1588(3) 0.085(3) Uiso 0.50 1 d PD . .
C52 C 0.0744(5) -0.1984(4) 0.1761(4) 0.085(3) Uiso 0.50 1 d PD . .
H52A H 0.0714 -0.2163 0.1639 0.128 Uiso 0.50 1 calc PR . .
H52B H 0.0673 -0.2023 0.1910 0.128 Uiso 0.50 1 calc PR . .
H52C H 0.0943 -0.1941 0.1849 0.128 Uiso 0.50 1 calc PR . .
C53 C 0.0497(4) -0.1197(3) 0.1588(4) 0.085(3) Uiso 0.50 1 d PD . .
H53A H 0.0294 -0.1227 0.1509 0.102 Uiso 0.50 1 calc PR . .
H53B H 0.0557 -0.1157 0.1429 0.102 Uiso 0.50 1 calc PR . .
C54 C 0.0574(6) -0.0936(3) 0.1791(5) 0.085(3) Uiso 0.50 1 d PD . .
H54A H 0.0476 -0.0754 0.1694 0.128 Uiso 0.50 1 calc PR . .
H54B H 0.0774 -0.0902 0.1859 0.128 Uiso 0.50 1 calc PR . .
H54C H 0.0521 -0.0982 0.1952 0.128 Uiso 0.50 1 calc PR . .
O61 O 0.21020(19) 0.1743(2) 0.55690(16) 0.079(3) Uani 1 1 d D . .
O62 O 0.18065(16) 0.19721(17) 0.51812(11) 0.059(2) Uani 1 1 d D . .
C61 C 0.1932(2) 0.1936(2) 0.54629(13) 0.065(4) Uani 1 1 d D . .
C62 C 0.1833(2) 0.2159(3) 0.5624(2) 0.075(5) Uani 1 1 d D . .
H62A H 0.1928 0.2123 0.5828 0.112 Uiso 1 1 calc R . .
H62B H 0.1632 0.2136 0.5570 0.112 Uiso 1 1 calc R . .
H62C H 0.1873 0.2365 0.5578 0.112 Uiso 1 1 calc R . .
C63 C 0.1881(2) 0.1758(2) 0.50055(15) 0.055(3) Uani 1 1 d DU . .
H63A H 0.1830 0.1550 0.5038 0.066 Uiso 1 1 calc R . .
H63B H 0.2084 0.1764 0.5052 0.066 Uiso 1 1 calc R . .
C64 C 0.1727(3) 0.1848(3) 0.47005(15) 0.075(4) Uani 1 1 d D . .
H64A H 0.1773 0.1707 0.4576 0.112 Uiso 1 1 calc R . .
H64B H 0.1780 0.2054 0.4670 0.112 Uiso 1 1 calc R . .
H64C H 0.1527 0.1840 0.4656 0.112 Uiso 1 1 calc R . .
O71 O 0.0592(4) 0.2588(4) 0.3156(4) 0.059(3) Uiso 0.50 1 d PD R 1
O72 O 0.0622(5) 0.3088(4) 0.3235(5) 0.136(5) Uiso 0.50 1 d PD R 1
C71 C 0.0527(4) 0.2841(4) 0.3074(4) 0.112(7) Uiso 0.50 1 d PD R 1
C72 C 0.0329(6) 0.2923(7) 0.2783(4) 0.128(11) Uiso 0.50 1 d PD R 1
H72A H 0.0262 0.2738 0.2672 0.193 Uiso 0.50 1 calc PR R 1
H72B H 0.0423 0.3050 0.2690 0.193 Uiso 0.50 1 calc PR R 1
H72C H 0.0171 0.3034 0.2796 0.193 Uiso 0.50 1 calc PR R 1
C73 C 0.0816(6) 0.3041(5) 0.3524(5) 0.078(6) Uiso 0.50 1 d PD R 1
H73A H 0.0991 0.2952 0.3526 0.093 Uiso 0.50 1 calc PR R 1
H73B H 0.0737 0.2902 0.3626 0.093 Uiso 0.50 1 calc PR R 1
C74 C 0.0870(9) 0.3348(6) 0.3664(7) 0.131(10) Uiso 0.50 1 d PD R 1
H74A H 0.1004 0.3329 0.3859 0.197 Uiso 0.50 1 calc PR R 1
H74B H 0.0696 0.3430 0.3665 0.197 Uiso 0.50 1 calc PR R 1
H74C H 0.0944 0.3484 0.3558 0.197 Uiso 0.50 1 calc PR R 1
O71' O 0.0492(4) 0.2573(4) 0.3175(4) 0.059(3) Uiso 0.50 1 d PD S 2
O72' O 0.0642(5) 0.3050(4) 0.3256(5) 0.136(5) Uiso 0.50 1 d PD S 2
C71' C 0.0467(4) 0.2834(4) 0.3105(4) 0.112(7) Uiso 0.50 1 d PD S 2
C72' C 0.0241(6) 0.2958(6) 0.2848(5) 0.128(11) Uiso 0.50 1 d PD S 2
H72F H 0.0118 0.2794 0.2745 0.193 Uiso 0.50 1 calc PR S 2
H72G H 0.0323 0.3054 0.2724 0.193 Uiso 0.50 1 calc PR S 2
H72H H 0.0135 0.3109 0.2905 0.193 Uiso 0.50 1 calc PR S 2
C73' C 0.0868(5) 0.2953(5) 0.3512(5) 0.078(6) Uiso 0.50 1 d PD S 2
H73C H 0.1025 0.2877 0.3465 0.093 Uiso 0.50 1 calc PR S 2
H73D H 0.0807 0.2789 0.3606 0.093 Uiso 0.50 1 calc PR S 2
C74' C 0.0956(8) 0.3227(7) 0.3702(7) 0.131(10) Uiso 0.50 1 d PD S 2
H74D H 0.1109 0.3172 0.3878 0.197 Uiso 0.50 1 calc PR S 2
H74E H 0.0799 0.3299 0.3745 0.197 Uiso 0.50 1 calc PR S 2
H74F H 0.1016 0.3387 0.3605 0.197 Uiso 0.50 1 calc PR S 2
O81 O 0.2136(3) -0.0404(4) 0.5372(3) 0.089(6) Uiso 0.50 1 d PD . .
O82 O 0.2469(3) -0.0106(3) 0.5663(3) 0.098(7) Uiso 0.50 1 d PD . .
C81 C 0.2358(3) -0.0286(3) 0.5436(3) 0.080(9) Uiso 0.50 1 d PD . .
C82 C 0.2545(5) -0.0320(6) 0.5278(5) 0.100(11) Uiso 0.50 1 d PD . .
H82A H 0.2458 -0.0454 0.5115 0.150 Uiso 0.50 1 calc PR . .
H82B H 0.2722 -0.0407 0.5404 0.150 Uiso 0.50 1 calc PR . .
H82C H 0.2578 -0.0121 0.5212 0.150 Uiso 0.50 1 calc PR . .
C83 C 0.2306(5) -0.0057(5) 0.5835(4) 0.118(13) Uiso 0.50 1 d PD . .
H83A H 0.2298 -0.0244 0.5938 0.141 Uiso 0.50 1 calc PR . .
H83B H 0.2114 0.0003 0.5714 0.141 Uiso 0.50 1 calc PR . .
C84 C 0.2446(9) 0.0192(9) 0.6041(8) 0.23(3) Uiso 0.50 1 d PD . .
H84A H 0.2346 0.0226 0.6168 0.352 Uiso 0.50 1 calc PR . .
H84B H 0.2445 0.0378 0.5937 0.352 Uiso 0.50 1 calc PR . .
H84C H 0.2637 0.0133 0.6154 0.352 Uiso 0.50 1 calc PR . .
O01W O 0.2031(3) -0.0258(3) 0.2298(3) 0.133(5) Uiso 0.90 1 d P . .
O02W O 0.2484(5) 0.1102(5) 0.1181(5) 0.164(9) Uiso 0.67 1 d P . .
O03W O 0.2388(4) -0.0350(5) 0.2010(4) 0.135(7) Uiso 0.67 1 d P . .
O04W O 0.3504(5) 0.0857(5) 0.3058(5) 0.156(8) Uiso 0.67 1 d P . .
O05W O 0.2751(5) -0.0043(5) 0.2342(4) 0.123(7) Uiso 0.60 1 d P . .
O06W O 0.2989(5) 0.0909(5) 0.1751(4) 0.128(7) Uiso 0.60 1 d P . .
O07W O 0.3138(6) 0.0459(6) 0.2187(5) 0.132(9) Uiso 0.50 1 d P . .
O08W O 0.3150(6) 0.2499(6) 0.2920(5) 0.135(9) Uiso 0.50 1 d P . .
O09W O 0.2021(6) 0.2137(6) 0.1328(5) 0.129(9) Uiso 0.50 1 d P . .
O13W O 0.3542(5) 0.1494(6) 0.3147(5) 0.122(9) Uiso 0.50 1 d P . .
O14W O 0.2734(7) 0.3226(7) 0.2084(6) 0.162(12) Uiso 0.50 1 d P . .
O15W O 0.3021(3) 0.1198(3) 0.4135(3) 0.129(5) Uiso 0.90 1 d P T 1
O16W O 0.2117(4) 0.2941(4) 0.1721(4) 0.123(6) Uiso 0.67 1 d P U 1
O17W O 0.1751(6) 0.3117(7) 0.1395(6) 0.145(11) Uiso 0.50 1 d P V 1
O18W O 0.3069(7) 0.2189(7) 0.3752(6) 0.142(11) Uiso 0.46 1 d P W 1
O19W O 0.3280(6) -0.0081(6) 0.3124(6) 0.138(10) Uiso 0.50 1 d P X 1
O20W O 0.3215(4) 0.0324(5) 0.3160(4) 0.138(7) Uiso 0.67 1 d P Y 2
O23W O 0.1852(5) 0.3222(5) 0.1635(5) 0.151(8) Uiso 0.67 1 d P Z 2
O24W O 0.2907(5) 0.1876(6) 0.3755(5) 0.132(9) Uiso 0.54 1 d P A 2
O25W O 0.2921(6) 0.1197(6) 0.4420(5) 0.127(9) Uiso 0.50 1 d P B 2

loop_
_atom_site_aniso_label
_atom_site_aniso_U_11
_atom_site_aniso_U_22
_atom_site_aniso_U_33
_atom_site_aniso_U_23
_atom_site_aniso_U_13
_atom_site_aniso_U_12
Dy1 0.0389(5) 0.0827(6) 0.0417(4) 0.0017(4) 0.0236(4) 0.0013(4)
Dy2 0.0341(5) 0.0808(6) 0.0459(4) 0.0034(4) 0.0192(4) 0.0072(4)
Dy3 0.0313(5) 0.0866(6) 0.0459(4) -0.0049(4) 0.0168(4) -0.0080(4)
Dy4 0.0275(4) 0.0641(5) 0.0285(4) -0.0024(3) 0.0121(3) -0.0013(4)
Dy5 0.0268(4) 0.0560(5) 0.0228(3) -0.0013(3) 0.0107(3) -0.0014(3)
Dy6 0.0270(4) 0.0523(5) 0.0250(3) -0.0023(3) 0.0105(3) 0.0012(3)
Dy7 0.0251(4) 0.0554(5) 0.0229(3) -0.0039(3) 0.0087(3) -0.0029(3)
Dy8 0.0238(4) 0.0487(4) 0.0199(3) -0.0012(3) 0.0078(3) -0.0008(3)
Dy9 0.0247(4) 0.0520(4) 0.0208(3) 0.0017(3) 0.0082(3) 0.0002(3)
Dy10 0.0255(5) 0.0468(6) 0.0235(5) 0.000 0.0098(4) 0.000
O011 0.105(9) 0.084(8) 0.101(8) -0.004(7) 0.078(8) 0.006(7)
O012 0.062(7) 0.089(7) 0.051(6) -0.004(5) 0.017(5) 0.018(5)
C011 0.042(9) 0.084(12) 0.069(11) -0.020(9) 0.022(8) 0.007(8)
C012 0.074(11) 0.101(13) 0.088(11) -0.026(9) 0.044(10) 0.018(10)
O021 0.060(7) 0.102(8) 0.053(6) -0.007(6) 0.023(5) 0.009(6)
O022 0.051(7) 0.094(9) 0.072(7) -0.001(6) 0.000(5) -0.010(6)
C021 0.035(9) 0.137(18) 0.056(10) 0.001(11) 0.019(8) 0.003(11)
C022 0.060(11) 0.130(15) 0.063(10) -0.001(9) 0.011(9) -0.026(10)
O031 0.064(7) 0.111(9) 0.062(6) 0.002(6) 0.024(6) -0.021(6)
O032 0.086(8) 0.101(9) 0.077(7) -0.013(6) 0.059(7) -0.022(7)
C031 0.070(12) 0.089(14) 0.116(16) 0.023(11) 0.058(12) 0.016(10)
C032 0.16(2) 0.092(14) 0.103(14) -0.012(11) 0.050(14) -0.043(14)
O10W 0.042(5) 0.060(5) 0.035(4) -0.004(4) 0.017(4) -0.002(4)
O11W 0.057(6) 0.117(9) 0.072(6) 0.004(6) 0.037(6) 0.002(6)
O12W 0.057(6) 0.117(8) 0.048(5) 0.011(5) 0.042(5) 0.009(5)
O21W 0.071(7) 0.136(10) 0.065(6) -0.001(6) 0.022(6) 0.005(7)
O22W 0.060(7) 0.093(8) 0.091(7) 0.024(6) 0.034(6) 0.029(6)
O31W 0.059(7) 0.125(10) 0.107(8) -0.014(7) 0.044(7) -0.020(7)
O32W 0.048(6) 0.118(9) 0.076(6) -0.031(6) 0.031(5) -0.028(6)
O51W 0.038(5) 0.069(6) 0.032(4) -0.001(4) 0.018(4) -0.005(4)
O52W 0.037(5) 0.058(5) 0.043(5) 0.007(4) 0.020(4) 0.000(4)
O61W 0.042(5) 0.075(6) 0.033(4) 0.010(4) 0.017(4) 0.026(4)
O62W 0.032(5) 0.056(5) 0.048(5) -0.012(4) 0.019(4) -0.005(4)
O71W 0.024(4) 0.068(6) 0.040(4) 0.009(4) 0.006(4) 0.000(4)
O72W 0.036(5) 0.077(6) 0.028(4) -0.009(4) 0.012(4) 0.002(4)
O91W 0.043(5) 0.071(6) 0.026(4) 0.000(4) 0.016(4) -0.008(4)
O92W 0.034(5) 0.049(5) 0.046(5) 0.006(4) 0.015(4) 0.001(4)
O123 0.026(5) 0.087(7) 0.051(5) -0.006(4) 0.018(4) -0.002(4)
O124 0.041(5) 0.068(6) 0.038(4) -0.002(4) 0.017(4) -0.001(4)
O134 0.043(5) 0.058(6) 0.053(5) 0.003(4) 0.027(4) -0.011(4)
O234 0.042(5) 0.065(6) 0.035(4) 0.005(4) 0.011(4) -0.005(4)
O456 0.041(5) 0.050(5) 0.028(4) -0.007(3) 0.011(4) 0.007(4)
O457 0.025(4) 0.053(5) 0.043(4) 0.001(4) 0.010(4) 0.000(4)
O467 0.034(5) 0.053(5) 0.022(4) -0.005(3) 0.004(3) -0.008(4)
O568 0.034(4) 0.040(5) 0.028(4) -0.010(3) 0.011(3) -0.007(4)
O578 0.026(4) 0.046(5) 0.039(4) 0.004(3) 0.017(4) -0.001(4)
O678 0.036(5) 0.053(5) 0.016(3) 0.003(3) 0.010(3) -0.009(4)
O890 0.037(5) 0.030(4) 0.043(4) 0.004(3) 0.021(4) 0.003(4)
O891 0.032(4) 0.048(5) 0.017(3) -0.004(3) 0.004(3) 0.008(4)
O910 0.036(5) 0.051(5) 0.016(3) -0.004(3) 0.005(3) -0.010(4)
O1A 0.054(6) 0.068(6) 0.028(4) 0.000(4) 0.020(4) 0.005(4)
O2A 0.047(5) 0.071(6) 0.039(5) -0.006(4) 0.025(4) -0.003(5)
O3A 0.046(5) 0.070(6) 0.041(5) 0.002(4) 0.020(4) 0.012(4)
O4A 0.066(6) 0.093(7) 0.030(5) 0.003(4) 0.025(4) 0.007(5)
N1A 0.043(7) 0.068(7) 0.029(6) 0.001(5) 0.014(5) 0.000(5)
N2A 0.040(6) 0.065(6) 0.054(6) -0.010(5) 0.028(5) 0.000(5)
N3A 0.026(5) 0.059(6) 0.038(5) -0.002(4) 0.017(5) 0.001(4)
N4A 0.041(7) 0.057(7) 0.030(5) 0.000(5) 0.017(5) -0.003(5)
N5A 0.048(7) 0.077(8) 0.049(6) -0.028(6) 0.031(6) -0.006(6)
N6A 0.069(8) 0.063(8) 0.046(6) -0.011(6) 0.033(6) -0.006(6)
N7A 0.064(8) 0.073(9) 0.056(7) -0.017(6) 0.028(6) -0.006(7)
N8A 0.068(8) 0.078(9) 0.044(6) -0.002(6) 0.033(6) 0.004(7)
C1A 0.069(10) 0.083(11) 0.036(7) 0.005(7) 0.023(7) -0.001(8)
C2A 0.057(9) 0.067(9) 0.043(8) -0.014(6) 0.029(7) 0.002(7)
C3A 0.066(10) 0.068(9) 0.023(7) -0.002(6) 0.013(7) 0.004(8)
C4A 0.040(8) 0.052(8) 0.032(7) -0.003(6) 0.008(6) 0.002(6)
C5A 0.049(9) 0.059(9) 0.055(9) 0.000(7) 0.018(8) 0.005(7)
C6A 0.064(11) 0.067(10) 0.043(8) -0.007(7) 0.022(8) -0.003(8)
C7A 0.070(11) 0.060(9) 0.033(7) 0.002(6) 0.022(7) 0.014(8)
C8A 0.052(10) 0.103(13) 0.038(8) -0.004(7) 0.006(7) -0.006(9)
C9A 0.089(13) 0.119(14) 0.034(8) 0.006(8) -0.016(8) 0.018(11)
C10A 0.095(13) 0.094(13) 0.054(9) 0.005(8) 0.017(9) -0.005(10)
C11A 0.087(13) 0.155(17) 0.042(9) -0.014(9) 0.013(9) 0.012(12)
C12A 0.074(10) 0.049(8) 0.037(7) -0.005(6) 0.007(7) 0.009(7)
C13A 0.035(8) 0.070(9) 0.025(7) -0.006(6) 0.010(6) -0.013(6)
C14A 0.056(9) 0.077(10) 0.022(6) -0.004(6) 0.016(6) 0.005(7)
C15A 0.046(8) 0.042(8) 0.040(7) -0.002(6) 0.024(7) -0.003(7)
C16A 0.049(7) 0.060(7) 0.025(5) -0.009(5) 0.019(5) 0.002(6)
C17A 0.051(7) 0.053(7) 0.028(5) 0.006(5) 0.022(5) 0.008(6)
C18A 0.067(7) 0.057(7) 0.036(6) -0.001(5) 0.031(6) 0.001(6)
C19A 0.065(10) 0.066(10) 0.023(6) -0.006(6) 0.018(7) 0.004(8)
C20A 0.058(9) 0.063(10) 0.033(7) -0.005(6) 0.021(7) -0.008(7)
C21A 0.064(9) 0.067(10) 0.037(7) -0.014(6) 0.023(7) -0.012(7)
C22A 0.068(10) 0.070(10) 0.032(7) 0.005(6) 0.007(7) 0.006(8)
C23A 0.072(11) 0.090(12) 0.049(8) -0.021(8) 0.009(8) -0.032(9)
C24A 0.081(11) 0.066(10) 0.032(7) -0.006(6) 0.011(7) -0.006(8)
C25A 0.063(9) 0.061(9) 0.037(7) -0.004(6) 0.029(7) 0.002(7)
C26A 0.081(11) 0.057(9) 0.034(7) 0.001(6) 0.035(7) 0.011(8)
C27A 0.051(9) 0.056(9) 0.037(7) -0.007(6) 0.024(7) 0.010(7)
C28A 0.072(10) 0.069(10) 0.031(7) -0.002(6) 0.031(7) 0.011(8)
C29A 0.069(10) 0.097(12) 0.047(8) 0.006(8) 0.043(8) 0.024(9)
C30A 0.059(9) 0.076(11) 0.055(8) 0.008(7) 0.036(8) 0.010(8)
C31A 0.051(8) 0.070(9) 0.040(7) 0.008(6) 0.028(7) 0.003(7)
C32A 0.096(13) 0.077(11) 0.077(10) -0.028(8) 0.065(10) -0.022(10)
C33A 0.183(16) 0.161(15) 0.092(11) -0.031(10) 0.102(12) -0.025(12)
C34A 0.140(18) 0.084(14) 0.108(14) -0.025(11) 0.026(13) 0.044(13)
C35A 0.123(17) 0.153(18) 0.079(12) -0.045(11) 0.063(12) -0.002(14)
C36A 0.060(9) 0.078(10) 0.032(7) 0.001(6) 0.022(7) 0.000(7)
C37A 0.035(8) 0.061(10) 0.052(8) -0.003(7) 0.005(7) 0.012(7)
C38A 0.056(9) 0.070(10) 0.054(8) 0.003(7) 0.030(7) 0.010(8)
C39A 0.044(8) 0.074(10) 0.054(9) -0.002(7) 0.022(7) 0.003(7)
C40A 0.055(9) 0.072(11) 0.054(9) -0.010(8) 0.019(8) -0.009(8)
C41A 0.054(9) 0.050(9) 0.048(8) -0.003(7) 0.024(7) -0.005(7)
C42A 0.067(10) 0.084(11) 0.042(8) 0.005(7) 0.033(7) 0.001(8)
C43A 0.067(10) 0.074(10) 0.031(7) -0.004(7) 0.026(7) -0.007(8)
C44A 0.081(11) 0.090(11) 0.041(8) 0.005(7) 0.037(8) 0.014(9)
C45A 0.086(12) 0.101(12) 0.062(9) 0.018(8) 0.047(9) -0.001(10)
O1B 0.048(5) 0.058(6) 0.039(5) -0.003(4) 0.014(4) 0.001(4)
O2B 0.029(5) 0.085(6) 0.036(4) 0.009(4) 0.015(4) 0.005(4)
O3B 0.038(5) 0.090(7) 0.042(5) 0.006(4) 0.015(4) 0.010(5)
O4B 0.046(6) 0.088(7) 0.046(5) -0.001(5) 0.014(5) 0.002(5)
N1B 0.033(7) 0.070(8) 0.045(6) 0.004(5) 0.017(5) 0.005(6)
N2B 0.037(7) 0.062(8) 0.043(6) 0.002(5) 0.016(5) 0.000(6)
N3B 0.022(6) 0.073(7) 0.035(5) 0.007(5) 0.013(5) 0.017(6)
N4B 0.032(6) 0.050(7) 0.028(5) -0.001(4) 0.014(5) 0.009(5)
N5B 0.049(7) 0.085(9) 0.038(6) -0.007(6) 0.013(6) -0.011(7)
N6B 0.042(7) 0.083(9) 0.035(6) -0.004(5) 0.007(6) 0.004(7)
N7B 0.067(9) 0.065(8) 0.042(6) 0.011(5) 0.025(7) 0.006(6)
N8B 0.052(8) 0.071(8) 0.043(6) 0.002(6) 0.016(6) 0.010(6)
C1B 0.085(12) 0.065(10) 0.051(8) -0.006(7) 0.030(9) 0.018(8)
C2B 0.063(10) 0.081(11) 0.033(7) -0.004(7) 0.012(7) 0.018(9)
C3B 0.055(9) 0.067(10) 0.034(7) 0.002(6) 0.013(7) 0.010(8)
C4B 0.050(9) 0.074(10) 0.027(6) -0.011(6) 0.013(6) 0.006(7)
C5B 0.059(9) 0.060(10) 0.037(7) 0.007(6) 0.024(7) 0.003(8)
C6B 0.070(10) 0.071(11) 0.036(7) 0.006(7) 0.015(7) -0.001(9)
C7B 0.096(13) 0.058(10) 0.050(8) 0.014(7) 0.018(9) 0.024(9)
C8B 0.104(14) 0.096(13) 0.066(10) 0.014(9) 0.040(10) 0.031(11)
C12B 0.046(6) 0.051(7) 0.035(6) -0.003(5) 0.016(5) 0.002(5)
C13B 0.039(8) 0.060(9) 0.025(6) 0.000(5) 0.015(6) 0.000(7)
C14B 0.025(7) 0.089(10) 0.029(6) 0.016(6) 0.007(6) 0.007(7)
C15B 0.034(8) 0.067(10) 0.053(8) 0.016(7) 0.017(7) 0.018(7)
C16B 0.032(8) 0.068(9) 0.049(8) 0.012(7) 0.024(7) 0.017(7)
C17B 0.042(8) 0.067(9) 0.034(7) -0.007(6) 0.012(7) 0.011(7)
C18B 0.052(9) 0.063(9) 0.031(7) -0.001(6) 0.022(6) 0.011(7)
C19B 0.040(8) 0.081(10) 0.039(8) 0.014(7) 0.014(7) 0.003(8)
C20B 0.055(9) 0.077(10) 0.032(7) 0.010(6) 0.026(7) 0.004(7)
C21B 0.055(9) 0.093(11) 0.035(7) 0.001(7) 0.021(7) 0.010(8)
C25B 0.050(9) 0.061(9) 0.053(8) -0.011(6) 0.022(7) 0.006(7)
C26B 0.059(10) 0.073(10) 0.043(8) -0.012(7) 0.018(8) -0.003(8)
C27B 0.045(9) 0.068(10) 0.054(9) 0.018(7) 0.018(7) 0.024(7)
C28B 0.049(9) 0.087(11) 0.046(8) -0.023(7) 0.021(7) 0.003(8)
C29B 0.051(10) 0.109(13) 0.070(11) -0.009(9) 0.011(9) 0.020(9)
C30B 0.078(8) 0.095(8) 0.052(7) -0.016(6) 0.017(6) 0.011(7)
C31B 0.052(9) 0.106(12) 0.036(8) -0.019(7) 0.006(7) 0.018(9)
C32B 0.094(9) 0.105(9) 0.076(8) 0.000(7) 0.032(7) 0.009(7)
C36B 0.066(10) 0.091(12) 0.058(9) 0.009(8) 0.031(8) -0.003(9)
C37B 0.043(9) 0.078(10) 0.047(8) 0.021(8) 0.029(7) 0.024(8)
C38B 0.030(8) 0.144(16) 0.043(8) 0.009(9) 0.010(7) 0.022(9)
C39B 0.044(9) 0.094(12) 0.065(10) -0.022(9) 0.035(8) 0.011(9)
C40B 0.055(10) 0.102(13) 0.040(8) -0.005(9) 0.020(8) 0.013(10)
C41B 0.047(10) 0.100(13) 0.052(9) -0.002(9) 0.024(8) 0.010(9)
C42B 0.071(11) 0.092(12) 0.058(9) 0.000(9) 0.037(9) 0.020(9)
C43B 0.047(10) 0.104(14) 0.050(9) 0.017(8) 0.022(8) 0.034(9)
C44B 0.055(10) 0.102(13) 0.047(8) 0.006(9) 0.014(8) 0.042(10)
C45B 0.099(14) 0.137(16) 0.063(10) 0.014(10) 0.029(10) 0.063(13)
O1C 0.045(5) 0.072(6) 0.039(5) -0.006(4) 0.018(4) -0.014(5)
O2C 0.042(5) 0.083(7) 0.036(5) -0.008(4) 0.020(4) -0.016(5)
O3C 0.048(6) 0.083(7) 0.039(5) -0.008(5) 0.020(4) -0.011(5)
O4C 0.053(6) 0.091(7) 0.042(5) -0.007(5) 0.020(4) -0.022(5)
N1C 0.031(6) 0.069(7) 0.039(6) -0.010(5) 0.017(5) -0.016(5)
N2C 0.036(6) 0.057(6) 0.047(5) -0.007(5) 0.016(5) -0.002(5)
N3C 0.027(6) 0.061(7) 0.035(5) -0.010(5) 0.008(5) -0.003(5)
N4C 0.027(5) 0.060(6) 0.044(5) 0.000(4) 0.016(5) -0.004(5)
N5C 0.052(7) 0.075(8) 0.032(6) 0.003(5) 0.002(6) -0.006(6)
N6C 0.054(7) 0.067(8) 0.040(6) 0.003(5) 0.012(6) -0.005(6)
N7C 0.054(8) 0.065(8) 0.045(6) 0.011(5) 0.022(6) -0.002(6)
N8C 0.055(8) 0.081(8) 0.038(6) 0.005(6) 0.011(6) -0.013(7)
C1C 0.059(10) 0.097(12) 0.032(7) -0.002(7) 0.011(7) -0.017(9)
C2C 0.071(11) 0.069(10) 0.028(7) -0.013(6) 0.013(7) -0.014(8)
C3C 0.067(10) 0.043(8) 0.038(7) -0.016(6) 0.026(7) -0.013(7)
C4C 0.039(9) 0.061(9) 0.046(8) -0.009(6) 0.017(7) -0.017(7)
C5C 0.090(12) 0.102(12) 0.040(8) -0.018(8) 0.034(9) -0.019(10)
C6C 0.064(10) 0.070(10) 0.051(9) -0.021(7) 0.026(8) -0.006(8)
C7C 0.079(12) 0.085(11) 0.033(7) -0.006(7) 0.008(8) -0.025(9)
C8C 0.094(14) 0.101(14) 0.058(10) -0.043(9) 0.006(10) -0.005(11)
C9C 0.18(2) 0.20(2) 0.076(13) -0.064(14) 0.046(15) 0.02(2)
C10C 0.16(2) 0.108(15) 0.097(14) -0.048(11) 0.072(14) -0.006(14)
C11C 0.17(2) 0.088(14) 0.063(10) -0.032(9) 0.042(12) -0.021(13)
C12C 0.036(8) 0.080(10) 0.030(6) -0.015(6) 0.014(6) -0.014(7)
C13C 0.038(8) 0.059(9) 0.033(7) -0.001(6) 0.003(6) -0.011(7)
C14C 0.051(9) 0.054(8) 0.060(8) -0.012(7) 0.037(7) -0.013(7)
C15C 0.032(7) 0.066(10) 0.053(8) -0.013(7) 0.021(7) -0.023(7)
C16C 0.025(7) 0.066(10) 0.050(8) -0.019(7) 0.015(6) -0.012(7)
C17C 0.041(8) 0.081(11) 0.028(7) -0.005(7) 0.015(6) -0.023(8)
C18C 0.044(8) 0.057(10) 0.069(9) -0.007(7) 0.023(7) -0.009(7)
C19C 0.028(7) 0.073(10) 0.050(8) -0.006(7) 0.013(6) -0.012(7)
C20C 0.049(9) 0.091(12) 0.049(8) -0.012(8) 0.027(7) -0.017(8)
C21C 0.068(11) 0.105(13) 0.062(9) -0.003(8) 0.027(9) -0.001(10)
C25C 0.031(7) 0.069(9) 0.048(7) -0.018(6) 0.011(6) -0.018(7)
C26C 0.042(9) 0.093(12) 0.025(7) -0.013(7) 0.010(7) -0.020(8)
C27C 0.055(10) 0.068(10) 0.032(7) -0.005(6) 0.018(7) -0.036(8)
C28C 0.040(7) 0.064(7) 0.041(6) -0.005(5) 0.020(5) -0.008(6)
C29C 0.044(9) 0.097(12) 0.027(7) -0.008(7) 0.001(7) -0.020(9)
C30C 0.074(11) 0.070(10) 0.054(9) -0.008(7) 0.042(9) -0.028(9)
C31C 0.059(10) 0.062(10) 0.042(7) 0.005(6) 0.027(7) -0.020(8)
C32C 0.060(10) 0.105(14) 0.069(10) -0.011(9) 0.028(9) -0.035(9)
C33C 0.057(11) 0.112(15) 0.123(15) 0.025(12) 0.018(11) -0.017(10)
C34C 0.130(16) 0.101(13) 0.078(11) 0.008(9) 0.046(11) -0.066(12)
C35C 0.086(14) 0.091(13) 0.142(16) -0.015(11) 0.060(13) -0.015(11)
C36C 0.061(10) 0.063(10) 0.063(9) -0.013(7) 0.025(8) -0.016(8)
C37C 0.047(8) 0.054(8) 0.042(8) -0.008(6) 0.018(7) -0.015(7)
C38C 0.052(9) 0.089(11) 0.058(9) -0.003(7) 0.033(8) -0.017(8)
C39C 0.052(9) 0.090(12) 0.059(9) 0.001(8) 0.027(8) -0.034(9)
C40C 0.037(8) 0.081(11) 0.038(8) -0.013(7) 0.000(6) -0.022(7)
C41C 0.048(9) 0.089(11) 0.042(8) -0.014(7) 0.010(7) -0.022(8)
C42C 0.064(7) 0.072(8) 0.060(7) -0.003(6) 0.024(6) -0.022(6)
C43C 0.064(10) 0.091(12) 0.035(8) -0.010(7) 0.002(7) -0.045(9)
C44C 0.070(11) 0.084(12) 0.057(9) 0.005(8) 0.012(8) -0.050(9)
C45C 0.123(15) 0.110(14) 0.042(8) -0.005(8) 0.018(9) -0.065(12)
O1D 0.035(5) 0.063(6) 0.037(5) 0.008(4) 0.017(4) -0.001(4)
O2D 0.047(5) 0.062(6) 0.034(4) 0.000(4) 0.012(4) -0.004(4)
O3D 0.043(5) 0.060(6) 0.041(5) -0.007(4) 0.012(4) -0.009(4)
O4D 0.081(7) 0.057(6) 0.044(5) -0.004(5) 0.002(5) -0.014(5)
N1D 0.030(6) 0.064(7) 0.026(5) 0.006(5) 0.007(5) 0.009(5)
N2D 0.035(5) 0.048(5) 0.034(5) -0.004(4) 0.012(4) -0.002(4)
N3D 0.019(5) 0.045(5) 0.026(4) 0.001(4) 0.010(4) 0.004(4)
N4D 0.040(6) 0.061(6) 0.030(5) 0.000(4) 0.025(4) -0.009(5)
N5D 0.047(8) 0.071(8) 0.067(7) 0.015(6) 0.021(6) -0.016(6)
N6D 0.043(7) 0.056(7) 0.067(7) 0.007(6) 0.019(6) -0.003(6)
N7D 0.046(7) 0.044(7) 0.059(7) -0.005(5) 0.012(6) -0.007(6)
N8D 0.037(5) 0.051(6) 0.051(5) -0.003(5) 0.015(5) -0.008(5)
C1D 0.042(8) 0.077(10) 0.046(8) 0.023(7) 0.019(7) 0.010(7)
C2D 0.026(7) 0.061(9) 0.037(7) 0.001(6) 0.007(6) 0.001(6)
C3D 0.037(8) 0.060(8) 0.020(6) 0.004(5) 0.006(6) 0.000(6)
C4D 0.037(8) 0.062(9) 0.030(7) 0.003(6) 0.007(6) -0.003(6)
C5D 0.051(9) 0.075(10) 0.023(7) 0.003(6) 0.010(6) -0.003(7)
C6D 0.041(8) 0.078(10) 0.030(7) 0.019(6) 0.011(6) -0.008(7)
C7D 0.034(7) 0.059(9) 0.046(8) 0.012(6) 0.005(6) 0.004(6)
C8D 0.045(9) 0.121(14) 0.063(9) 0.041(9) 0.022(8) 0.020(9)
C12D 0.040(6) 0.056(7) 0.043(6) 0.002(5) 0.015(5) 0.006(5)
C13D 0.035(6) 0.047(6) 0.037(6) -0.005(5) 0.016(5) -0.009(5)
C14D 0.038(8) 0.053(8) 0.039(7) 0.002(6) 0.014(6) 0.001(6)
C15D 0.046(8) 0.061(9) 0.047(8) 0.009(6) 0.017(7) 0.002(7)
C16D 0.041(8) 0.062(9) 0.035(7) 0.006(6) 0.015(6) 0.000(7)
C17D 0.048(9) 0.074(10) 0.053(8) 0.003(7) 0.029(7) -0.001(8)
C18D 0.059(9) 0.084(11) 0.059(9) -0.010(7) 0.042(8) -0.027(8)
C19D 0.044(8) 0.104(12) 0.044(8) 0.012(7) 0.034(7) -0.012(8)
C20D 0.050(9) 0.063(9) 0.052(8) -0.005(6) 0.032(7) -0.009(7)
C21D 0.081(12) 0.134(15) 0.072(10) -0.017(10) 0.046(10) -0.032(11)
C25D 0.057(7) 0.072(8) 0.046(6) -0.004(5) 0.016(6) -0.007(6)
C26D 0.035(8) 0.057(9) 0.034(7) -0.012(6) -0.002(6) -0.012(7)
C27D 0.049(7) 0.054(7) 0.037(6) 0.005(5) 0.023(5) -0.008(6)
C28D 0.041(8) 0.067(10) 0.036(7) -0.012(6) 0.010(6) -0.010(7)
C29D 0.041(8) 0.075(11) 0.064(9) 0.001(7) 0.017(7) -0.005(8)
C30D 0.058(10) 0.084(12) 0.060(9) 0.026(8) 0.024(8) -0.001(9)
C31D 0.052(9) 0.069(10) 0.044(7) 0.009(7) 0.014(7) -0.008(8)
C32D 0.093(13) 0.109(14) 0.085(12) 0.018(10) 0.043(11) -0.003(11)
C36D 0.042(8) 0.074(10) 0.057(9) 0.018(7) 0.012(7) -0.008(7)
C37D 0.042(9) 0.052(9) 0.053(8) 0.005(7) 0.015(7) 0.010(7)
C38D 0.059(9) 0.049(9) 0.071(9) -0.001(7) 0.029(8) -0.004(7)
C39D 0.042(8) 0.075(11) 0.045(8) -0.008(7) 0.014(7) -0.012(8)
C40D 0.048(8) 0.049(9) 0.033(7) 0.006(6) 0.012(7) 0.002(7)
C41D 0.045(8) 0.065(10) 0.042(8) -0.006(7) 0.009(7) -0.001(7)
C42D 0.072(11) 0.052(10) 0.078(10) 0.015(8) -0.010(9) 0.012(9)
C43D 0.068(11) 0.055(11) 0.103(13) 0.038(9) -0.002(10) 0.020(9)
C44D 0.071(11) 0.063(11) 0.061(10) 0.008(8) -0.008(9) 0.008(8)
O1E 0.042(5) 0.048(5) 0.038(4) -0.003(4) 0.021(4) 0.005(4)
O2E 0.045(5) 0.069(6) 0.032(4) -0.011(4) 0.022(4) -0.012(5)
O3E 0.052(5) 0.050(5) 0.036(4) -0.004(4) 0.023(4) -0.004(4)
O4E 0.062(6) 0.069(6) 0.033(4) -0.003(4) 0.026(4) -0.006(5)
N1E 0.036(6) 0.053(7) 0.028(5) 0.001(4) 0.015(5) 0.002(5)
N2E 0.045(7) 0.048(7) 0.020(5) 0.005(4) 0.009(5) 0.006(6)
N3E 0.017(5) 0.040(6) 0.021(4) 0.005(4) 0.001(4) 0.005(5)
N4E 0.037(5) 0.045(5) 0.027(4) -0.005(4) 0.016(4) 0.000(5)
N5E 0.057(7) 0.069(8) 0.049(6) -0.012(5) 0.033(6) 0.006(6)
N6E 0.060(7) 0.055(7) 0.043(6) -0.013(5) 0.021(6) -0.011(6)
N7E 0.046(6) 0.062(7) 0.036(5) -0.004(5) 0.028(5) 0.002(6)
N8E 0.047(6) 0.053(7) 0.030(5) -0.007(5) 0.020(5) -0.009(5)
C1E 0.043(8) 0.051(8) 0.026(6) 0.001(5) 0.017(6) -0.004(6)
C2E 0.046(7) 0.047(7) 0.036(6) -0.010(5) 0.024(5) -0.002(6)
C3E 0.044(8) 0.041(8) 0.033(6) 0.006(5) 0.021(6) 0.009(7)
C4E 0.052(9) 0.047(9) 0.026(6) 0.000(5) 0.020(6) -0.001(7)
C5E 0.042(8) 0.066(10) 0.030(6) 0.003(6) 0.020(6) 0.008(7)
C6E 0.045(8) 0.045(8) 0.050(7) 0.008(6) 0.019(7) 0.007(7)
C7E 0.073(10) 0.050(9) 0.031(6) -0.010(6) 0.024(7) -0.019(7)
C8E 0.095(12) 0.041(9) 0.070(9) 0.009(7) 0.047(9) 0.008(8)
C9E 0.106(13) 0.051(10) 0.066(9) -0.012(7) 0.021(9) -0.008(9)
C10E 0.101(15) 0.062(11) 0.138(16) -0.009(10) 0.050(13) -0.010(10)
C11E 0.19(2) 0.055(11) 0.079(11) 0.029(9) 0.040(13) 0.011(12)
C12E 0.052(9) 0.066(9) 0.060(8) -0.004(7) 0.040(7) -0.003(7)
C13E 0.038(6) 0.045(7) 0.036(5) 0.002(5) 0.019(5) 0.009(5)
C14E 0.039(7) 0.051(8) 0.021(6) 0.002(5) 0.009(5) 0.008(6)
C15E 0.031(7) 0.083(10) 0.024(6) -0.013(6) 0.001(6) -0.015(7)
C16E 0.042(8) 0.061(9) 0.045(8) -0.008(7) 0.017(7) -0.007(7)
C17E 0.028(7) 0.063(9) 0.021(6) -0.009(5) 0.010(5) -0.004(6)
C18E 0.044(8) 0.070(10) 0.036(7) -0.004(6) 0.017(6) 0.003(7)
C19E 0.032(8) 0.063(10) 0.075(9) -0.012(8) 0.017(7) 0.022(7)
C20E 0.039(8) 0.065(9) 0.053(8) 0.003(6) 0.020(7) 0.024(7)
C21E 0.078(11) 0.110(13) 0.044(8) -0.003(8) 0.009(8) 0.014(10)
C25E 0.038(7) 0.061(8) 0.034(7) -0.012(6) 0.020(6) -0.012(6)
C26E 0.038(8) 0.073(9) 0.025(6) 0.007(6) 0.015(6) 0.003(7)
C27E 0.073(11) 0.058(9) 0.029(7) 0.002(6) 0.031(7) -0.004(8)
C28E 0.038(8) 0.051(8) 0.022(6) 0.002(5) 0.004(6) -0.006(6)
C29E 0.055(9) 0.057(9) 0.026(6) -0.001(6) 0.013(6) 0.003(7)
C30E 0.061(9) 0.053(8) 0.032(7) -0.013(6) 0.019(7) -0.005(7)
C31E 0.046(8) 0.071(9) 0.031(7) -0.007(6) 0.023(6) 0.007(7)
C32E 0.071(10) 0.070(10) 0.073(9) -0.020(8) 0.041(9) -0.002(8)
C36E 0.057(9) 0.064(10) 0.061(8) -0.008(7) 0.043(8) -0.006(7)
C37E 0.052(9) 0.061(10) 0.036(7) 0.000(6) 0.025(7) 0.003(7)
C38E 0.048(8) 0.067(9) 0.020(6) -0.005(5) 0.010(6) 0.001(7)
C39E 0.049(8) 0.064(9) 0.039(7) 0.000(6) 0.019(6) -0.007(7)
C40E 0.046(8) 0.051(8) 0.028(7) 0.001(6) 0.016(6) 0.007(6)
C41E 0.032(7) 0.062(9) 0.032(7) -0.001(6) 0.006(6) -0.009(6)
C42E 0.049(9) 0.067(10) 0.049(8) -0.001(7) 0.015(7) -0.021(7)
C43E 0.071(9) 0.049(8) 0.036(7) -0.024(6) 0.028(7) -0.026(7)
C44E 0.074(10) 0.077(10) 0.030(7) 0.002(7) 0.022(7) -0.025(8)
C45E 0.112(14) 0.102(13) 0.054(9) -0.024(9) 0.037(10) -0.029(11)
O1F 0.047(5) 0.066(6) 0.020(4) 0.001(4) 0.011(4) 0.004(4)
O2F 0.029(5) 0.078(6) 0.022(4) -0.006(4) 0.003(4) -0.006(4)
O3F 0.042(5) 0.070(6) 0.036(5) -0.003(4) 0.011(4) 0.001(4)
O4F 0.098(8) 0.061(6) 0.038(5) 0.004(4) 0.028(5) 0.022(5)
N1F 0.034(5) 0.051(5) 0.033(5) -0.005(4) 0.012(4) -0.006(4)
N2F 0.029(5) 0.050(5) 0.030(5) -0.006(4) 0.013(4) -0.003(4)
N3F 0.027(5) 0.042(5) 0.026(4) -0.001(4) 0.011(4) -0.002(4)
N4F 0.034(5) 0.050(5) 0.028(4) 0.000(4) 0.013(4) -0.007(4)
N5F 0.041(7) 0.077(8) 0.025(6) 0.003(5) 0.001(5) 0.010(6)
N6F 0.041(6) 0.089(8) 0.024(5) 0.000(5) 0.008(5) 0.022(6)
N7F 0.047(7) 0.078(8) 0.029(5) 0.009(5) 0.012(5) 0.004(6)
N8F 0.033(7) 0.099(9) 0.021(5) -0.002(5) 0.010(5) 0.007(6)
C1F 0.044(8) 0.056(8) 0.032(6) -0.004(6) 0.013(6) 0.007(7)
C2F 0.022(7) 0.061(8) 0.026(6) -0.007(6) -0.003(5) 0.005(6)
C3F 0.037(7) 0.058(8) 0.020(6) -0.003(5) 0.011(6) 0.009(6)
C4F 0.031(7) 0.065(8) 0.022(6) 0.001(6) 0.010(5) 0.007(6)
C5F 0.055(9) 0.068(9) 0.027(6) 0.001(6) 0.015(6) -0.002(7)
C6F 0.030(7) 0.058(8) 0.027(6) -0.009(5) 0.001(6) 0.002(6)
C7F 0.037(7) 0.060(9) 0.025(6) 0.005(6) 0.007(6) 0.011(7)
C8F 0.040(8) 0.084(10) 0.042(7) -0.027(7) 0.017(6) 0.001(7)
C12F 0.043(6) 0.063(7) 0.035(6) -0.011(5) 0.019(5) 0.005(5)
C13F 0.043(8) 0.057(8) 0.024(6) 0.000(6) 0.006(6) -0.009(7)
C14F 0.049(8) 0.052(8) 0.037(7) -0.008(6) 0.017(6) -0.010(7)
C15F 0.037(8) 0.055(9) 0.026(6) -0.004(6) 0.014(6) 0.001(7)
C16F 0.029(8) 0.096(12) 0.020(6) 0.009(7) 0.013(6) 0.012(8)
C17F 0.055(10) 0.084(11) 0.032(7) -0.005(7) 0.024(7) -0.010(8)
C18F 0.040(9) 0.108(13) 0.032(7) 0.003(7) 0.017(7) 0.005(8)
C19F 0.041(9) 0.093(12) 0.030(7) -0.016(7) 0.012(7) -0.013(8)
C20F 0.047(9) 0.066(9) 0.046(7) -0.010(7) 0.015(7) -0.011(8)
C21F 0.068(11) 0.077(11) 0.044(8) 0.001(7) 0.012(8) -0.023(8)
C22F 0.055(10) 0.120(15) 0.036(8) -0.001(8) 0.000(7) -0.012(9)
C23F 0.058(10) 0.129(14) 0.038(8) -0.014(8) -0.005(7) -0.044(10)
C24F 0.040(9) 0.115(13) 0.070(10) -0.006(9) 0.014(8) -0.029(9)
C25F 0.036(8) 0.061(9) 0.048(7) -0.010(6) 0.013(6) -0.005(7)
C26F 0.048(9) 0.071(10) 0.038(8) -0.002(6) 0.020(7) 0.011(7)
C27F 0.049(9) 0.055(9) 0.036(8) -0.019(6) -0.002(7) 0.017(7)
C28F 0.048(9) 0.078(10) 0.032(7) 0.003(6) 0.024(7) 0.002(7)
C29F 0.048(9) 0.070(10) 0.043(8) 0.012(6) 0.011(7) 0.017(7)
C30F 0.054(10) 0.076(10) 0.029(7) 0.004(6) 0.006(7) 0.016(7)
C31F 0.033(8) 0.094(11) 0.034(7) -0.003(7) 0.001(7) 0.022(7)
C32F 0.065(10) 0.099(12) 0.041(8) -0.016(7) 0.013(7) 0.013(9)
C36F 0.044(8) 0.095(11) 0.030(7) 0.001(7) 0.003(6) 0.015(8)
C37F 0.048(7) 0.059(7) 0.037(6) 0.000(5) 0.021(5) -0.005(5)
C38F 0.049(9) 0.063(9) 0.037(7) 0.012(6) 0.004(6) 0.003(7)
C39F 0.054(9) 0.058(9) 0.042(8) -0.004(6) 0.022(7) 0.005(7)
C40F 0.055(9) 0.062(9) 0.032(7) -0.009(6) 0.021(7) -0.013(7)
C41F 0.047(8) 0.076(10) 0.028(7) 0.002(6) 0.014(6) 0.002(7)
C42F 0.041(8) 0.069(9) 0.037(7) -0.010(6) 0.020(6) -0.022(7)
C43F 0.043(8) 0.075(10) 0.038(7) 0.007(7) 0.015(7) -0.007(7)
C44F 0.044(8) 0.076(10) 0.038(8) 0.013(7) 0.013(6) -0.008(7)
C45F 0.064(10) 0.083(11) 0.041(8) 0.004(7) 0.025(7) 0.000(8)
C46F 0.089(12) 0.132(15) 0.043(8) 0.027(9) 0.031(9) 0.047(11)
C47F 0.130(15) 0.125(14) 0.033(8) -0.025(8) 0.041(9) -0.042(12)
C48F 0.058(10) 0.107(12) 0.032(7) 0.010(7) 0.021(7) -0.002(8)
O111 0.093(8) 0.096(8) 0.077(7) -0.012(6) 0.043(7) 0.008(6)
C111 0.070(11) 0.094(12) 0.041(8) 0.005(7) 0.020(8) 0.012(9)
C112 0.071(11) 0.085(12) 0.081(11) 0.014(9) 0.030(9) 0.009(9)
O211 0.065(6) 0.079(7) 0.045(5) -0.010(4) 0.019(5) 0.001(5)
C211 0.062(12) 0.133(17) 0.087(12) -0.027(11) 0.007(10) -0.026(11)
C212 0.039(11) 0.16(2) 0.19(2) -0.095(17) -0.023(12) 0.018(12)
O311 0.091(8) 0.116(9) 0.060(6) -0.005(6) 0.030(6) -0.012(7)
C311 0.135(18) 0.138(18) 0.070(11) 0.004(12) 0.054(12) 0.050(15)
C312 0.116(16) 0.068(12) 0.161(18) -0.035(12) 0.066(15) -0.016(11)
O411 0.053(6) 0.087(7) 0.034(4) -0.002(4) 0.016(4) 0.002(5)
C411 0.102(13) 0.163(17) 0.044(9) 0.006(9) 0.051(10) 0.024(12)
C412 0.034(8) 0.143(14) 0.034(7) -0.005(8) 0.007(6) 0.028(8)
O61 0.079(8) 0.110(9) 0.049(6) -0.002(5) 0.023(6) 0.011(7)
O62 0.054(6) 0.082(7) 0.027(5) -0.004(4) -0.001(4) 0.000(5)
C61 0.054(10) 0.085(12) 0.063(10) -0.014(8) 0.029(9) -0.010(8)
C62 0.047(9) 0.127(14) 0.052(8) -0.023(8) 0.021(7) -0.024(9)
C63 0.057(7) 0.060(7) 0.048(6) -0.002(5) 0.020(6) -0.001(6)
C64 0.078(11) 0.103(12) 0.036(8) -0.010(7) 0.015(8) 0.018(9)

loop_
_atom_type_symbol
_atom_type_description
_atom_type_scat_dispersion_real
_atom_type_scat_dispersion_imag
_atom_type_scat_source
C C 0.0181 0.0091 'International Tables Vol C Tables 4.2.6.8 and 6.1.1.4'
H H 0.0000 0.0000 'International Tables Vol C Tables 4.2.6.8 and 6.1.1.4'
N N 0.0311 0.0180 'International Tables Vol C Tables 4.2.6.8 and 6.1.1.4'
O O 0.0492 0.0322 'International Tables Vol C Tables 4.2.6.8 and 6.1.1.4'
Dy Dy -9.8046 9.8477 'International Tables Vol C Tables 4.2.6.8 and 6.1.1.4'

loop_
_geom_angle_atom_site_label_1
_geom_angle_atom_site_label_2
_geom_angle_atom_site_label_3
_geom_angle
_geom_angle_site_symmetry_1
_geom_angle_site_symmetry_3
O032 Dy1 O123 99.2(3) . .
O032 Dy1 O011 141.8(3) . .
O123 Dy1 O011 89.5(4) . .
O032 Dy1 O124 144.4(3) . .
O123 Dy1 O124 73.4(3) . .
O011 Dy1 O124 73.8(3) . .
O032 Dy1 O12W 79.7(3) . .
O123 Dy1 O12W 150.7(3) . .
O011 Dy1 O12W 75.0(4) . .
O124 Dy1 O12W 123.6(3) . .
O032 Dy1 O11W 73.6(3) . .
O123 Dy1 O11W 74.7(3) . .
O011 Dy1 O11W 73.1(3) . .
O124 Dy1 O11W 133.5(3) . .
O12W Dy1 O11W 77.0(3) . .
O032 Dy1 O134 76.5(3) . .
O123 Dy1 O134 71.5(3) . .
O011 Dy1 O134 140.8(3) . .
O124 Dy1 O134 68.1(2) . .
O12W Dy1 O134 134.9(3) . .
O11W Dy1 O134 129.8(3) . .
O032 Dy1 N2A 87.2(4) . .
O123 Dy1 N2A 139.2(3) . .
O011 Dy1 N2A 110.0(4) . .
O124 Dy1 N2A 78.2(3) . .
O12W Dy1 N2A 70.1(3) . .
O11W Dy1 N2A 144.4(3) . .
O134 Dy1 N2A 71.0(3) . .
O123 Dy2 O012 96.9(3) . .
O123 Dy2 O021 89.4(3) . .
O012 Dy2 O021 141.7(3) . .
O123 Dy2 O234 73.8(3) . .
O012 Dy2 O234 143.9(3) . .
O021 Dy2 O234 74.1(3) . .
O123 Dy2 O22W 148.9(3) . .
O012 Dy2 O22W 81.4(3) . .
O021 Dy2 O22W 74.3(4) . .
O234 Dy2 O22W 124.3(3) . .
O123 Dy2 O21W 73.8(3) . .
O012 Dy2 O21W 73.0(3) . .
O021 Dy2 O21W 72.6(3) . .
O234 Dy2 O21W 133.1(3) . .
O22W Dy2 O21W 76.0(3) . .
O123 Dy2 O124 71.8(3) . .
O012 Dy2 O124 75.8(3) . .
O021 Dy2 O124 141.2(3) . .
O234 Dy2 O124 68.2(2) . .
O22W Dy2 O124 136.1(3) . .
O21W Dy2 O124 129.6(3) . .
O123 Dy2 N2B 140.2(3) . .
O012 Dy2 N2B 89.3(3) . .
O021 Dy2 N2B 109.5(3) . .
O234 Dy2 N2B 78.2(3) . .
O22W Dy2 N2B 70.9(3) . .
O21W Dy2 N2B 144.5(4) . .
O124 Dy2 N2B 71.8(3) . .
O022 Dy3 O031 142.1(4) . .
O022 Dy3 O123 96.1(3) . .
O031 Dy3 O123 89.0(3) . .
O022 Dy3 O134 143.4(3) . .
O031 Dy3 O134 73.9(3) . .
O123 Dy3 O134 73.2(3) . .
O022 Dy3 O32W 83.3(4) . .
O031 Dy3 O32W 74.8(3) . .
O123 Dy3 O32W 150.9(3) . .
O134 Dy3 O32W 122.9(3) . .
O022 Dy3 O31W 74.2(4) . .
O031 Dy3 O31W 70.8(4) . .
O123 Dy3 O31W 75.4(3) . .
O134 Dy3 O31W 132.5(3) . .
O32W Dy3 O31W 76.5(3) . .
O022 Dy3 O234 75.1(3) . .
O031 Dy3 O234 140.9(3) . .
O123 Dy3 O234 71.1(3) . .
O134 Dy3 O234 68.3(2) . .
O32W Dy3 O234 135.5(3) . .
O31W Dy3 O234 131.1(3) . .
O022 Dy3 N2C 89.8(3) . .
O031 Dy3 N2C 110.5(3) . .
O123 Dy3 N2C 139.0(3) . .
O134 Dy3 N2C 78.0(3) . .
O32W Dy3 N2C 70.1(3) . .
O31W Dy3 N2C 144.4(3) . .
O234 Dy3 N2C 71.4(3) . .
O456 Dy4 O124 98.8(2) . .
O456 Dy4 O234 144.6(3) . .
O124 Dy4 O234 68.5(3) . .
O456 Dy4 O134 139.5(2) . .
O124 Dy4 O134 68.3(3) . .
O234 Dy4 O134 68.3(3) . .
O456 Dy4 O467 68.9(2) . .
O124 Dy4 O467 139.7(3) . .
O234 Dy4 O467 98.8(2) . .
O134 Dy4 O467 144.5(2) . .
O456 Dy4 O457 68.3(2) . .
O124 Dy4 O457 144.3(2) . .
O234 Dy4 O457 140.0(2) . .
O134 Dy4 O457 99.4(3) . .
O467 Dy4 O457 68.6(2) . .
O456 Dy4 N3A 69.4(3) . .
O124 Dy4 N3A 71.7(3) . .
O234 Dy4 N3A 130.3(3) . .
O134 Dy4 N3A 70.2(3) . .
O467 Dy4 N3A 130.8(3) . .
O457 Dy4 N3A 72.6(2) . .
O456 Dy4 N3B 72.5(3) . .
O124 Dy4 N3B 70.5(3) . .
O234 Dy4 N3B 72.1(3) . .
O134 Dy4 N3B 130.6(3) . .
O467 Dy4 N3B 69.2(3) . .
O457 Dy4 N3B 130.0(3) . .
N3A Dy4 N3B 120.1(3) . .
O456 Dy4 N3C 130.1(3) . .
O124 Dy4 N3C 131.0(3) . .
O234 Dy4 N3C 70.5(3) . .
O134 Dy4 N3C 72.6(3) . .
O467 Dy4 N3C 71.8(3) . .
O457 Dy4 N3C 69.5(3) . .
N3A Dy4 N3C 120.4(3) . .
N3B Dy4 N3C 119.6(3) . .
O52W Dy5 O457 80.7(3) . .
O52W Dy5 O51W 109.5(3) . .
O457 Dy5 O51W 146.4(2) . .
O52W Dy5 O568 146.1(2) . .
O457 Dy5 O568 110.9(2) . .
O51W Dy5 O568 78.9(2) . .
O52W Dy5 O578 86.7(2) . .
O457 Dy5 O578 71.9(2) . .
O51W Dy5 O578 138.6(2) . .
O568 Dy5 O578 68.4(2) . .
O52W Dy5 O456 139.2(2) . .
O457 Dy5 O456 69.4(2) . .
O51W Dy5 O456 84.2(2) . .
O568 Dy5 O456 72.9(2) . .
O578 Dy5 O456 108.6(2) . .
O52W Dy5 N2D 73.3(3) . .
O457 Dy5 N2D 136.7(3) . .
O51W Dy5 N2D 76.2(3) . .
O568 Dy5 N2D 77.3(3) . .
O578 Dy5 N2D 72.5(2) . .
O456 Dy5 N2D 146.9(3) . .
O52W Dy5 N4A 71.9(3) . .
O457 Dy5 N4A 78.9(3) . .
O51W Dy5 N4A 74.5(3) . .
O568 Dy5 N4A 140.3(3) . .
O578 Dy5 N4A 146.3(3) . .
O456 Dy5 N4A 75.5(3) . .
N2D Dy5 N4A 122.7(3) . .
O678 Dy6 O62W 144.5(2) . .
O678 Dy6 O456 111.1(2) . .
O62W Dy6 O456 81.2(2) . .
O678 Dy6 O61W 77.9(2) . .
O62W Dy6 O61W 111.5(3) . .
O456 Dy6 O61W 145.3(3) . .
O678 Dy6 O467 73.6(2) . .
O62W Dy6 O467 140.1(2) . .
O456 Dy6 O467 69.5(2) . .
O61W Dy6 O467 82.1(3) . .
O678 Dy6 O568 67.9(2) . .
O62W Dy6 O568 85.7(2) . .
O456 Dy6 O568 72.6(2) . .
O61W Dy6 O568 138.1(2) . .
O467 Dy6 O568 109.5(2) . .
O678 Dy6 N2E 76.8(2) . .
O62W Dy6 N2E 73.0(2) . .
O456 Dy6 N2E 138.23(18) . .
O61W Dy6 N2E 75.9(2) . .
O467 Dy6 N2E 146.15(19) . .
O568 Dy6 N2E 73.2(2) . .
O678 Dy6 N4B 140.7(2) . .
O62W Dy6 N4B 72.8(3) . .
O456 Dy6 N4B 79.9(3) . .
O61W Dy6 N4B 74.0(2) . .
O467 Dy6 N4B 75.8(3) . .
O568 Dy6 N4B 147.3(2) . .
N2E Dy6 N4B 120.9(2) . .
O578 Dy7 O71W 77.1(2) . .
O578 Dy7 O467 111.4(2) . .
O71W Dy7 O467 145.9(2) . .
O578 Dy7 O72W 144.9(2) . .
O71W Dy7 O72W 111.0(3) . .
O467 Dy7 O72W 81.5(2) . .
O578 Dy7 O457 72.4(2) . .
O71W Dy7 O457 82.2(2) . .
O467 Dy7 O457 70.2(2) . .
O72W Dy7 O457 141.2(2) . .
O578 Dy7 O678 68.2(2) . .
O71W Dy7 O678 137.1(2) . .
O467 Dy7 O678 73.0(2) . .
O72W Dy7 O678 86.2(2) . .
O457 Dy7 O678 109.1(2) . .
O578 Dy7 N2F 76.65(19) . .
O71W Dy7 N2F 75.2(2) . .
O467 Dy7 N2F 138.4(2) . .
O72W Dy7 N2F 73.02(19) . .
O457 Dy7 N2F 144.96(19) . .
O678 Dy7 N2F 73.0(2) . .
O578 Dy7 N4C 140.5(3) . .
O71W Dy7 N4C 76.3(3) . .
O467 Dy7 N4C 77.8(3) . .
O72W Dy7 N4C 72.8(3) . .
O457 Dy7 N4C 75.6(3) . .
O678 Dy7 N4C 146.1(3) . .
N2F Dy7 N4C 122.9(2) . .
O891 Dy8 O910 68.1(2) . 2
O891 Dy8 O678 147.5(2) . .
O910 Dy8 O678 100.2(2) 2 .
O891 Dy8 O890 67.9(2) . .
O910 Dy8 O890 67.9(2) 2 .
O678 Dy8 O890 137.7(2) . .
O891 Dy8 O568 100.8(2) . .
O910 Dy8 O568 137.5(2) 2 .
O678 Dy8 O568 66.6(2) . .
O890 Dy8 O568 148.1(2) . .
O891 Dy8 O578 138.3(2) . .
O910 Dy8 O578 147.4(2) 2 .
O678 Dy8 O578 66.4(2) . .
O890 Dy8 O578 101.3(2) . .
O568 Dy8 O578 66.6(2) . .
O891 Dy8 N3D 69.5(2) . .
O910 Dy8 N3D 130.8(2) 2 .
O678 Dy8 N3D 129.1(2) . .
O890 Dy8 N3D 73.8(2) . .
O568 Dy8 N3D 74.3(2) . .
O578 Dy8 N3D 68.8(2) . .
O891 Dy8 N3F 129.83(18) . .
O910 Dy8 N3F 73.42(18) 2 .
O678 Dy8 N3F 69.22(18) . .
O890 Dy8 N3F 68.49(18) . .
O568 Dy8 N3F 129.36(18) . .
O578 Dy8 N3F 74.06(18) . .
N3D Dy8 N3F 119.32(19) . .
O891 Dy8 N3E 73.81(18) . .
O910 Dy8 N3E 69.37(17) 2 .
O678 Dy8 N3E 73.67(18) . .
O890 Dy8 N3E 130.49(18) . .
O568 Dy8 N3E 68.14(17) . .
O578 Dy8 N3E 128.22(18) . .
N3D Dy8 N3E 120.17(19) . .
N3F Dy8 N3E 120.5(2) . .
O890 Dy9 O91W 140.5(2) . .
O890 Dy9 O92W 82.3(2) . .
O91W Dy9 O92W 112.4(3) . .
O890 Dy9 O910 110.2(2) . .
O91W Dy9 O910 81.6(2) . .
O92W Dy9 O910 141.3(2) . .
O890 Dy9 O890 72.3(3) . 2
O91W Dy9 O890 143.5(2) . 2
O92W Dy9 O890 81.7(2) . 2
O910 Dy9 O890 68.7(2) . 2
O890 Dy9 O891 69.1(2) . .
O91W Dy9 O891 80.1(2) . .
O92W Dy9 O891 143.8(2) . .
O910 Dy9 O891 72.0(2) . .
O890 Dy9 O891 108.7(2) 2 .
O890 Dy9 N4F 141.93(18) . 2
O91W Dy9 N4F 76.63(19) . 2
O92W Dy9 N4F 72.1(2) . 2
O910 Dy9 N4F 77.0(2) . 2
O890 Dy9 N4F 76.45(17) 2 2
O891 Dy9 N4F 143.4(2) . 2
O890 Dy9 N4D 76.2(3) . .
O91W Dy9 N4D 73.1(3) . .
O92W Dy9 N4D 75.1(3) . .
O910 Dy9 N4D 142.7(3) . .
O890 Dy9 N4D 142.9(3) 2 .
O891 Dy9 N4D 76.9(3) . .
N4F Dy9 N4D 121.5(2) 2 .
O10W Dy10 O10W 113.5(4) 2 .
O10W Dy10 O891 80.9(2) 2 2
O10W Dy10 O891 141.4(2) . 2
O10W Dy10 O891 141.4(2) 2 .
O10W Dy10 O891 80.9(2) . .
O891 Dy10 O891 110.6(3) 2 .
O10W Dy10 O910 81.2(2) 2 2
O10W Dy10 O910 142.5(2) . 2
O891 Dy10 O910 72.5(2) 2 2
O891 Dy10 O910 68.6(2) . 2
O10W Dy10 O910 142.5(2) 2 .
O10W Dy10 O910 81.2(2) . .
O891 Dy10 O910 68.6(2) 2 .
O891 Dy10 O910 72.5(2) . .
O910 Dy10 O910 108.5(3) 2 .
O10W Dy10 N4E 74.82(18) 2 2
O10W Dy10 N4E 72.01(18) . 2
O891 Dy10 N4E 78.47(19) 2 2
O891 Dy10 N4E 142.45(18) . 2
O910 Dy10 N4E 144.77(18) 2 2
O910 Dy10 N4E 78.0(2) . 2
O10W Dy10 N4E 72.00(18) 2 .
O10W Dy10 N4E 74.81(18) . .
O891 Dy10 N4E 142.45(18) 2 .
O891 Dy10 N4E 78.47(19) . .
O910 Dy10 N4E 78.0(2) 2 .
O910 Dy10 N4E 144.77(18) . .
N4E Dy10 N4E 117.3(4) 2 .
C011 O011 Dy1 140.3(10) . .
C011 O012 Dy2 129.6(10) . .
O011 C011 O012 126.6(13) . .
O011 C011 C012 117.5(14) . .
O012 C011 C012 115.8(14) . .
C011 C012 H01A 109.5 . .
C011 C012 H01B 109.5 . .
H01A C012 H01B 109.5 . .
C011 C012 H01C 109.5 . .
H01A C012 H01C 109.5 . .
H01B C012 H01C 109.5 . .
C021 O021 Dy2 139.5(11) . .
C021 O022 Dy3 132.2(10) . .
O021 C021 O022 125.8(15) . .
O021 C021 C022 115.4(17) . .
O022 C021 C022 118.8(16) . .
C021 C022 H02A 109.5 . .
C021 C022 H02B 109.5 . .
H02A C022 H02B 109.5 . .
C021 C022 H02C 109.5 . .
H02A C022 H02C 109.5 . .
H02B C022 H02C 109.5 . .
C031 O031 Dy3 137.8(11) . .
C031 O032 Dy1 125.4(11) . .
O032 C031 O031 131.4(16) . .
O032 C031 C032 115.2(15) . .
O031 C031 C032 113.4(17) . .
C031 C032 H03A 109.5 . .
C031 C032 H03B 109.5 . .
H03A C032 H03B 109.5 . .
C031 C032 H03C 109.5 . .
H03A C032 H03C 109.5 . .
H03B C032 H03C 109.5 . .
Dy10 O10W H10S 127.6 . .
Dy10 O10W H10T 123.8 . .
H10S O10W H10T 108.3 . .
Dy1 O11W H11S 119.8 . .
Dy1 O11W H11Y 119.6 . .
H11S O11W H11Y 120.6 . .
Dy1 O12W H12P 123.4 . .
Dy1 O12W H12Q 128.7 . .
H12P O12W H12Q 107.8 . .
Dy2 O21W H21A 122.3 . .
Dy2 O21W H21G 119.6 . .
H21A O21W H21G 118.0 . .
Dy2 O22W H22V 121.0 . .
Dy2 O22W H22W 129.5 . .
H22V O22W H22W 107.9 . .
Dy3 O31W H31G 119.4 . .
Dy3 O31W H31M 120.2 . .
H31G O31W H31M 120.3 . .
Dy3 O32W H32D 121.3 . .
Dy3 O32W H32E 123.9 . .
H32D O32W H32E 107.5 . .
Dy5 O51W H51M 122.8 . .
Dy5 O51W H51N 126.8 . .
H51M O51W H51N 108.2 . .
Dy5 O52W H52P 125.9 . .
Dy5 O52W H52Q 126.7 . .
H52P O52W H52Q 106.8 . .
Dy6 O61W H61A 122.2 . .
Dy6 O61W H61B 122.2 . .
H61A O61W H61B 115.6 . .
Dy6 O62W H62D 125.1 . .
Dy6 O62W H62E 126.7 . .
H62D O62W H62E 108.1 . .
Dy7 O71W H71A 122.6 . .
Dy7 O71W H71B 122.4 . .
H71A O71W H71B 115.0 . .
Dy7 O72W H72D 120.3 . .
Dy7 O72W H72E 127.1 . .
H72D O72W H72E 108.3 . .
Dy9 O91W H91A 122.7 . .
Dy9 O91W H91B 121.8 . .
H91A O91W H91B 115.4 . .
Dy9 O92W H92D 126.2 . .
Dy9 O92W H92E 127.0 . .
H92D O92W H92E 106.7 . .
Dy2 O123 Dy1 106.7(3) . .
Dy2 O123 Dy3 106.4(3) . .
Dy1 O123 Dy3 106.2(3) . .
Dy2 O123 H123 112.3 . .
Dy1 O123 H123 112.4 . .
Dy3 O123 H123 112.3 . .
Dy1 O124 Dy4 111.2(3) . .
Dy1 O124 Dy2 101.2(3) . .
Dy4 O124 Dy2 107.3(3) . .
Dy1 O124 H124 112.2 . .
Dy4 O124 H124 112.2 . .
Dy2 O124 H124 112.2 . .
Dy3 O134 Dy4 110.5(3) . .
Dy3 O134 Dy1 102.1(3) . .
Dy4 O134 Dy1 107.2(3) . .
Dy3 O134 H134 112.1 . .
Dy4 O134 H134 112.1 . .
Dy1 O134 H134 112.1 . .
Dy2 O234 Dy4 110.8(3) . .
Dy2 O234 Dy3 101.8(3) . .
Dy4 O234 Dy3 107.3(3) . .
Dy2 O234 H234 112.1 . .
Dy4 O234 H234 112.1 . .
Dy3 O234 H234 112.1 . .
Dy6 O456 Dy4 109.0(3) . .
Dy6 O456 Dy5 102.1(3) . .
Dy4 O456 Dy5 108.2(3) . .
Dy6 O456 H456 112.3 . .
Dy4 O456 H456 112.3 . .
Dy5 O456 H456 112.3 . .
Dy5 O457 Dy7 102.7(3) . .
Dy5 O457 Dy4 108.9(3) . .
Dy7 O457 Dy4 106.8(3) . .
Dy5 O457 H457 112.6 . .
Dy7 O457 H457 112.6 . .
Dy4 O457 H457 112.6 . .
Dy7 O467 Dy6 102.0(3) . .
Dy7 O467 Dy4 109.2(3) . .
Dy6 O467 Dy4 107.1(2) . .
Dy7 O467 H467 112.6 . .
Dy6 O467 H467 112.6 . .
Dy4 O467 H467 112.6 . .
Dy5 O568 Dy6 102.5(3) . .
Dy5 O568 Dy8 110.5(3) . .
Dy6 O568 Dy8 108.0(2) . .
Dy5 O568 H568 111.8 . .
Dy6 O568 H568 111.8 . .
Dy8 O568 H568 111.8 . .
Dy7 O578 Dy5 103.0(2) . .
Dy7 O578 Dy8 110.7(3) . .
Dy5 O578 Dy8 108.1(3) . .
Dy7 O578 H578 111.5 . .
Dy5 O578 H578 111.5 . .
Dy8 O578 H578 111.5 . .
Dy6 O678 Dy8 111.5(2) . .
Dy6 O678 Dy7 101.8(2) . .
Dy8 O678 Dy7 108.7(3) . .
Dy6 O678 H678 111.5 . .
Dy8 O678 H678 111.5 . .
Dy7 O678 H678 111.5 . .
Dy9 O890 Dy9 103.1(3) . 2
Dy9 O890 Dy8 109.5(3) . .
Dy9 O890 Dy8 107.7(3) 2 .
Dy9 O890 H890 112.0 . .
Dy9 O890 H890 112.0 2 .
Dy8 O890 H890 112.0 . .
Dy10 O891 Dy8 109.4(2) . .
Dy10 O891 Dy9 102.7(2) . .
Dy8 O891 Dy9 107.9(3) . .
Dy10 O891 H891 112.1 . .
Dy8 O891 H891 112.1 . .
Dy9 O891 H891 112.1 . .
Dy9 O910 Dy10 103.2(3) . .
Dy9 O910 Dy8 109.8(3) . 2
Dy10 O910 Dy8 107.8(2) . 2
Dy9 O910 H910 111.9 . .
Dy10 O910 H910 111.9 . .
Dy8 O910 H910 111.9 2 .
C3A O1A C12A 115.8(9) . .
C16A O2A H2A 109.5 . .
C27A O3A C36A 115.7(9) . .
C40A O4A H4A 109.5 . .
C13A N1A N2A 104.7(9) . .
N3A N2A N1A 110.7(9) . .
N3A N2A Dy1 116.6(7) . .
N1A N2A Dy1 132.3(7) . .
N2A N3A N4A 107.3(8) . .
N2A N3A Dy4 124.2(7) . .
N4A N3A Dy4 127.7(6) . .
C13A N4A N3A 103.8(9) . .
C13A N4A Dy5 144.1(8) . .
N3A N4A Dy5 111.6(6) . .
N6A N5A C37A 104.8(10) . .
N7A N6A N5A 110.9(9) . .
N6A N7A N8A 107.0(10) . .
C37A N8A N7A 106.6(10) . .
C2A C1A C41A 110.7(11) . .
C2A C1A H1AA 109.5 . .
C41A C1A H1AA 109.5 . .
C2A C1A H1AB 109.5 . .
C41A C1A H1AB 109.5 . .
H1AA C1A H1AB 108.1 . .
C3A C2A C7A 116.1(12) . .
C3A C2A C1A 123.8(12) . .
C7A C2A C1A 120.1(11) . .
C4A C3A C2A 125.1(11) . .
C4A C3A O1A 119.7(10) . .
C2A C3A O1A 114.9(12) . .
C3A C4A C5A 115.9(11) . .
C3A C4A C14A 125.3(11) . .
C5A C4A C14A 118.7(11) . .
C6A C5A C4A 122.6(12) . .
C6A C5A H5A 118.7 . .
C4A C5A H5A 118.7 . .
C5A C6A C7A 118.7(11) . .
C5A C6A C8A 122.5(12) . .
C7A C6A C8A 118.7(11) . .
C6A C7A C2A 121.4(11) . .
C6A C7A H7A 119.3 . .
C2A C7A H7A 119.3 . .
C6A C8A C9A 111.6(11) . .
C6A C8A C10A 110.4(12) . .
C9A C8A C10A 110.3(13) . .
C6A C8A C11A 109.7(11) . .
C9A C8A C11A 109.6(12) . .
C10A C8A C11A 105.1(12) . .
C8A C9A H9AA 109.5 . .
C8A C9A H9AB 109.5 . .
H9AA C9A H9AB 109.5 . .
C8A C9A H9AC 109.5 . .
H9AA C9A H9AC 109.5 . .
H9AB C9A H9AC 109.5 . .
C8A C10A H10A 109.5 . .
C8A C10A H10B 109.5 . .
H10A C10A H10B 109.5 . .
C8A C10A H10C 109.5 . .
H10A C10A H10C 109.5 . .
H10B C10A H10C 109.5 . .
C8A C11A H11F 109.5 . .
C8A C11A H11G 109.5 . .
H11F C11A H11G 109.5 . .
C8A C11A H11H 109.5 . .
H11F C11A H11H 109.5 . .
H11G C11A H11H 109.5 . .
C13A C12A O1A 106.0(10) . .
C13A C12A H12G 110.5 . .
O1A C12A H12G 110.5 . .
C13A C12A H12H 110.5 . .
O1A C12A H12H 110.5 . .
H12G C12A H12H 108.7 . .
N1A C13A N4A 113.4(11) . .
N1A C13A C12A 122.0(10) . .
N4A C13A C12A 124.3(11) . .
C4A C14A C15A 112.6(9) . .
C4A C14A H14A 109.1 . .
C15A C14A H14A 109.1 . .
C4A C14A H14B 109.1 . .
C15A C14A H14B 109.1 . .
H14A C14A H14B 107.8 . .
C16A C15A C20A 119.2(11) . .
C16A C15A C14A 120.7(11) . .
C20A C15A C14A 120.1(11) . .
C15A C16A C17A 122.8(11) . .
C15A C16A O2A 117.2(11) . .
C17A C16A O2A 120.0(11) . .
C16A C17A C18A 116.9(11) . .
C16A C17A C25A 123.4(11) . .
C18A C17A C25A 119.7(11) . .
C19A C18A C17A 121.3(11) . .
C19A C18A H18A 119.4 . .
C17A C18A H18A 119.4 . .
C18A C19A C20A 118.3(11) . .
C18A C19A C21A 122.7(12) . .
C20A C19A C21A 118.9(12) . .
C15A C20A C19A 121.2(12) . .
C15A C20A H20A 119.4 . .
C19A C20A H20A 119.4 . .
C22A C21A C24A 108.8(9) . .
C22A C21A C19A 112.9(11) . .
C24A C21A C19A 111.4(10) . .
C22A C21A C23A 106.1(10) . .
C24A C21A C23A 108.2(11) . .
C19A C21A C23A 109.2(9) . .
C21A C22A H22D 109.5 . .
C21A C22A H22E 109.5 . .
H22D C22A H22E 109.5 . .
C21A C22A H22F 109.5 . .
H22D C22A H22F 109.5 . .
H22E C22A H22F 109.5 . .
C21A C23A H23C 109.5 . .
C21A C23A H23D 109.5 . .
H23C C23A H23D 109.5 . .
C21A C23A H23E 109.5 . .
H23C C23A H23E 109.5 . .
H23D C23A H23E 109.5 . .
C21A C24A H24D 109.5 . .
C21A C24A H24E 109.5 . .
H24D C24A H24E 109.5 . .
C21A C24A H24F 109.5 . .
H24D C24A H24F 109.5 . .
H24E C24A H24F 109.5 . .
C17A C25A C26A 111.9(9) . .
C17A C25A H25A 109.2 . .
C26A C25A H25A 109.2 . .
C17A C25A H25B 109.2 . .
C26A C25A H25B 109.2 . .
H25A C25A H25B 107.9 . .
C27A C26A C31A 118.1(11) . .
C27A C26A C25A 125.7(11) . .
C31A C26A C25A 116.2(12) . .
C26A C27A C28A 124.7(11) . .
C26A C27A O3A 115.5(10) . .
C28A C27A O3A 119.3(12) . .
C27A C28A C29A 116.0(13) . .
C27A C28A C38A 124.9(11) . .
C29A C28A C38A 119.1(11) . .
C28A C29A C30A 122.9(11) . .
C28A C29A H29A 118.6 . .
C30A C29A H29A 118.6 . .
C31A C30A C29A 115.5(11) . .
C31A C30A C32A 124.5(10) . .
C29A C30A C32A 119.8(8) . .
C30A C31A C26A 122.5(12) . .
C30A C31A H31A 118.7 . .
C26A C31A H31A 118.7 . .
C35A C32A C34A 109.0(7) . .
C35A C32A C33A 108.7(7) . .
C34A C32A C33A 109.1(7) . .
C35A C32A C30A 110.3(7) . .
C34A C32A C30A 109.6(7) . .
C33A C32A C30A 110.2(7) . .
C32A C33A H33C 109.5 . .
C32A C33A H33D 109.5 . .
H33C C33A H33D 109.5 . .
C32A C33A H33E 109.5 . .
H33C C33A H33E 109.5 . .
H33D C33A H33E 109.5 . .
C32A C34A H34D 109.5 . .
C32A C34A H34E 109.5 . .
H34D C34A H34E 109.5 . .
C32A C34A H34F 109.5 . .
H34D C34A H34F 109.5 . .
H34E C34A H34F 109.5 . .
C32A C35A H35A 109.5 . .
C32A C35A H35B 109.5 . .
H35A C35A H35B 109.5 . .
C32A C35A H35C 109.5 . .
H35A C35A H35C 109.5 . .
H35B C35A H35C 109.5 . .
O3A C36A C37A 107.3(10) . .
O3A C36A H36A 110.2 . .
C37A C36A H36A 110.2 . .
O3A C36A H36B 110.2 . .
C37A C36A H36B 110.2 . .
H36A C36A H36B 108.5 . .
N8A C37A N5A 110.7(11) . .
N8A C37A C36A 120.5(11) . .
N5A C37A C36A 128.8(13) . .
C28A C38A C39A 112.0(11) . .
C28A C38A H38A 109.2 . .
C39A C38A H38A 109.2 . .
C28A C38A H38B 109.2 . .
C39A C38A H38B 109.2 . .
H38A C38A H38B 107.9 . .
C40A C39A C44A 120.0(13) . .
C40A C39A C38A 120.4(11) . .
C44A C39A C38A 119.4(12) . .
C41A C40A C39A 120.5(12) . .
C41A C40A O4A 122.8(12) . .
C39A C40A O4A 116.7(12) . .
C40A C41A C42A 119.6(12) . .
C40A C41A C1A 121.5(11) . .
C42A C41A C1A 118.9(12) . .
C43A C42A C41A 121.2(12) . .
C43A C42A H42A 119.4 . .
C41A C42A H42A 119.4 . .
C44A C43A C42A 119.2(10) . .
C44A C43A C45A 117.1(9) . .
C42A C43A C45A 123.7(9) . .
C43A C44A C39A 119.5(12) . .
C43A C44A H44A 120.3 . .
C39A C44A H44A 120.3 . .
C58A C45A C59A 109.2(7) . .
C47A C45A C46A 109.4(7) . .
C58A C45A C60A 108.9(7) . .
C59A C45A C60A 108.7(7) . .
C47A C45A C48A 108.7(7) . .
C46A C45A C48A 108.7(7) . .
C47A C45A C43A 110.0(7) . .
C58A C45A C43A 110.2(7) . .
C59A C45A C43A 109.9(7) . .
C46A C45A C43A 110.0(7) . .
C60A C45A C43A 109.8(7) . .
C48A C45A C43A 110.1(7) . .
C45A C46A H46A 109.5 . .
C45A C46A H46B 109.5 . .
H46A C46A H46B 109.5 . .
C45A C46A H46C 109.5 . .
H46A C46A H46C 109.5 . .
H46B C46A H46C 109.5 . .
C45A C47A H47A 109.5 . .
C45A C47A H47B 109.5 . .
H47A C47A H47B 109.5 . .
C45A C47A H47C 109.5 . .
H47A C47A H47C 109.5 . .
H47B C47A H47C 109.5 . .
C45A C48A H48A 109.5 . .
C45A C48A H48B 109.5 . .
H48A C48A H48B 109.5 . .
C45A C48A H48C 109.5 . .
H48A C48A H48C 109.5 . .
H48B C48A H48C 109.5 . .
C45A C58A H58A 109.5 . .
C45A C58A H58B 109.5 . .
H58A C58A H58B 109.5 . .
C45A C58A H58C 109.5 . .
H58A C58A H58C 109.5 . .
H58B C58A H58C 109.5 . .
C45A C59A H59A 109.5 . .
C45A C59A H59B 109.5 . .
H59A C59A H59B 109.5 . .
C45A C59A H59C 109.5 . .
H59A C59A H59C 109.5 . .
H59B C59A H59C 109.5 . .
C45A C60A H60A 109.5 . .
C45A C60A H60B 109.5 . .
H60A C60A H60B 109.5 . .
C45A C60A H60C 109.5 . .
H60A C60A H60C 109.5 . .
H60B C60A H60C 109.5 . .
C12B O1B C3B 115.2(9) . .
C16B O2B H2B 109.5 . .
C27B O3B C36B 117.0(10) . .
C40B O4B H4B 109.5 . .
C13B N1B N2B 102.4(10) . .
N3B N2B N1B 111.0(9) . .
N3B N2B Dy2 117.0(8) . .
N1B N2B Dy2 131.8(7) . .
N2B N3B N4B 108.6(9) . .
N2B N3B Dy4 123.4(7) . .
N4B N3B Dy4 127.8(7) . .
C13B N4B N3B 103.3(8) . .
C13B N4B Dy6 144.7(8) . .
N3B N4B Dy6 111.5(7) . .
N6B N5B C37B 104.2(10) . .
N5B N6B N7B 109.4(10) . .
N6B N7B N8B 107.9(10) . .
C37B N8B N7B 104.9(11) . .
C2B C1B C41B 112.1(10) . .
C2B C1B H1BA 109.2 . .
C41B C1B H1BA 109.2 . .
C2B C1B H1BB 109.2 . .
C41B C1B H1BB 109.2 . .
H1BA C1B H1BB 107.9 . .
C7B C2B C3B 115.9(13) . .
C7B C2B C1B 121.0(13) . .
C3B C2B C1B 122.8(13) . .
C4B C3B C2B 122.4(13) . .
C4B C3B O1B 119.8(12) . .
C2B C3B O1B 117.5(11) . .
C5B C4B C3B 117.2(12) . .
C5B C4B C14B 119.6(11) . .
C3B C4B C14B 123.1(12) . .
C6B C5B C4B 124.7(12) . .
C6B C5B H5B 117.7 . .
C4B C5B H5B 117.7 . .
C5B C6B C7B 116.6(12) . .
C5B C6B C8B 124.6(10) . .
C7B C6B C8B 118.7(10) . .
C2B C7B C6B 123.0(13) . .
C2B C7B H7B 118.5 . .
C6B C7B H7B 118.5 . .
C51B C8B C50B 110.8(8) . .
C9B C8B C11B 110.5(8) . .
C9B C8B C10B 110.6(8) . .
C11B C8B C10B 110.9(8) . .
C51B C8B C49B 110.7(8) . .
C50B C8B C49B 110.4(8) . .
C51B C8B C6B 108.6(8) . .
C9B C8B C6B 108.7(8) . .
C50B C8B C6B 108.1(8) . .
C11B C8B C6B 107.8(8) . .
C10B C8B C6B 108.4(8) . .
C49B C8B C6B 108.1(8) . .
C8B C9B H9BA 109.5 . .
C8B C9B H9BB 109.5 . .
H9BA C9B H9BB 109.5 . .
C8B C9B H9BC 109.5 . .
H9BA C9B H9BC 109.5 . .
H9BB C9B H9BC 109.5 . .
C8B C10B H10D 109.5 . .
C8B C10B H10E 109.5 . .
H10D C10B H10E 109.5 . .
C8B C10B H10F 109.5 . .
H10D C10B H10F 109.5 . .
H10E C10B H10F 109.5 . .
C8B C11B H11I 109.5 . .
C8B C11B H11J 109.5 . .
H11I C11B H11J 109.5 . .
C8B C11B H11K 109.5 . .
H11I C11B H11K 109.5 . .
H11J C11B H11K 109.5 . .
O1B C12B C13B 106.8(9) . .
O1B C12B H12I 110.4 . .
C13B C12B H12I 110.4 . .
O1B C12B H12J 110.4 . .
C13B C12B H12J 110.4 . .
H12I C12B H12J 108.6 . .
N1B C13B N4B 114.8(10) . .
N1B C13B C12B 121.7(12) . .
N4B C13B C12B 123.5(10) . .
C4B C14B C15B 110.1(9) . .
C4B C14B H14C 109.6 . .
C15B C14B H14C 109.6 . .
C4B C14B H14D 109.6 . .
C15B C14B H14D 109.6 . .
H14C C14B H14D 108.2 . .
C20B C15B C16B 118.4(12) . .
C20B C15B C14B 121.1(12) . .
C16B C15B C14B 120.3(10) . .
O2B C16B C17B 122.3(11) . .
O2B C16B C15B 117.5(11) . .
C17B C16B C15B 120.1(11) . .
C16B C17B C18B 118.0(12) . .
C16B C17B C25B 121.2(11) . .
C18B C17B C25B 120.7(11) . .
C19B C18B C17B 124.5(11) . .
C19B C18B H18B 117.7 . .
C17B C18B H18B 117.7 . .
C18B C19B C20B 115.5(10) . .
C18B C19B C21B 125.8(8) . .
C20B C19B C21B 118.7(8) . .
C15B C20B C19B 123.4(12) . .
C15B C20B H20B 118.3 . .
C19B C20B H20B 118.3 . .
C23B C21B C24B 109.4(7) . .
C52B C21B C53B 109.4(7) . .
C52B C21B C54B 109.0(7) . .
C53B C21B C54B 108.8(7) . .
C23B C21B C22B 108.9(6) . .
C24B C21B C22B 108.9(6) . .
C52B C21B C19B 110.4(7) . .
C23B C21B C19B 110.1(6) . .
C24B C21B C19B 109.8(6) . .
C53B C21B C19B 109.5(7) . .
C54B C21B C19B 109.9(7) . .
C22B C21B C19B 109.8(6) . .
C21B C22B H22G 109.5 . .
C21B C22B H22H 109.5 . .
H22G C22B H22H 109.5 . .
C21B C22B H22I 109.5 . .
H22G C22B H22I 109.5 . .
H22H C22B H22I 109.5 . .
C21B C23B H23F 109.5 . .
C21B C23B H23G 109.5 . .
H23F C23B H23G 109.5 . .
C21B C23B H23H 109.5 . .
H23F C23B H23H 109.5 . .
H23G C23B H23H 109.5 . .
C21B C24B H24G 109.5 . .
C21B C24B H24H 109.5 . .
H24G C24B H24H 109.5 . .
C21B C24B H24I 109.5 . .
H24G C24B H24I 109.5 . .
H24H C24B H24I 109.5 . .
C26B C25B C17B 113.2(11) . .
C26B C25B H25C 108.9 . .
C17B C25B H25C 108.9 . .
C26B C25B H25D 108.9 . .
C17B C25B H25D 108.9 . .
H25C C25B H25D 107.7 . .
C31B C26B C27B 119.1(12) . .
C31B C26B C25B 119.5(11) . .
C27B C26B C25B 121.3(11) . .
C28B C27B O3B 118.6(11) . .
C28B C27B C26B 121.3(12) . .
O3B C27B C26B 120.0(11) . .
C27B C28B C29B 118.1(11) . .
C27B C28B C38B 125.3(12) . .
C29B C28B C38B 116.0(12) . .
C30B C29B C28B 122.6(13) . .
C30B C29B H29B 118.7 . .
C28B C29B H29B 118.7 . .
C29B C30B C31B 117.0(12) . .
C29B C30B C32B 119.3(10) . .
C31B C30B C32B 123.6(9) . .
C26B C31B C30B 121.7(12) . .
C26B C31B H31B 119.1 . .
C30B C31B H31B 119.1 . .
C56B C32B C57B 109.5(8) . .
C33B C32B C34B 109.9(8) . .
C33B C32B C35B 109.4(8) . .
C34B C32B C35B 109.2(8) . .
C56B C32B C55B 109.3(8) . .
C57B C32B C55B 109.7(8) . .
C33B C32B C30B 109.9(8) . .
C56B C32B C30B 109.8(8) . .
C57B C32B C30B 109.4(8) . .
C34B C32B C30B 109.3(8) . .
C35B C32B C30B 109.2(8) . .
C55B C32B C30B 109.2(8) . .
C32B C33B H33F 109.5 . .
C32B C33B H33G 109.5 . .
H33F C33B H33G 109.5 . .
C32B C33B H33H 109.5 . .
H33F C33B H33H 109.5 . .
H33G C33B H33H 109.5 . .
C32B C34B H34G 109.5 . .
C32B C34B H34H 109.5 . .
H34G C34B H34H 109.5 . .
C32B C34B H34I 109.5 . .
H34G C34B H34I 109.5 . .
H34H C34B H34I 109.5 . .
C32B C35B H35D 109.5 . .
C32B C35B H35E 109.5 . .
H35D C35B H35E 109.5 . .
C32B C35B H35F 109.5 . .
H35D C35B H35F 109.5 . .
H35E C35B H35F 109.5 . .
C32B C55B H55A 109.5 . .
C32B C55B H55B 109.5 . .
H55A C55B H55B 109.5 . .
C32B C55B H55C 109.5 . .
H55A C55B H55C 109.5 . .
H55B C55B H55C 109.5 . .
C32B C56B H56A 109.5 . .
C32B C56B H56B 109.5 . .
H56A C56B H56B 109.5 . .
C32B C56B H56C 109.5 . .
H56A C56B H56C 109.5 . .
H56B C56B H56C 109.5 . .
C32B C57B H57A 109.5 . .
C32B C57B H57B 109.5 . .
H57A C57B H57B 109.5 . .
C32B C57B H57C 109.5 . .
H57A C57B H57C 109.5 . .
H57B C57B H57C 109.5 . .
C37B C36B O3B 110.5(10) . .
C37B C36B H36C 109.5 . .
O3B C36B H36C 109.5 . .
C37B C36B H36D 109.5 . .
O3B C36B H36D 109.5 . .
H36C C36B H36D 108.1 . .
N8B C37B N5B 113.5(12) . .
N8B C37B C36B 124.6(14) . .
N5B C37B C36B 121.9(12) . .
C39B C38B C28B 110.2(11) . .
C39B C38B H38C 109.6 . .
C28B C38B H38C 109.6 . .
C39B C38B H38D 109.6 . .
C28B C38B H38D 109.6 . .
H38C C38B H38D 108.1 . .
C44B C39B C40B 120.9(15) . .
C44B C39B C38B 118.5(14) . .
C40B C39B C38B 120.6(14) . .
C41B C40B O4B 124.5(13) . .
C41B C40B C39B 117.4(14) . .
O4B C40B C39B 118.1(15) . .
C40B C41B C42B 119.0(15) . .
C40B C41B C1B 120.3(14) . .
C42B C41B C1B 120.5(15) . .
C43B C42B C41B 127.6(16) . .
C43B C42B H42B 116.2 . .
C41B C42B H42B 116.2 . .
C42B C43B C44B 115.0(12) . .
C42B C43B C45B 127.6(12) . .
C44B C43B C45B 117.3(10) . .
C39B C44B C43B 120.1(14) . .
C39B C44B H44B 120.0 . .
C43B C44B H44B 120.0 . .
C59B C45B C58B 110.6(8) . .
C48B C45B C46B 111.0(7) . .
C48B C45B C47B 110.7(7) . .
C46B C45B C47B 110.0(7) . .
C59B C45B C60B 110.5(8) . .
C58B C45B C60B 110.5(8) . .
C59B C45B C43B 108.6(8) . .
C48B C45B C43B 108.4(7) . .
C58B C45B C43B 108.4(8) . .
C46B C45B C43B 108.4(7) . .
C47B C45B C43B 108.2(7) . .
C60B C45B C43B 108.2(8) . .
C45B C46B H46D 109.5 . .
C45B C46B H46E 109.5 . .
H46D C46B H46E 109.5 . .
C45B C46B H46F 109.5 . .
H46D C46B H46F 109.5 . .
H46E C46B H46F 109.5 . .
C45B C47B H47D 109.5 . .
C45B C47B H47E 109.5 . .
H47D C47B H47E 109.5 . .
C45B C47B H47F 109.5 . .
H47D C47B H47F 109.5 . .
H47E C47B H47F 109.5 . .
C45B C48B H48D 109.5 . .
C45B C48B H48E 109.5 . .
H48D C48B H48E 109.5 . .
C45B C48B H48F 109.5 . .
H48D C48B H48F 109.5 . .
H48E C48B H48F 109.5 . .
C8B C49B H49A 109.5 . .
C8B C49B H49B 109.5 . .
H49A C49B H49B 109.5 . .
C8B C49B H49C 109.5 . .
H49A C49B H49C 109.5 . .
H49B C49B H49C 109.5 . .
C8B C50B H50A 109.5 . .
C8B C50B H50B 109.5 . .
H50A C50B H50B 109.5 . .
C8B C50B H50C 109.5 . .
H50A C50B H50C 109.5 . .
H50B C50B H50C 109.5 . .
C8B C51B H51A 109.5 . .
C8B C51B H51B 109.5 . .
H51A C51B H51B 109.5 . .
C8B C51B H51C 109.5 . .
H51A C51B H51C 109.5 . .
H51B C51B H51C 109.5 . .
C21B C52B H52G 109.5 . .
C21B C52B H52H 109.5 . .
H52G C52B H52H 109.5 . .
C21B C52B H52I 109.5 . .
H52G C52B H52I 109.5 . .
H52H C52B H52I 109.5 . .
C21B C53B H53F 109.5 . .
C21B C53B H53G 109.5 . .
H53F C53B H53G 109.5 . .
C21B C53B H53H 109.5 . .
H53F C53B H53H 109.5 . .
H53G C53B H53H 109.5 . .
C21B C54B H54G 109.5 . .
C21B C54B H54H 109.5 . .
H54G C54B H54H 109.5 . .
C21B C54B H54I 109.5 . .
H54G C54B H54I 109.5 . .
H54H C54B H54I 109.5 . .
C45B C58B H58D 109.5 . .
C45B C58B H58E 109.5 . .
H58D C58B H58E 109.5 . .
C45B C58B H58F 109.5 . .
H58D C58B H58F 109.5 . .
H58E C58B H58F 109.5 . .
C45B C59B H59D 109.5 . .
C45B C59B H59E 109.5 . .
H59D C59B H59E 109.5 . .
C45B C59B H59F 109.5 . .
H59D C59B H59F 109.5 . .
H59E C59B H59F 109.5 . .
C45B C60B H60D 109.5 . .
C45B C60B H60E 109.5 . .
H60D C60B H60E 109.5 . .
C45B C60B H60F 109.5 . .
H60D C60B H60F 109.5 . .
H60E C60B H60F 109.5 . .
C3C O1C C12C 114.4(8) . .
C16C O2C H2C 109.5 . .
C27C O3C C36C 119.5(9) . .
C40C O4C H4C 109.5 . .
C13C N1C N2C 101.3(9) . .
N3C N2C N1C 111.9(9) . .
N3C N2C Dy3 117.6(7) . .
N1C N2C Dy3 130.3(7) . .
N2C N3C N4C 109.3(9) . .
N2C N3C Dy4 123.5(7) . .
N4C N3C Dy4 126.8(7) . .
C13C N4C N3C 102.5(9) . .
C13C N4C Dy7 143.2(8) . .
N3C N4C Dy7 113.6(7) . .
N6C N5C C37C 104.5(9) . .
N5C N6C N7C 109.7(10) . .
N8C N7C N6C 108.1(9) . .
C37C N8C N7C 104.4(10) . .
C2C C1C C41C 110.2(12) . .
C2C C1C H1CA 109.6 . .
C41C C1C H1CA 109.6 . .
C2C C1C H1CB 109.6 . .
C41C C1C H1CB 109.6 . .
H1CA C1C H1CB 108.1 . .
C7C C2C C3C 113.0(13) . .
C7C C2C C1C 122.2(13) . .
C3C C2C C1C 124.6(11) . .
C4C C3C O1C 120.8(11) . .
C4C C3C C2C 126.0(11) . .
O1C C3C C2C 112.9(11) . .
C3C C4C C5C 115.1(12) . .
C3C C4C C14C 125.5(11) . .
C5C C4C C14C 119.4(12) . .
C6C C5C C4C 124.5(14) . .
C6C C5C H5C 117.8 . .
C4C C5C H5C 117.8 . .
C7C C6C C5C 115.7(11) . .
C7C C6C C8C 119.4(10) . .
C5C C6C C8C 124.9(10) . .
C6C C7C C2C 125.6(13) . .
C6C C7C H7C 117.2 . .
C2C C7C H7C 117.2 . .
C9C C8C C11C 109.2(7) . .
C9C C8C C10C 109.1(7) . .
C11C C8C C10C 109.1(7) . .
C9C C8C C6C 110.1(7) . .
C11C C8C C6C 109.7(7) . .
C10C C8C C6C 109.7(7) . .
C8C C9C H9CA 109.5 . .
C8C C9C H9CB 109.5 . .
H9CA C9C H9CB 109.5 . .
C8C C9C H9CC 109.5 . .
H9CA C9C H9CC 109.5 . .
H9CB C9C H9CC 109.5 . .
C8C C10C H10G 109.5 . .
C8C C10C H10H 109.5 . .
H10G C10C H10H 109.5 . .
C8C C10C H10I 109.5 . .
H10G C10C H10I 109.5 . .
H10H C10C H10I 109.5 . .
C8C C11C H11L 109.5 . .
C8C C11C H11M 109.5 . .
H11L C11C H11M 109.5 . .
C8C C11C H11N 109.5 . .
H11L C11C H11N 109.5 . .
H11M C11C H11N 109.5 . .
O1C C12C C13C 104.8(8) . .
O1C C12C H12K 110.8 . .
C13C C12C H12K 110.8 . .
O1C C12C H12L 110.8 . .
C13C C12C H12L 110.8 . .
H12K C12C H12L 108.9 . .
N1C C13C N4C 114.9(10) . .
N1C C13C C12C 123.1(11) . .
N4C C13C C12C 121.8(11) . .
C15C C14C C4C 114.1(10) . .
C15C C14C H14E 108.7 . .
C4C C14C H14E 108.7 . .
C15C C14C H14F 108.7 . .
C4C C14C H14F 108.7 . .
H14E C14C H14F 107.6 . .
C16C C15C C20C 115.1(12) . .
C16C C15C C14C 123.7(12) . .
C20C C15C C14C 120.8(11) . .
O2C C16C C15C 115.8(12) . .
O2C C16C C17C 122.7(10) . .
C15C C16C C17C 121.4(12) . .
C18C C17C C16C 120.9(11) . .
C18C C17C C25C 120.9(12) . .
C16C C17C C25C 118.2(12) . .
C17C C18C C19C 121.3(12) . .
C17C C18C H18C 119.4 . .
C19C C18C H18C 119.4 . .
C20C C19C C18C 115.5(11) . .
C20C C19C C21C 122.4(9) . .
C18C C19C C21C 121.9(10) . .
C19C C20C C15C 125.8(11) . .
C19C C20C H20C 117.1 . .
C15C C20C H20C 117.1 . .
C53C C21C C54C 110.1(8) . .
C22C C21C C24C 110.2(8) . .
C53C C21C C52C 109.7(8) . .
C54C C21C C52C 109.6(8) . .
C22C C21C C23C 110.0(8) . .
C24C C21C C23C 109.1(7) . .
C22C C21C C19C 109.8(8) . .
C53C C21C C19C 109.5(8) . .
C54C C21C C19C 109.4(8) . .
C24C C21C C19C 109.4(8) . .
C52C C21C C19C 108.5(8) . .
C23C C21C C19C 108.3(7) . .
C21C C22C H22J 109.5 . .
C21C C22C H22K 109.5 . .
H22J C22C H22K 109.5 . .
C21C C22C H22L 109.5 . .
H22J C22C H22L 109.5 . .
H22K C22C H22L 109.5 . .
C21C C23C H23I 109.5 . .
C21C C23C H23J 109.5 . .
H23I C23C H23J 109.5 . .
C21C C23C H23K 109.5 . .
H23I C23C H23K 109.5 . .
H23J C23C H23K 109.5 . .
C21C C24C H24J 109.5 . .
C21C C24C H24K 109.5 . .
H24J C24C H24K 109.5 . .
C21C C24C H24L 109.5 . .
H24J C24C H24L 109.5 . .
H24K C24C H24L 109.5 . .
C21C C52C H52D 109.5 . .
C21C C52C H52E 109.5 . .
H52D C52C H52E 109.5 . .
C21C C52C H52F 109.5 . .
H52D C52C H52F 109.5 . .
H52E C52C H52F 109.5 . .
C21C C53C H53C 109.5 . .
C21C C53C H53D 109.5 . .
H53C C53C H53D 109.5 . .
C21C C53C H53E 109.5 . .
H53C C53C H53E 109.5 . .
H53D C53C H53E 109.5 . .
C21C C54C H54D 109.5 . .
C21C C54C H54E 109.5 . .
H54D C54C H54E 109.5 . .
C21C C54C H54F 109.5 . .
H54D C54C H54F 109.5 . .
H54E C54C H54F 109.5 . .
C17C C25C C26C 113.2(9) . .
C17C C25C H25E 108.9 . .
C26C C25C H25E 108.9 . .
C17C C25C H25F 108.9 . .
C26C C25C H25F 108.9 . .
H25E C25C H25F 107.8 . .
C31C C26C C27C 118.0(12) . .
C31C C26C C25C 119.5(13) . .
C27C C26C C25C 122.1(12) . .
C26C C27C C28C 122.7(12) . .
C26C C27C O3C 119.4(11) . .
C28C C27C O3C 117.8(13) . .
C27C C28C C29C 116.6(12) . .
C27C C28C C38C 124.8(12) . .
C29C C28C C38C 118.4(11) . .
C30C C29C C28C 123.8(12) . .
C30C C29C H29C 118.1 . .
C28C C29C H29C 118.1 . .
C29C C30C C31C 116.2(12) . .
C29C C30C C32C 125.4(10) . .
C31C C30C C32C 118.4(10) . .
C26C C31C C30C 122.6(13) . .
C26C C31C H31C 118.7 . .
C30C C31C H31C 118.7 . .
C33C C32C C35C 108.5(7) . .
C33C C32C C34C 108.5(7) . .
C35C C32C C34C 108.7(7) . .
C33C C32C C30C 110.3(7) . .
C35C C32C C30C 110.4(7) . .
C34C C32C C30C 110.3(7) . .
C32C C33C H33I 109.5 . .
C32C C33C H33J 109.5 . .
H33I C33C H33J 109.5 . .
C32C C33C H33K 109.5 . .
H33I C33C H33K 109.5 . .
H33J C33C H33K 109.5 . .
C32C C34C H34J 109.5 . .
C32C C34C H34K 109.5 . .
H34J C34C H34K 109.5 . .
C32C C34C H34L 109.5 . .
H34J C34C H34L 109.5 . .
H34K C34C H34L 109.5 . .
C32C C35C H35G 109.5 . .
C32C C35C H35H 109.5 . .
H35G C35C H35H 109.5 . .
C32C C35C H35I 109.5 . .
H35G C35C H35I 109.5 . .
H35H C35C H35I 109.5 . .
O3C C36C C37C 110.5(11) . .
O3C C36C H36E 109.6 . .
C37C C36C H36E 109.6 . .
O3C C36C H36F 109.6 . .
C37C C36C H36F 109.6 . .
H36E C36C H36F 108.1 . .
N5C C37C N8C 113.2(11) . .
N5C C37C C36C 125.1(11) . .
N8C C37C C36C 121.5(11) . .
C28C C38C C39C 110.7(11) . .
C28C C38C H38E 109.5 . .
C39C C38C H38E 109.5 . .
C28C C38C H38F 109.5 . .
C39C C38C H38F 109.5 . .
H38E C38C H38F 108.1 . .
C44C C39C C40C 118.7(12) . .
C44C C39C C38C 121.8(12) . .
C40C C39C C38C 119.5(12) . .
C39C C40C O4C 120.4(11) . .
C39C C40C C41C 121.9(13) . .
O4C C40C C41C 117.6(11) . .
C42C C41C C40C 116.0(12) . .
C42C C41C C1C 119.6(11) . .
C40C C41C C1C 123.9(12) . .
C43C C42C C41C 123.8(12) . .
C43C C42C H42C 118.1 . .
C41C C42C H42C 118.1 . .
C42C C43C C44C 115.6(11) . .
C42C C43C C45C 122.2(9) . .
C44C C43C C45C 122.0(9) . .
C39C C44C C43C 124.0(12) . .
C39C C44C H44C 118.0 . .
C43C C44C H44C 118.0 . .
C60C C45C C59C 109.9(8) . .
C46C C45C C48C 109.9(8) . .
C46C C45C C47C 109.2(8) . .
C48C C45C C47C 108.9(8) . .
C60C C45C C58C 109.0(8) . .
C59C C45C C58C 108.8(8) . .
C46C C45C C43C 110.4(8) . .
C60C C45C C43C 109.9(8) . .
C59C C45C C43C 110.0(8) . .
C48C C45C C43C 109.4(8) . .
C47C C45C C43C 109.0(8) . .
C58C C45C C43C 109.1(8) . .
C45C C46C H46G 109.5 . .
C45C C46C H46H 109.5 . .
H46G C46C H46H 109.5 . .
C45C C46C H46I 109.5 . .
H46G C46C H46I 109.5 . .
H46H C46C H46I 109.5 . .
C45C C47C H47G 109.5 . .
C45C C47C H47H 109.5 . .
H47G C47C H47H 109.5 . .
C45C C47C H47I 109.5 . .
H47G C47C H47I 109.5 . .
H47H C47C H47I 109.5 . .
C45C C48C H48G 109.5 . .
C45C C48C H48H 109.5 . .
H48G C48C H48H 109.5 . .
C45C C48C H48I 109.5 . .
H48G C48C H48I 109.5 . .
H48H C48C H48I 109.5 . .
C45C C58C H58G 109.5 . .
C45C C58C H58H 109.5 . .
H58G C58C H58H 109.5 . .
C45C C58C H58I 109.5 . .
H58G C58C H58I 109.5 . .
H58H C58C H58I 109.5 . .
C45C C59C H59G 109.5 . .
C45C C59C H59H 109.5 . .
H59G C59C H59H 109.5 . .
C45C C59C H59I 109.5 . .
H59G C59C H59I 109.5 . .
H59H C59C H59I 109.5 . .
C45C C60C H60G 109.5 . .
C45C C60C H60H 109.5 . .
H60G C60C H60H 109.5 . .
C45C C60C H60I 109.5 . .
H60G C60C H60I 109.5 . .
H60H C60C H60I 109.5 . .
C3D O1D C12D 118.3(8) . .
C16D O2D H2D 109.5 . .
C27D O3D C36D 113.0(9) . .
C40D O4D H4D 109.5 . .
C13D N1D N2D 104.8(8) . .
N3D N2D N1D 110.0(8) . .
N3D N2D Dy5 119.4(6) . .
N1D N2D Dy5 129.3(7) . .
N2D N3D N4D 109.1(8) . .
N2D N3D Dy8 123.1(6) . .
N4D N3D Dy8 127.1(6) . .
N3D N4D C13D 103.9(8) . .
N3D N4D Dy9 110.3(6) . .
C13D N4D Dy9 144.3(8) . .
C37D N5D N6D 103.7(10) . .
N7D N6D N5D 110.0(10) . .
N6D N7D N8D 109.2(10) . .
C37D N8D N7D 105.1(10) . .
C2D C1D C41D 113.1(10) . .
C2D C1D H1DA 109.0 . .
C41D C1D H1DA 109.0 . .
C2D C1D H1DB 109.0 . .
C41D C1D H1DB 109.0 . .
H1DA C1D H1DB 107.8 . .
C3D C2D C7D 116.7(10) . .
C3D C2D C1D 126.2(10) . .
C7D C2D C1D 116.4(10) . .
C2D C3D C4D 124.2(10) . .
C2D C3D O1D 119.8(9) . .
C4D C3D O1D 115.9(10) . .
C3D C4D C5D 117.0(11) . .
C3D C4D C14D 125.0(10) . .
C5D C4D C14D 117.5(10) . .
C4D C5D C6D 122.7(11) . .
C4D C5D H5D 118.6 . .
C6D C5D H5D 118.6 . .
C7D C6D C5D 117.2(9) . .
C7D C6D C8D 120.5(8) . .
C5D C6D C8D 122.3(8) . .
C6D C7D C2D 122.1(11) . .
C6D C7D H7D 118.9 . .
C2D C7D H7D 118.9 . .
C50D C8D C51D 108.5(7) . .
C9D C8D C11D 108.6(7) . .
C50D C8D C49D 108.2(7) . .
C51D C8D C49D 107.7(7) . .
C9D C8D C10D 107.8(7) . .
C11D C8D C10D 107.9(7) . .
C9D C8D C6D 111.7(7) . .
C50D C8D C6D 111.0(7) . .
C51D C8D C6D 110.9(7) . .
C11D C8D C6D 110.7(7) . .
C49D C8D C6D 110.4(7) . .
C10D C8D C6D 110.1(7) . .
C8D C9D H9DA 109.5 . .
C8D C9D H9DB 109.5 . .
H9DA C9D H9DB 109.5 . .
C8D C9D H9DC 109.5 . .
H9DA C9D H9DC 109.5 . .
H9DB C9D H9DC 109.5 . .
C8D C10D H10J 109.5 . .
C8D C10D H10K 109.5 . .
H10J C10D H10K 109.5 . .
C8D C10D H10L 109.5 . .
H10J C10D H10L 109.5 . .
H10K C10D H10L 109.5 . .
C8D C11D H11O 109.5 . .
C8D C11D H11P 109.5 . .
H11O C11D H11P 109.5 . .
C8D C11D H11Q 109.5 . .
H11O C11D H11Q 109.5 . .
H11P C11D H11Q 109.5 . .
O1D C12D C13D 107.7(9) . .
O1D C12D H12M 110.2 . .
C13D C12D H12M 110.2 . .
O1D C12D H12N 110.2 . .
C13D C12D H12N 110.2 . .
H12M C12D H12N 108.5 . .
N1D C13D N4D 112.2(10) . .
N1D C13D C12D 124.2(10) . .
N4D C13D C12D 123.4(10) . .
C4D C14D C15D 111.5(10) . .
C4D C14D H14G 109.3 . .
C15D C14D H14G 109.3 . .
C4D C14D H14H 109.3 . .
C15D C14D H14H 109.3 . .
H14G C14D H14H 108.0 . .
C20D C15D C16D 115.9(11) . .
C20D C15D C14D 120.7(11) . .
C16D C15D C14D 122.8(10) . .
C17D C16D O2D 118.9(10) . .
C17D C16D C15D 122.4(10) . .
O2D C16D C15D 118.5(10) . .
C16D C17D C18D 118.2(12) . .
C16D C17D C25D 122.2(11) . .
C18D C17D C25D 119.6(12) . .
C19D C18D C17D 122.0(12) . .
C19D C18D H18D 119.0 . .
C17D C18D H18D 119.0 . .
C18D C19D C20D 117.7(9) . .
C18D C19D C21D 119.9(9) . .
C20D C19D C21D 122.3(9) . .
C15D C20D C19D 123.6(11) . .
C15D C20D H20D 118.2 . .
C19D C20D H20D 118.2 . .
C53D C21D C52D 109.0(8) . .
C24D C21D C23D 108.8(8) . .
C24D C21D C19D 112.1(8) . .
C53D C21D C19D 111.7(8) . .
C52D C21D C19D 111.7(8) . .
C23D C21D C19D 111.8(8) . .
C53D C21D C54D 107.7(8) . .
C52D C21D C54D 107.0(8) . .
C19D C21D C54D 109.5(7) . .
C24D C21D C22D 107.4(8) . .
C23D C21D C22D 106.8(8) . .
C19D C21D C22D 109.8(7) . .
C21D C22D H22M 109.5 . .
C21D C22D H22N 109.5 . .
H22M C22D H22N 109.5 . .
C21D C22D H22O 109.5 . .
H22M C22D H22O 109.5 . .
H22N C22D H22O 109.5 . .
C21D C23D H23L 109.5 . .
C21D C23D H23M 109.5 . .
H23L C23D H23M 109.5 . .
C21D C23D H23N 109.5 . .
H23L C23D H23N 109.5 . .
H23M C23D H23N 109.5 . .
C21D C24D H24M 109.5 . .
C21D C24D H24N 109.5 . .
H24M C24D H24N 109.5 . .
C21D C24D H24O 109.5 . .
H24M C24D H24O 109.5 . .
H24N C24D H24O 109.5 . .
C26D C25D C17D 111.5(10) . .
C26D C25D H25G 109.3 . .
C17D C25D H25G 109.3 . .
C26D C25D H25H 109.3 . .
C17D C25D H25H 109.3 . .
H25G C25D H25H 108.0 . .
C31D C26D C27D 120.1(12) . .
C31D C26D C25D 119.4(12) . .
C27D C26D C25D 120.5(11) . .
C26D C27D O3D 122.1(11) . .
C26D C27D C28D 121.6(11) . .
O3D C27D C28D 116.2(10) . .
C27D C28D C29D 116.4(11) . .
C27D C28D C38D 123.3(11) . .
C29D C28D C38D 120.2(12) . .
C30D C29D C28D 122.2(13) . .
C30D C29D H29D 118.9 . .
C28D C29D H29D 118.9 . .
C31D C30D C29D 117.2(12) . .
C31D C30D C32D 124.5(10) . .
C29D C30D C32D 118.1(11) . .
C26D C31D C30D 122.3(12) . .
C26D C31D H31D 118.9 . .
C30D C31D H31D 118.9 . .
C57D C32D C56D 108.8(8) . .
C33D C32D C34D 109.0(8) . .
C57D C32D C55D 108.3(8) . .
C56D C32D C55D 108.0(8) . .
C33D C32D C35D 108.0(8) . .
C34D C32D C35D 108.0(8) . .
C33D C32D C30D 111.1(8) . .
C57D C32D C30D 110.9(8) . .
C56D C32D C30D 110.9(8) . .
C34D C32D C30D 110.9(8) . .
C55D C32D C30D 109.9(8) . .
C35D C32D C30D 109.8(8) . .
C32D C33D H33L 109.5 . .
C32D C33D H33M 109.5 . .
H33L C33D H33M 109.5 . .
C32D C33D H33N 109.5 . .
H33L C33D H33N 109.5 . .
H33M C33D H33N 109.5 . .
C32D C34D H34M 109.5 . .
C32D C34D H34N 109.5 . .
H34M C34D H34N 109.5 . .
C32D C34D H34O 109.5 . .
H34M C34D H34O 109.5 . .
H34N C34D H34O 109.5 . .
C32D C35D H35J 109.5 . .
C32D C35D H35K 109.5 . .
H35J C35D H35K 109.5 . .
C32D C35D H35L 109.5 . .
H35J C35D H35L 109.5 . .
H35K C35D H35L 109.5 . .
O3D C36D C37D 104.8(10) . .
O3D C36D H36G 110.8 . .
C37D C36D H36G 110.8 . .
O3D C36D H36H 110.8 . .
C37D C36D H36H 110.8 . .
H36G C36D H36H 108.9 . .
N5D C37D N8D 111.9(11) . .
N5D C37D C36D 123.1(11) . .
N8D C37D C36D 124.9(12) . .
C28D C38D C39D 108.7(10) . .
C28D C38D H38G 109.9 . .
C39D C38D H38G 109.9 . .
C28D C38D H38H 109.9 . .
C39D C38D H38H 109.9 . .
H38G C38D H38H 108.3 . .
C44D C39D C40D 118.1(12) . .
C44D C39D C38D 119.5(13) . .
C40D C39D C38D 122.3(12) . .
O4D C40D C41D 114.4(11) . .
O4D C40D C39D 125.4(11) . .
C41D C40D C39D 120.0(11) . .
C42D C41D C40D 119.6(13) . .
C42D C41D C1D 119.7(12) . .
C40D C41D C1D 120.5(12) . .
C41D C42D C43D 121.5(13) . .
C41D C42D H42D 119.3 . .
C43D C42D H42D 119.3 . .
C44D C43D C42D 115.9(12) . .
C44D C43D C45D 124.6(11) . .
C42D C43D C45D 119.2(10) . .
C43D C44D C39D 124.4(14) . .
C43D C44D H44D 117.8 . .
C39D C44D H44D 117.8 . .
C47D C45D C46D 109.1(7) . .
C47D C45D C48D 108.6(7) . .
C46D C45D C48D 109.0(8) . .
C47D C45D C43D 110.8(8) . .
C46D C45D C43D 110.0(7) . .
C48D C45D C43D 109.3(7) . .
C45D C46D H46J 109.5 . .
C45D C46D H46K 109.5 . .
H46J C46D H46K 109.5 . .
C45D C46D H46L 109.5 . .
H46J C46D H46L 109.5 . .
H46K C46D H46L 109.5 . .
C45D C47D H47J 109.5 . .
C45D C47D H47K 109.5 . .
H47J C47D H47K 109.5 . .
C45D C47D H47L 109.5 . .
H47J C47D H47L 109.5 . .
H47K C47D H47L 109.5 . .
C45D C48D H48J 109.5 . .
C45D C48D H48K 109.5 . .
H48J C48D H48K 109.5 . .
C45D C48D H48L 109.5 . .
H48J C48D H48L 109.5 . .
H48K C48D H48L 109.5 . .
C8D C49D H49D 109.5 . .
C8D C49D H49E 109.5 . .
H49D C49D H49E 109.5 . .
C8D C49D H49F 109.5 . .
H49D C49D H49F 109.5 . .
H49E C49D H49F 109.5 . .
C8D C50D H50D 109.5 . .
C8D C50D H50E 109.5 . .
H50D C50D H50E 109.5 . .
C8D C50D H50F 109.5 . .
H50D C50D H50F 109.5 . .
H50E C50D H50F 109.5 . .
C8D C51D H51D 109.5 . .
C8D C51D H51E 109.5 . .
H51D C51D H51E 109.5 . .
C8D C51D H51F 109.5 . .
H51D C51D H51F 109.5 . .
H51E C51D H51F 109.5 . .
C21D C52D H52J 109.5 . .
C21D C52D H52K 109.5 . .
H52J C52D H52K 109.5 . .
C21D C52D H52L 109.5 . .
H52J C52D H52L 109.5 . .
H52K C52D H52L 109.5 . .
C21D C53D H53I 109.5 . .
C21D C53D H53J 109.5 . .
H53I C53D H53J 109.5 . .
C21D C53D H53K 109.5 . .
H53I C53D H53K 109.5 . .
H53J C53D H53K 109.5 . .
C21D C54D H54J 109.5 . .
C21D C54D H54K 109.5 . .
H54J C54D H54K 109.5 . .
C21D C54D H54L 109.5 . .
H54J C54D H54L 109.5 . .
H54K C54D H54L 109.5 . .
C32D C55D H55D 109.5 . .
C32D C55D H55E 109.5 . .
H55D C55D H55E 109.5 . .
C32D C55D H55F 109.5 . .
H55D C55D H55F 109.5 . .
H55E C55D H55F 109.5 . .
C32D C56D H56D 109.5 . .
C32D C56D H56E 109.5 . .
H56D C56D H56E 109.5 . .
C32D C56D H56F 109.5 . .
H56D C56D H56F 109.5 . .
H56E C56D H56F 109.5 . .
C32D C57D H57D 109.5 . .
C32D C57D H57E 109.5 . .
H57D C57D H57E 109.5 . .
C32D C57D H57F 109.5 . .
H57D C57D H57F 109.5 . .
H57E C57D H57F 109.5 . .
C3E O1E C12E 118.3(8) . .
C16E O2E H2E 109.5 . .
C27E O3E C36E 112.6(7) . .
C40E O4E H4E 109.5 . .
C13E N1E N2E 103.6(9) . .
N3E N2E N1E 110.0(9) . .
N3E N2E Dy6 119.3(7) . .
N1E N2E Dy6 129.6(7) . .
N2E N3E N4E 109.6(8) . .
N2E N3E Dy8 122.7(7) . .
N4E N3E Dy8 127.7(6) . .
C13E N4E N3E 102.7(8) . .
C13E N4E Dy10 146.7(8) . .
N3E N4E Dy10 109.8(6) . .
C37E N5E N6E 105.2(10) . .
N7E N6E N5E 110.2(9) . .
N6E N7E N8E 109.4(9) . .
C37E N8E N7E 102.3(9) . .
C2E C1E C41E 110.7(9) . .
C2E C1E H1EA 109.5 . .
C41E C1E H1EA 109.5 . .
C2E C1E H1EB 109.5 . .
C41E C1E H1EB 109.5 . .
H1EA C1E H1EB 108.1 . .
C7E C2E C3E 119.1(12) . .
C7E C2E C1E 118.8(11) . .
C3E C2E C1E 121.9(11) . .
C2E C3E O1E 122.9(10) . .
C2E C3E C4E 120.4(11) . .
O1E C3E C4E 116.6(10) . .
C5E C4E C3E 118.2(11) . .
C5E C4E C14E 119.8(11) . .
C3E C4E C14E 121.7(10) . .
C6E C5E C4E 123.4(11) . .
C6E C5E H5E 118.3 . .
C4E C5E H5E 118.3 . .
C5E C6E C7E 116.4(10) . .
C5E C6E C8E 121.0(12) . .
C7E C6E C8E 122.6(12) . .
C2E C7E C6E 122.3(11) . .
C2E C7E H7E 118.9 . .
C6E C7E H7E 118.9 . .
C10E C8E C6E 112.7(12) . .
C10E C8E C11E 108.6(13) . .
C6E C8E C11E 107.8(10) . .
C10E C8E C9E 107.0(11) . .
C6E C8E C9E 111.8(12) . .
C11E C8E C9E 108.9(12) . .
C8E C9E H9EA 109.5 . .
C8E C9E H9EB 109.5 . .
H9EA C9E H9EB 109.5 . .
C8E C9E H9EC 109.5 . .
H9EA C9E H9EC 109.5 . .
H9EB C9E H9EC 109.5 . .
C8E C10E H10M 109.5 . .
C8E C10E H10N 109.5 . .
H10M C10E H10N 109.5 . .
C8E C10E H10O 109.5 . .
H10M C10E H10O 109.5 . .
H10N C10E H10O 109.5 . .
C8E C11E H11R 109.5 . .
C8E C11E H11T 109.5 . .
H11R C11E H11T 109.5 . .
C8E C11E H11U 109.5 . .
H11R C11E H11U 109.5 . .
H11T C11E H11U 109.5 . .
O1E C12E C13E 108.7(8) . .
O1E C12E H12O 110.0 . .
C13E C12E H12O 110.0 . .
O1E C12E H12R 110.0 . .
C13E C12E H12R 110.0 . .
H12O C12E H12R 108.3 . .
N4E C13E N1E 114.0(10) . .
N4E C13E C12E 124.2(11) . .
N1E C13E C12E 121.9(11) . .
C4E C14E C15E 108.6(8) . .
C4E C14E H14I 110.0 . .
C15E C14E H14I 110.0 . .
C4E C14E H14J 110.0 . .
C15E C14E H14J 110.0 . .
H14I C14E H14J 108.4 . .
C20E C15E C16E 119.3(11) . .
C20E C15E C14E 119.0(11) . .
C16E C15E C14E 121.5(11) . .
O2E C16E C15E 121.4(10) . .
O2E C16E C17E 116.3(10) . .
C15E C16E C17E 122.3(12) . .
C18E C17E C16E 117.6(11) . .
C18E C17E C25E 121.2(9) . .
C16E C17E C25E 121.0(11) . .
C17E C18E C19E 122.8(10) . .
C17E C18E H18E 118.6 . .
C19E C18E H18E 118.6 . .
C18E C19E C20E 118.5(10) . .
C18E C19E C21E 121.0(9) . .
C20E C19E C21E 120.4(9) . .
C15E C20E C19E 119.5(11) . .
C15E C20E H20E 120.2 . .
C19E C20E H20E 120.2 . .
C54E C21E C22E 139.0(14) . .
C54E C21E C23E 50.5(19) . .
C22E C21E C23E 109.8(8) . .
C54E C21E C52E 109.5(8) . .
C22E C21E C52E 59.2(19) . .
C23E C21E C52E 139.5(14) . .
C54E C21E C53E 108.8(8) . .
C22E C21E C53E 52.3(19) . .
C23E C21E C53E 61.3(19) . .
C52E C21E C53E 108.8(8) . .
C54E C21E C24E 60.9(19) . .
C22E C21E C24E 108.7(8) . .
C23E C21E C24E 108.7(8) . .
C52E C21E C24E 52.4(19) . .
C53E C21E C24E 141.3(14) . .
C54E C21E C19E 110.3(8) . .
C22E C21E C19E 110.5(8) . .
C23E C21E C19E 110.0(8) . .
C52E C21E C19E 110.1(8) . .
C53E C21E C19E 109.3(8) . .
C24E C21E C19E 109.1(8) . .
C21E C22E H22P 109.5 . .
C21E C22E H22Q 109.5 . .
H22P C22E H22Q 109.5 . .
C21E C22E H22R 109.5 . .
H22P C22E H22R 109.5 . .
H22Q C22E H22R 109.5 . .
C21E C23E H23O 109.5 . .
C21E C23E H23P 109.5 . .
H23O C23E H23P 109.5 . .
C21E C23E H23Q 109.5 . .
H23O C23E H23Q 109.5 . .
H23P C23E H23Q 109.5 . .
C21E C24E H24P 109.5 . .
C21E C24E H24Q 109.5 . .
H24P C24E H24Q 109.5 . .
C21E C24E H24R 109.5 . .
H24P C24E H24R 109.5 . .
H24Q C24E H24R 109.5 . .
C26E C25E C17E 112.2(9) . .
C26E C25E H25I 109.2 . .
C17E C25E H25I 109.2 . .
C26E C25E H25J 109.2 . .
C17E C25E H25J 109.2 . .
H25I C25E H25J 107.9 . .
C31E C26E C27E 115.7(11) . .
C31E C26E C25E 123.6(11) . .
C27E C26E C25E 120.5(11) . .
C26E C27E C28E 123.9(11) . .
C26E C27E O3E 121.5(11) . .
C28E C27E O3E 114.6(11) . .
C29E C28E C27E 116.7(11) . .
C29E C28E C38E 121.6(11) . .
C27E C28E C38E 121.3(10) . .
C28E C29E C30E 121.6(11) . .
C28E C29E H29E 119.2 . .
C30E C29E H29E 119.2 . .
C29E C30E C31E 117.2(9) . .
C29E C30E C32E 120.9(8) . .
C31E C30E C32E 121.4(8) . .
C26E C31E C30E 124.9(11) . .
C26E C31E H31E 117.5 . .
C30E C31E H31E 117.5 . .
C35E C32E C33E 109.8(7) . .
C56E C32E C57E 109.6(7) . .
C56E C32E C55E 109.0(7) . .
C57E C32E C55E 108.1(7) . .
C35E C32E C34E 108.7(7) . .
C33E C32E C34E 108.0(7) . .
C56E C32E C30E 110.7(7) . .
C35E C32E C30E 110.7(7) . .
C33E C32E C30E 110.6(7) . .
C57E C32E C30E 110.2(7) . .
C55E C32E C30E 109.2(7) . .
C34E C32E C30E 108.9(6) . .
C32E C33E H33O 109.5 . .
C32E C33E H33P 109.5 . .
H33O C33E H33P 109.5 . .
C32E C33E H33Q 109.5 . .
H33O C33E H33Q 109.5 . .
H33P C33E H33Q 109.5 . .
C32E C34E H34P 109.5 . .
C32E C34E H34Q 109.5 . .
H34P C34E H34Q 109.5 . .
C32E C34E H34R 109.5 . .
H34P C34E H34R 109.5 . .
H34Q C34E H34R 109.5 . .
C32E C35E H35M 109.5 . .
C32E C35E H35N 109.5 . .
H35M C35E H35N 109.5 . .
C32E C35E H35O 109.5 . .
H35M C35E H35O 109.5 . .
H35N C35E H35O 109.5 . .
O3E C36E C37E 104.5(9) . .
O3E C36E H36I 110.9 . .
C37E C36E H36I 110.9 . .
O3E C36E H36J 110.9 . .
C37E C36E H36J 110.9 . .
H36I C36E H36J 108.9 . .
N5E C37E N8E 112.9(10) . .
N5E C37E C36E 123.1(12) . .
N8E C37E C36E 124.1(11) . .
C39E C38E C28E 111.3(10) . .
C39E C38E H38I 109.4 . .
C28E C38E H38I 109.4 . .
C39E C38E H38J 109.4 . .
C28E C38E H38J 109.4 . .
H38I C38E H38J 108.0 . .
C40E C39E C44E 117.6(11) . .
C40E C39E C38E 125.4(11) . .
C44E C39E C38E 117.0(10) . .
C39E C40E O4E 123.8(10) . .
C39E C40E C41E 120.5(11) . .
O4E C40E C41E 115.7(9) . .
C42E C41E C40E 119.9(10) . .
C42E C41E C1E 119.4(10) . .
C40E C41E C1E 120.7(10) . .
C41E C42E C43E 122.6(11) . .
C41E C42E H42E 118.7 . .
C43E C42E H42E 118.7 . .
C44E C43E C42E 115.4(10) . .
C44E C43E C45E 122.5(8) . .
C42E C43E C45E 121.5(9) . .
C43E C44E C39E 123.2(10) . .
C43E C44E H44E 118.4 . .
C39E C44E H44E 118.4 . .
C46E C45E C47E 109.1(7) . .
C59E C45E C60E 109.0(8) . .
C46E C45E C48E 108.8(7) . .
C47E C45E C48E 107.9(7) . .
C59E C45E C58E 108.5(8) . .
C60E C45E C58E 107.9(8) . .
C59E C45E C43E 111.4(8) . .
C46E C45E C43E 111.0(7) . .
C47E C45E C43E 110.2(7) . .
C60E C45E C43E 110.3(8) . .
C48E C45E C43E 109.8(7) . .
C58E C45E C43E 109.7(8) . .
C45E C46E H46M 109.5 . .
C45E C46E H46N 109.5 . .
H46M C46E H46N 109.5 . .
C45E C46E H46O 109.5 . .
H46M C46E H46O 109.5 . .
H46N C46E H46O 109.5 . .
C45E C47E H47M 109.5 . .
C45E C47E H47N 109.5 . .
H47M C47E H47N 109.5 . .
C45E C47E H47O 109.5 . .
H47M C47E H47O 109.5 . .
H47N C47E H47O 109.5 . .
C45E C48E H48M 109.5 . .
C45E C48E H48N 109.5 . .
H48M C48E H48N 109.5 . .
C45E C48E H48O 109.5 . .
H48M C48E H48O 109.5 . .
H48N C48E H48O 109.5 . .
C21E C52E H52M 109.5 . .
C21E C52E H52N 109.5 . .
H52M C52E H52N 109.5 . .
C21E C52E H52O 109.5 . .
H52M C52E H52O 109.5 . .
H52N C52E H52O 109.5 . .
C21E C53E H53L 109.5 . .
C21E C53E H53M 109.5 . .
H53L C53E H53M 109.5 . .
C21E C53E H53N 109.5 . .
H53L C53E H53N 109.5 . .
H53M C53E H53N 109.5 . .
C21E C54E H54M 109.5 . .
C21E C54E H54N 109.5 . .
H54M C54E H54N 109.5 . .
C21E C54E H54O 109.5 . .
H54M C54E H54O 109.5 . .
H54N C54E H54O 109.5 . .
C32E C55E H55G 109.5 . .
C32E C55E H55H 109.5 . .
H55G C55E H55H 109.5 . .
C32E C55E H55I 109.5 . .
H55G C55E H55I 109.5 . .
H55H C55E H55I 109.5 . .
C32E C56E H56G 109.5 . .
C32E C56E H56H 109.5 . .
H56G C56E H56H 109.5 . .
C32E C56E H56I 109.5 . .
H56G C56E H56I 109.5 . .
H56H C56E H56I 109.5 . .
C32E C57E H57G 109.5 . .
C32E C57E H57H 109.5 . .
H57G C57E H57H 109.5 . .
C32E C57E H57I 109.5 . .
H57G C57E H57I 109.5 . .
H57H C57E H57I 109.5 . .
C45E C58E H58J 109.5 . .
C45E C58E H58K 109.5 . .
H58J C58E H58K 109.5 . .
C45E C58E H58L 109.5 . .
H58J C58E H58L 109.5 . .
H58K C58E H58L 109.5 . .
C45E C59E H59J 109.5 . .
C45E C59E H59K 109.5 . .
H59J C59E H59K 109.5 . .
C45E C59E H59L 109.5 . .
H59J C59E H59L 109.5 . .
H59K C59E H59L 109.5 . .
C45E C60E H60J 109.5 . .
C45E C60E H60K 109.5 . .
H60J C60E H60K 109.5 . .
C45E C60E H60L 109.5 . .
H60J C60E H60L 109.5 . .
H60K C60E H60L 109.5 . .
C3F O1F C12F 114.7(8) . .
C16F O2F H2F 109.5 . .
C27F O3F C36F 112.3(8) . .
C40F O4F H4F 109.5 . .
N2F N1F C13F 103.2(9) . .
N3F N2F N1F 110.8(8) . .
N3F N2F Dy7 118.9(6) . .
N1F N2F Dy7 129.0(7) . .
N2F N3F N4F 109.0(7) . .
N2F N3F Dy8 122.8(6) . .
N4F N3F Dy8 128.0(6) . .
C13F N4F N3F 104.4(8) . .
C13F N4F Dy9 143.0(7) . 2
N3F N4F Dy9 111.4(6) . 2
C37F N5F N6F 105.9(9) . .
N7F N6F N5F 109.7(9) . .
N6F N7F N8F 109.1(8) . .
C37F N8F N7F 104.8(9) . .
C2F C1F C41F 113.1(10) . .
C2F C1F H1FA 109.0 . .
C41F C1F H1FA 109.0 . .
C2F C1F H1FB 109.0 . .
C41F C1F H1FB 109.0 . .
H1FA C1F H1FB 107.8 . .
C7F C2F C3F 116.2(11) . .
C7F C2F C1F 119.0(10) . .
C3F C2F C1F 124.8(10) . .
C4F C3F O1F 117.5(9) . .
C4F C3F C2F 124.0(10) . .
O1F C3F C2F 118.1(10) . .
C3F C4F C5F 116.4(9) . .
C3F C4F C14F 122.7(10) . .
C5F C4F C14F 120.7(11) . .
C4F C5F C6F 123.0(11) . .
C4F C5F H5F 118.5 . .
C6F C5F H5F 118.5 . .
C5F C6F C7F 118.0(9) . .
C5F C6F C8F 122.3(8) . .
C7F C6F C8F 119.7(7) . .
C2F C7F C6F 122.2(10) . .
C2F C7F H7F 118.9 . .
C6F C7F H7F 118.9 . .
C50F C8F C49F 110.2(7) . .
C11F C8F C9F 109.4(6) . .
C11F C8F C10F 109.7(6) . .
C9F C8F C10F 109.0(6) . .
C50F C8F C51F 109.1(7) . .
C49F C8F C51F 108.9(7) . .
C50F C8F C6F 109.7(7) . .
C11F C8F C6F 109.9(6) . .
C49F C8F C6F 109.6(7) . .
C9F C8F C6F 109.7(6) . .
C10F C8F C6F 109.1(6) . .
C51F C8F C6F 109.4(7) . .
C8F C9F H9FA 109.5 . .
C8F C9F H9FB 109.5 . .
H9FA C9F H9FB 109.5 . .
C8F C9F H9FC 109.5 . .
H9FA C9F H9FC 109.5 . .
H9FB C9F H9FC 109.5 . .
C8F C10F H10P 109.5 . .
C8F C10F H10Q 109.5 . .
H10P C10F H10Q 109.5 . .
C8F C10F H10R 109.5 . .
H10P C10F H10R 109.5 . .
H10Q C10F H10R 109.5 . .
C8F C11F H11V 109.5 . .
C8F C11F H11W 109.5 . .
H11V C11F H11W 109.5 . .
C8F C11F H11X 109.5 . .
H11V C11F H11X 109.5 . .
H11W C11F H11X 109.5 . .
O1F C12F C13F 106.1(9) . .
O1F C12F H12S 110.5 . .
C13F C12F H12S 110.5 . .
O1F C12F H12T 110.5 . .
C13F C12F H12T 110.5 . .
H12S C12F H12T 108.7 . .
N4F C13F N1F 112.6(9) . .
N4F C13F C12F 124.1(10) . .
N1F C13F C12F 123.3(10) . .
C15F C14F C4F 112.1(9) . .
C15F C14F H14K 109.2 . .
C4F C14F H14K 109.2 . .
C15F C14F H14L 109.2 . .
C4F C14F H14L 109.2 . .
H14K C14F H14L 107.9 . .
C20F C15F C16F 120.8(11) . .
C20F C15F C14F 119.2(12) . .
C16F C15F C14F 119.9(10) . .
O2F C16F C15F 126.6(11) . .
O2F C16F C17F 112.6(12) . .
C15F C16F C17F 120.7(12) . .
C16F C17F C18F 115.3(13) . .
C16F C17F C25F 124.4(12) . .
C18F C17F C25F 120.3(13) . .
C19F C18F C17F 123.9(12) . .
C19F C18F H18F 118.1 . .
C17F C18F H18F 118.1 . .
C18F C19F C20F 117.5(11) . .
C18F C19F C21F 117.4(13) . .
C20F C19F C21F 125.0(13) . .
C15F C20F C19F 121.9(12) . .
C15F C20F H20F 119.0 . .
C19F C20F H20F 119.0 . .
C22F C21F C19F 110.9(12) . .
C22F C21F C24F 107.9(11) . .
C19F C21F C24F 109.8(11) . .
C22F C21F C23F 108.8(11) . .
C19F C21F C23F 109.4(10) . .
C24F C21F C23F 109.9(12) . .
C21F C22F H22S 109.5 . .
C21F C22F H22T 109.5 . .
H22S C22F H22T 109.5 . .
C21F C22F H22U 109.5 . .
H22S C22F H22U 109.5 . .
H22T C22F H22U 109.5 . .
C21F C23F H23R 109.5 . .
C21F C23F H23S 109.5 . .
H23R C23F H23S 109.5 . .
C21F C23F H23T 109.5 . .
H23R C23F H23T 109.5 . .
H23S C23F H23T 109.5 . .
C21F C24F H24S 109.5 . .
C21F C24F H24T 109.5 . .
H24S C24F H24T 109.5 . .
C21F C24F H24U 109.5 . .
H24S C24F H24U 109.5 . .
H24T C24F H24U 109.5 . .
C17F C25F C26F 110.6(9) . .
C17F C25F H25K 109.5 . .
C26F C25F H25K 109.5 . .
C17F C25F H25L 109.5 . .
C26F C25F H25L 109.5 . .
H25K C25F H25L 108.1 . .
C31F C26F C27F 116.1(11) . .
C31F C26F C25F 123.7(12) . .
C27F C26F C25F 120.2(11) . .
C28F C27F O3F 117.1(11) . .
C28F C27F C26F 123.9(11) . .
O3F C27F C26F 119.0(11) . .
C27F C28F C29F 115.7(11) . .
C27F C28F C38F 123.6(11) . .
C29F C28F C38F 120.4(10) . .
C30F C29F C28F 122.9(11) . .
C30F C29F H29F 118.5 . .
C28F C29F H29F 118.5 . .
C29F C30F C31F 117.3(10) . .
C29F C30F C32F 119.9(9) . .
C31F C30F C32F 122.7(9) . .
C26F C31F C30F 123.5(12) . .
C26F C31F H31F 118.2 . .
C30F C31F H31F 118.2 . .
C33F C32F C34F 110.0(7) . .
C57F C32F C56F 109.8(7) . .
C57F C32F C55F 109.9(7) . .
C56F C32F C55F 109.4(7) . .
C33F C32F C35F 109.5(7) . .
C34F C32F C35F 109.2(7) . .
C57F C32F C30F 109.4(7) . .
C33F C32F C30F 109.7(7) . .
C34F C32F C30F 109.5(7) . .
C56F C32F C30F 109.5(7) . .
C55F C32F C30F 108.9(7) . .
C35F C32F C30F 108.9(7) . .
C32F C33F H33R 109.5 . .
C32F C33F H33S 109.5 . .
H33R C33F H33S 109.5 . .
C32F C33F H33T 109.5 . .
H33R C33F H33T 109.5 . .
H33S C33F H33T 109.5 . .
C32F C34F H34S 109.5 . .
C32F C34F H34T 109.5 . .
H34S C34F H34T 109.5 . .
C32F C34F H34U 109.5 . .
H34S C34F H34U 109.5 . .
H34T C34F H34U 109.5 . .
C32F C35F H35P 109.5 . .
C32F C35F H35Q 109.5 . .
H35P C35F H35Q 109.5 . .
C32F C35F H35R 109.5 . .
H35P C35F H35R 109.5 . .
H35Q C35F H35R 109.5 . .
C37F C36F O3F 105.1(10) . .
C37F C36F H36K 110.7 . .
O3F C36F H36K 110.7 . .
C37F C36F H36L 110.7 . .
O3F C36F H36L 110.7 . .
H36K C36F H36L 108.8 . .
N5F C37F N8F 110.5(10) . .
N5F C37F C36F 123.6(10) . .
N8F C37F C36F 125.6(11) . .
C39F C38F C28F 114.5(11) . .
C39F C38F H38K 108.6 . .
C28F C38F H38K 108.6 . .
C39F C38F H38L 108.6 . .
C28F C38F H38L 108.6 . .
H38K C38F H38L 107.6 . .
C40F C39F C44F 118.5(11) . .
C40F C39F C38F 124.2(10) . .
C44F C39F C38F 117.3(11) . .
O4F C40F C39F 122.7(11) . .
O4F C40F C41F 115.1(11) . .
C39F C40F C41F 122.1(10) . .
C42F C41F C40F 118.7(11) . .
C42F C41F C1F 119.4(11) . .
C40F C41F C1F 121.7(10) . .
C41F C42F C43F 121.1(12) . .
C41F C42F H42F 119.5 . .
C43F C42F H42F 119.5 . .
C44F C43F C42F 118.1(9) . .
C44F C43F C45F 123.0(11) . .
C42F C43F C45F 118.7(11) . .
C43F C44F C39F 121.5(11) . .
C43F C44F H44F 119.3 . .
C39F C44F H44F 119.3 . .
C47F C45F C43F 107.8(11) . .
C47F C45F C48F 111.7(12) . .
C43F C45F C48F 111.1(10) . .
C47F C45F C46F 107.6(12) . .
C43F C45F C46F 111.1(11) . .
C48F C45F C46F 107.6(11) . .
C45F C46F H46P 109.5 . .
C45F C46F H46Q 109.5 . .
H46P C46F H46Q 109.5 . .
C45F C46F H46R 109.5 . .
H46P C46F H46R 109.5 . .
H46Q C46F H46R 109.5 . .
C45F C47F H47P 109.5 . .
C45F C47F H47Q 109.5 . .
H47P C47F H47Q 109.5 . .
C45F C47F H47R 109.5 . .
H47P C47F H47R 109.5 . .
H47Q C47F H47R 109.5 . .
C45F C48F H48P 109.5 . .
C45F C48F H48Q 109.5 . .
H48P C48F H48Q 109.5 . .
C45F C48F H48R 109.5 . .
H48P C48F H48R 109.5 . .
H48Q C48F H48R 109.5 . .
C8F C49F H49G 109.5 . .
C8F C49F H49H 109.5 . .
H49G C49F H49H 109.5 . .
C8F C49F H49I 109.5 . .
H49G C49F H49I 109.5 . .
H49H C49F H49I 109.5 . .
C8F C50F H50G 109.5 . .
C8F C50F H50H 109.5 . .
H50G C50F H50H 109.5 . .
C8F C50F H50I 109.5 . .
H50G C50F H50I 109.5 . .
H50H C50F H50I 109.5 . .
C8F C51F H51G 109.5 . .
C8F C51F H51H 109.5 . .
H51G C51F H51H 109.5 . .
C8F C51F H51I 109.5 . .
H51G C51F H51I 109.5 . .
H51H C51F H51I 109.5 . .
C32F C55F H55J 109.5 . .
C32F C55F H55K 109.5 . .
H55J C55F H55K 109.5 . .
C32F C55F H55L 109.5 . .
H55J C55F H55L 109.5 . .
H55K C55F H55L 109.5 . .
C32F C56F H56J 109.5 . .
C32F C56F H56K 109.5 . .
H56J C56F H56K 109.5 . .
C32F C56F H56L 109.5 . .
H56J C56F H56L 109.5 . .
H56K C56F H56L 109.5 . .
C32F C57F H57J 109.5 . .
C32F C57F H57K 109.5 . .
H57J C57F H57K 109.5 . .
C32F C57F H57L 109.5 . .
H57J C57F H57L 109.5 . .
H57K C57F H57L 109.5 . .
C111 O111 H111 109.5 . .
O111 C111 C112 111.3(5) . .
O111 C111 H11A 109.4 . .
C112 C111 H11A 109.4 . .
O111 C111 H11B 109.4 . .
C112 C111 H11B 109.4 . .
H11A C111 H11B 108.0 . .
C111 C112 H11C 109.5 . .
C111 C112 H11D 109.5 . .
H11C C112 H11D 109.5 . .
C111 C112 H11E 109.5 . .
H11C C112 H11E 109.5 . .
H11D C112 H11E 109.5 . .
C211 O211 H211 109.5 . .
O211 C211 C212 111.7(5) . .
O211 C211 H21B 109.3 . .
C212 C211 H21B 109.3 . .
O211 C211 H21C 109.3 . .
C212 C211 H21C 109.3 . .
H21B C211 H21C 107.9 . .
C211 C212 H21D 109.5 . .
C211 C212 H21E 109.5 . .
H21D C212 H21E 109.5 . .
C211 C212 H21F 109.5 . .
H21D C212 H21F 109.5 . .
H21E C212 H21F 109.5 . .
C311 O311 H311 109.5 . .
O311 C311 C312 111.8(5) . .
O311 C311 H31H 109.3 . .
C312 C311 H31H 109.3 . .
O311 C311 H31I 109.3 . .
C312 C311 H31I 109.3 . .
H31H C311 H31I 107.9 . .
C311 C312 H31J 109.5 . .
C311 C312 H31K 109.5 . .
H31J C312 H31K 109.5 . .
C311 C312 H31L 109.5 . .
H31J C312 H31L 109.5 . .
H31K C312 H31L 109.5 . .
C411 O411 H411 109.5 . .
O411 C411 C412 112.4(5) . .
O411 C411 H41A 109.1 . .
C412 C411 H41A 109.1 . .
O411 C411 H41B 109.1 . .
C412 C411 H41B 109.1 . .
H41A C411 H41B 107.9 . .
C411 C412 H41C 109.5 . .
C411 C412 H41D 109.5 . .
H41C C412 H41D 109.5 . .
C411 C412 H41E 109.5 . .
H41C C412 H41E 109.5 . .
H41D C412 H41E 109.5 . .
C11 O12 C13 117.5(8) . .
O11 C11 O12 123.9(8) . .
O11 C11 C12 124.8(8) . .
O12 C11 C12 111.3(7) . .
C11 C12 H12A 109.5 . .
C11 C12 H12B 109.5 . .
H12A C12 H12B 109.5 . .
C11 C12 H12C 109.5 . .
H12A C12 H12C 109.5 . .
H12B C12 H12C 109.5 . .
O12 C13 C14 107.1(7) . .
O12 C13 H13A 110.3 . .
C14 C13 H13A 110.3 . .
O12 C13 H13B 110.3 . .
C14 C13 H13B 110.3 . .
H13A C13 H13B 108.5 . .
C13 C14 H14M 109.5 . .
C13 C14 H14N 109.5 . .
H14M C14 H14N 109.5 . .
C13 C14 H14O 109.5 . .
H14M C14 H14O 109.5 . .
H14N C14 H14O 109.5 . .
C11' O12' C13' 118.5(17) . .
O11' C11' O12' 120.7(19) . .
O11' C11' C12' 129(2) . .
O12' C11' C12' 110.8(18) . .
C11' C12' H12D 109.5 . .
C11' C12' H12E 109.5 . .
H12D C12' H12E 109.5 . .
C11' C12' H12F 109.5 . .
H12D C12' H12F 109.5 . .
H12E C12' H12F 109.5 . .
O12' C13' C14' 106.4(17) . .
O12' C13' H13C 110.4 . .
C14' C13' H13C 110.4 . .
O12' C13' H13D 110.4 . .
C14' C13' H13D 110.4 . .
H13C C13' H13D 108.6 . .
C13' C14' H14P 109.5 . .
C13' C14' H14Q 109.5 . .
H14P C14' H14Q 109.5 . .
C13' C14' H14R 109.5 . .
H14P C14' H14R 109.5 . .
H14Q C14' H14R 109.5 . .
C21 O22 C23 115.3(7) . .
O21 C21 O22 122.0(7) . .
O21 C21 C22 126.4(8) . .
O22 C21 C22 111.6(7) . .
C21 C22 H22A 109.5 . .
C21 C22 H22B 109.5 . .
H22A C22 H22B 109.5 . .
C21 C22 H22C 109.5 . .
H22A C22 H22C 109.5 . .
H22B C22 H22C 109.5 . .
O22 C23 C24 106.7(7) . .
O22 C23 H23A 110.4 . .
C24 C23 H23A 110.4 . .
O22 C23 H23B 110.4 . .
C24 C23 H23B 110.4 . .
H23A C23 H23B 108.6 . .
C23 C24 H24A 109.5 . .
C23 C24 H24B 109.5 . .
H24A C24 H24B 109.5 . .
C23 C24 H24C 109.5 . .
H24A C24 H24C 109.5 . .
H24B C24 H24C 109.5 . .
C31 O32 C33 117.4(8) . .
O31 C31 O32 122.4(8) . .
O31 C31 C32 125.2(8) . .
O32 C31 C32 112.5(7) . .
C31 C32 H32A 109.5 . .
C31 C32 H32B 109.5 . .
H32A C32 H32B 109.5 . .
C31 C32 H32C 109.5 . .
H32A C32 H32C 109.5 . .
H32B C32 H32C 109.5 . .
O32 C33 C34 106.9(7) . .
O32 C33 H33A 110.3 . .
C34 C33 H33A 110.3 . .
O32 C33 H33B 110.3 . .
C34 C33 H33B 110.3 . .
H33A C33 H33B 108.6 . .
C33 C34 H34A 109.5 . .
C33 C34 H34B 109.5 . .
H34A C34 H34B 109.5 . .
C33 C34 H34C 109.5 . .
H34A C34 H34C 109.5 . .
H34B C34 H34C 109.5 . .
C41 O42 C43 115.5(7) . .
O41 C41 O42 123.1(7) . .
O41 C41 C42 125.5(8) . .
O42 C41 C42 111.4(7) . .
C41 C42 H42G 109.5 . .
C41 C42 H42H 109.5 . .
H42G C42 H42H 109.5 . .
C41 C42 H42I 109.5 . .
H42G C42 H42I 109.5 . .
H42H C42 H42I 109.5 . .
O42 C43 C44 106.4(7) . .
O42 C43 H43A 110.5 . .
C44 C43 H43A 110.5 . .
O42 C43 H43B 110.5 . .
C44 C43 H43B 110.5 . .
H43A C43 H43B 108.6 . .
C43 C44 H44G 109.5 . .
C43 C44 H44H 109.5 . .
H44G C44 H44H 109.5 . .
C43 C44 H44I 109.5 . .
H44G C44 H44I 109.5 . .
H44H C44 H44I 109.5 . .
C51 O52 C53 116.5(8) . .
O51 C51 O52 121.6(7) . .
O51 C51 C52 125.5(8) . .
O52 C51 C52 112.9(7) . .
C51 C52 H52A 109.5 . .
C51 C52 H52B 109.5 . .
H52A C52 H52B 109.5 . .
C51 C52 H52C 109.5 . .
H52A C52 H52C 109.5 . .
H52B C52 H52C 109.5 . .
O52 C53 C54 108.2(7) . .
O52 C53 H53A 110.1 . .
C54 C53 H53A 110.1 . .
O52 C53 H53B 110.1 . .
C54 C53 H53B 110.1 . .
H53A C53 H53B 108.4 . .
C53 C54 H54A 109.5 . .
C53 C54 H54B 109.5 . .
H54A C54 H54B 109.5 . .
C53 C54 H54C 109.5 . .
H54A C54 H54C 109.5 . .
H54B C54 H54C 109.5 . .
C61 O62 C63 116.5(5) . .
O61 C61 O62 122.8(6) . .
O61 C61 C62 124.9(6) . .
O62 C61 C62 112.3(6) . .
C61 C62 H62A 109.5 . .
C61 C62 H62B 109.5 . .
H62A C62 H62B 109.5 . .
C61 C62 H62C 109.5 . .
H62A C62 H62C 109.5 . .
H62B C62 H62C 109.5 . .
O62 C63 C64 107.5(6) . .
O62 C63 H63A 110.2 . .
C64 C63 H63A 110.2 . .
O62 C63 H63B 110.2 . .
C64 C63 H63B 110.2 . .
H63A C63 H63B 108.5 . .
C63 C64 H64A 109.5 . .
C63 C64 H64B 109.5 . .
H64A C64 H64B 109.5 . .
C63 C64 H64C 109.5 . .
H64A C64 H64C 109.5 . .
H64B C64 H64C 109.5 . .
C71 O72 C73 117.3(8) . .
O71 C71 O72 123.8(8) . .
O71 C71 C72 124.7(8) . .
O72 C71 C72 111.5(7) . .
C71 C72 H72A 109.5 . .
C71 C72 H72B 109.5 . .
H72A C72 H72B 109.5 . .
C71 C72 H72C 109.5 . .
H72A C72 H72C 109.5 . .
H72B C72 H72C 109.5 . .
O72 C73 C74 106.4(7) . .
O72 C73 H73A 110.4 . .
C74 C73 H73A 110.4 . .
O72 C73 H73B 110.4 . .
C74 C73 H73B 110.4 . .
H73A C73 H73B 108.6 . .
C73 C74 H74A 109.5 . .
C73 C74 H74B 109.5 . .
H74A C74 H74B 109.5 . .
C73 C74 H74C 109.5 . .
H74A C74 H74C 109.5 . .
H74B C74 H74C 109.5 . .
C71' O72' C73' 116.5(8) . .
O71' C71' O72' 122.8(8) . .
O71' C71' C72' 125.0(8) . .
O72' C71' C72' 112.2(7) . .
C71' C72' H72F 109.5 . .
C71' C72' H72G 109.5 . .
H72F C72' H72G 109.5 . .
C71' C72' H72H 109.5 . .
H72F C72' H72H 109.5 . .
H72G C72' H72H 109.5 . .
O72' C73' C74' 106.4(7) . .
O72' C73' H73C 110.4 . .
C74' C73' H73C 110.4 . .
O72' C73' H73D 110.4 . .
C74' C73' H73D 110.4 . .
H73C C73' H73D 108.6 . .
C73' C74' H74D 109.5 . .
C73' C74' H74E 109.5 . .
H74D C74' H74E 109.5 . .
C73' C74' H74F 109.5 . .
H74D C74' H74F 109.5 . .
H74E C74' H74F 109.5 . .
C81 O82 C83 116.6(8) . .
O81 C81 O82 123.4(8) . .
O81 C81 C82 125.0(8) . .
O82 C81 C82 111.6(7) . .
C81 C82 H82A 109.5 . .
C81 C82 H82B 109.5 . .
H82A C82 H82B 109.5 . .
C81 C82 H82C 109.5 . .
H82A C82 H82C 109.5 . .
H82B C82 H82C 109.5 . .
O82 C83 C84 106.9(8) . .
O82 C83 H83A 110.3 . .
C84 C83 H83A 110.3 . .
O82 C83 H83B 110.3 . .
C84 C83 H83B 110.3 . .
H83A C83 H83B 108.6 . .
C83 C84 H84A 109.5 . .
C83 C84 H84B 109.5 . .
H84A C84 H84B 109.5 . .
C83 C84 H84C 109.5 . .
H84A C84 H84C 109.5 . .
H84B C84 H84C 109.5 . .

loop_
_geom_bond_atom_site_label_1
_geom_bond_atom_site_label_2
_geom_bond_distance
_geom_bond_site_symmetry_2
Dy1 O032 2.306(11) .
Dy1 O123 2.336(8) .
Dy1 O011 2.337(11) .
Dy1 O124 2.353(7) .
Dy1 O12W 2.395(8) .
Dy1 O11W 2.420(9) .
Dy1 O134 2.461(7) .
Dy1 N2A 2.512(10) .
Dy2 O123 2.306(8) .
Dy2 O012 2.327(9) .
Dy2 O021 2.341(10) .
Dy2 O234 2.350(8) .
Dy2 O22W 2.403(9) .
Dy2 O21W 2.451(10) .
Dy2 O124 2.467(8) .
Dy2 N2B 2.507(10) .
Dy3 O022 2.272(11) .
Dy3 O031 2.336(10) .
Dy3 O123 2.349(8) .
Dy3 O134 2.356(8) .
Dy3 O32W 2.373(9) .
Dy3 O31W 2.401(9) .
Dy3 O234 2.455(7) .
Dy4 O456 2.384(7) .
Dy4 O124 2.396(7) .
Dy4 O234 2.406(7) .
Dy4 O134 2.408(7) .
Dy4 O467 2.411(6) .
Dy4 O457 2.438(7) .
Dy4 N3A 2.598(9) .
Dy4 N3B 2.607(10) .
Dy4 N3C 2.608(9) .
Dy5 O52W 2.323(7) .
Dy5 O457 2.339(7) .
Dy5 O51W 2.344(7) .
Dy5 O568 2.351(6) .
Dy5 O578 2.409(6) .
Dy5 O456 2.415(7) .
Dy5 N2D 2.482(9) .
Dy5 N4A 2.533(8) .
Dy6 O678 2.339(7) .
Dy6 O62W 2.359(7) .
Dy6 O456 2.367(7) .
Dy6 O61W 2.367(7) .
Dy6 O467 2.397(7) .
Dy6 O568 2.418(7) .
Dy6 N2E 2.463(9) .
Dy6 N4B 2.497(9) .
Dy7 O578 2.321(7) .
Dy7 O71W 2.339(8) .
Dy7 O467 2.354(7) .
Dy7 O72W 2.368(7) .
Dy7 O457 2.401(7) .
Dy7 O678 2.420(7) .
Dy7 N2F 2.501(8) .
Dy7 N4C 2.510(9) .
Dy8 O891 2.374(7) .
Dy8 O910 2.393(6) 2
Dy8 O678 2.410(7) .
Dy8 O890 2.417(7) .
Dy8 O568 2.433(6) .
Dy8 O578 2.446(6) .
Dy8 N3D 2.567(8) .
Dy8 N3F 2.575(8) .
Dy8 N3E 2.596(8) .
Dy9 O890 2.314(7) .
Dy9 O91W 2.341(7) .
Dy9 O92W 2.352(7) .
Dy9 O910 2.361(7) .
Dy9 O890 2.400(6) 2
Dy9 O891 2.405(7) .
Dy9 N4F 2.533(9) 2
Dy9 N4D 2.579(8) .
Dy9 Dy9 3.6920(11) 2
Dy9 Dy10 3.7170(10) .
Dy9 Dy8 3.8895(8) 2
Dy10 O10W 2.323(7) 2
Dy10 O10W 2.323(7) .
Dy10 O891 2.354(7) 2
Dy10 O891 2.354(7) .
Dy10 O910 2.383(7) 2
Dy10 O910 2.383(7) .
Dy10 N4E 2.536(9) 2
Dy10 N4E 2.536(9) .
O011 C011 1.240(17) .
O012 C011 1.259(16) .
C011 C012 1.528(17) .
C012 H01A 0.9800 .
C012 H01B 0.9800 .
C012 H01C 0.9800 .
O021 C021 1.230(18) .
O022 C021 1.266(19) .
C021 C022 1.535(19) .
C022 H02A 0.9800 .
C022 H02B 0.9800 .
C022 H02C 0.9800 .
O031 C031 1.291(19) .
O032 C031 1.26(2) .
C031 C032 1.56(2) .
C032 H03A 0.9800 .
C032 H03B 0.9800 .
C032 H03C 0.9800 .
O10W H10S 0.8498 .
O10W H10T 0.8500 .
O11W H11S 0.8499 .
O11W H11Y 0.8500 .
O12W H12P 0.8501 .
O12W H12Q 0.8502 .
O21W H21A 0.8498 .
O21W H21G 0.8500 .
O22W H22V 0.8503 .
O22W H22W 0.8499 .
O31W H31G 0.8500 .
O31W H31M 0.8500 .
O32W H32D 0.8497 .
O32W H32E 0.8498 .
O51W H51M 0.8501 .
O51W H51N 0.8498 .
O52W H52P 0.8501 .
O52W H52Q 0.8501 .
O61W H61A 0.8502 .
O61W H61B 0.8502 .
O62W H62D 0.8499 .
O62W H62E 0.8504 .
O71W H71A 0.8501 .
O71W H71B 0.8498 .
O72W H72D 0.8499 .
O72W H72E 0.8499 .
O91W H91A 0.8500 .
O91W H91B 0.8499 .
O92W H92D 0.8503 .
O92W H92E 0.8499 .
O123 H123 0.8500 .
O124 H124 0.8500 .
O134 H134 0.8500 .
O234 H234 0.8500 .
O456 H456 0.8500 .
O457 H457 0.8500 .
O467 H467 0.8500 .
O568 H568 0.8500 .
O578 H578 0.8500 .
O678 H678 0.8500 .
O890 Dy9 2.400(6) 2
O890 H890 0.8500 .
O891 H891 0.8500 .
O910 Dy8 2.393(6) 2
O910 H910 0.8500 .
O1A C3A 1.422(14) .
O1A C12A 1.494(13) .
O2A C16A 1.418(13) .
O2A H2A 0.8500 .
O3A C27A 1.412(13) .
O3A C36A 1.478(14) .
O4A C40A 1.404(14) .
O4A H4A 0.8500 .
N1A C13A 1.268(14) .
N1A N2A 1.331(13) .
N2A N3A 1.296(12) .
N3A N4A 1.354(12) .
N4A C13A 1.328(13) .
N5A N6A 1.357(14) .
N5A C37A 1.362(14) .
N6A N7A 1.321(14) .
N7A N8A 1.389(13) .
N8A C37A 1.326(15) .
C1A C2A 1.509(17) .
C1A C41A 1.530(17) .
C1A H1AA 0.9900 .
C1A H1AB 0.9900 .
C2A C3A 1.393(16) .
C2A C7A 1.427(17) .
C3A C4A 1.368(17) .
C4A C5A 1.429(16) .
C4A C14A 1.500(15) .
C5A C6A 1.372(16) .
C5A H5A 0.9500 .
C6A C7A 1.394(17) .
C6A C8A 1.521(9) .
C7A H7A 0.9500 .
C8A C9A 1.535(19) .
C8A C10A 1.548(19) .
C8A C11A 1.564(18) .
C9A H9AA 0.9800 .
C9A H9AB 0.9800 .
C9A H9AC 0.9800 .
C10A H10A 0.9800 .
C10A H10B 0.9800 .
C10A H10C 0.9800 .
C11A H11F 0.9800 .
C11A H11G 0.9800 .
C11A H11H 0.9800 .
C12A C13A 1.468(16) .
C12A H12G 0.9900 .
C12A H12H 0.9900 .
C14A C15A 1.528(15) .
C14A H14A 0.9900 .
C14A H14B 0.9900 .
C15A C16A 1.366(16) .
C15A C20A 1.370(16) .
C16A C17A 1.368(15) .
C17A C18A 1.422(16) .
C17A C25A 1.513(16) .
C18A C19A 1.380(16) .
C18A H18A 0.9500 .
C19A C20A 1.391(16) .
C19A C21A 1.523(9) .
C20A H20A 0.9500 .
C21A C22A 1.517(16) .
C21A C24A 1.520(16) .
C21A C23A 1.545(17) .
C22A H22D 0.9800 .
C22A H22E 0.9800 .
C22A H22F 0.9800 .
C23A H23C 0.9800 .
C23A H23D 0.9800 .
C23A H23E 0.9800 .
C24A H24D 0.9800 .
C24A H24E 0.9800 .
C24A H24F 0.9800 .
C25A C26A 1.557(15) .
C25A H25A 0.9900 .
C25A H25B 0.9900 .
C26A C27A 1.336(17) .
C26A C31A 1.423(16) .
C27A C28A 1.368(16) .
C28A C29A 1.400(17) .
C28A C38A 1.476(17) .
C29A C30A 1.441(17) .
C29A H29A 0.9500 .
C30A C31A 1.361(14) .
C30A C32A 1.522(9) .
C31A H31A 0.9500 .
C32A C35A 1.508(5) .
C32A C34A 1.510(5) .
C32A C33A 1.510(5) .
C33A H33C 0.9800 .
C33A H33D 0.9800 .
C33A H33E 0.9800 .
C34A H34D 0.9800 .
C34A H34E 0.9800 .
C34A H34F 0.9800 .
C35A H35A 0.9800 .
C35A H35B 0.9800 .
C35A H35C 0.9800 .
C36A C37A 1.482(16) .
C36A H36A 0.9900 .
C36A H36B 0.9900 .
C38A C39A 1.557(17) .
C38A H38A 0.9900 .
C38A H38B 0.9900 .
C39A C40A 1.399(17) .
C39A C44A 1.422(16) .
C40A C41A 1.353(17) .
C41A C42A 1.413(16) .
C42A C43A 1.393(16) .
C42A H42A 0.9500 .
C43A C44A 1.381(16) .
C43A C45A 1.529(9) .
C44A H44A 0.9500 .
C45A C47A 1.510(5) .
C45A C58A 1.510(5) .
C45A C59A 1.511(5) .
C45A C46A 1.511(5) .
C45A C60A 1.512(5) .
C45A C48A 1.512(5) .
C46A H46A 0.9800 .
C46A H46B 0.9800 .
C46A H46C 0.9800 .
C47A H47A 0.9800 .
C47A H47B 0.9800 .
C47A H47C 0.9800 .
C48A H48A 0.9800 .
C48A H48B 0.9800 .
C48A H48C 0.9800 .
C58A H58A 0.9800 .
C58A H58B 0.9800 .
C58A H58C 0.9800 .
C59A H59A 0.9800 .
C59A H59B 0.9800 .
C59A H59C 0.9800 .
C60A H60A 0.9800 .
C60A H60B 0.9800 .
C60A H60C 0.9800 .
O1B C12B 1.449(12) .
O1B C3B 1.449(14) .
O2B C16B 1.389(12) .
O2B H2B 0.8500 .
O3B C27B 1.375(14) .
O3B C36B 1.491(14) .
O4B C40B 1.379(16) .
O4B H4B 0.8500 .
N1B C13B 1.322(14) .
N1B N2B 1.337(13) .
N2B N3B 1.320(12) .
N3B N4B 1.347(12) .
N4B C13B 1.323(14) .
N5B N6B 1.343(14) .
N5B C37B 1.344(16) .
N6B N7B 1.345(14) .
N7B N8B 1.371(14) .
N8B C37B 1.302(15) .
C1B C2B 1.504(18) .
C1B C41B 1.543(19) .
C1B H1BA 0.9900 .
C1B H1BB 0.9900 .
C2B C7B 1.384(18) .
C2B C3B 1.386(17) .
C3B C4B 1.375(16) .
C4B C5B 1.363(16) .
C4B C14B 1.549(16) .
C5B C6B 1.327(16) .
C5B H5B 0.9500 .
C6B C7B 1.393(18) .
C6B C8B 1.533(9) .
C7B H7B 0.9500 .
C8B C51B 1.508(5) .
C8B C9B 1.511(5) .
C8B C50B 1.512(5) .
C8B C11B 1.513(5) .
C8B C10B 1.514(5) .
C8B C49B 1.514(5) .
C9B H9BA 0.9800 .
C9B H9BB 0.9800 .
C9B H9BC 0.9800 .
C10B H10D 0.9800 .
C10B H10E 0.9800 .
C10B H10F 0.9800 .
C11B H11I 0.9800 .
C11B H11J 0.9800 .
C11B H11K 0.9800 .
C12B C13B 1.490(15) .
C12B H12I 0.9900 .
C12B H12J 0.9900 .
C14B C15B 1.552(16) .
C14B H14C 0.9900 .
C14B H14D 0.9900 .
C15B C20B 1.384(15) .
C15B C16B 1.393(17) .
C16B C17B 1.390(16) .
C17B C18B 1.401(15) .
C17B C25B 1.532(17) .
C18B C19B 1.347(15) .
C18B H18B 0.9500 .
C19B C20B 1.407(15) .
C19B C21B 1.531(9) .
C20B H20B 0.9500 .
C21B C52B 1.508(5) .
C21B C23B 1.509(5) .
C21B C24B 1.511(5) .
C21B C53B 1.513(5) .
C21B C54B 1.513(5) .
C21B C22B 1.515(5) .
C22B H22G 0.9800 .
C22B H22H 0.9800 .
C22B H22I 0.9800 .
C23B H23F 0.9800 .
C23B H23G 0.9800 .
C23B H23H 0.9800 .
C24B H24G 0.9800 .
C24B H24H 0.9800 .
C24B H24I 0.9800 .
C25B C26B 1.489(17) .
C25B H25C 0.9900 .
C25B H25D 0.9900 .
C26B C31B 1.371(17) .
C26B C27B 1.396(16) .
C27B C28B 1.370(17) .
C28B C29B 1.408(18) .
C28B C38B 1.560(16) .
C29B C30B 1.375(17) .
C29B H29B 0.9500 .
C30B C31B 1.414(17) .
C30B C32B 1.530(9) .
C31B H31B 0.9500 .
C32B C33B 1.507(5) .
C32B C56B 1.508(5) .
C32B C57B 1.509(5) .
C32B C34B 1.510(5) .
C32B C35B 1.513(5) .
C32B C55B 1.513(5) .
C33B H33F 0.9800 .
C33B H33G 0.9800 .
C33B H33H 0.9800 .
C34B H34G 0.9800 .
C34B H34H 0.9800 .
C34B H34I 0.9800 .
C35B H35D 0.9800 .
C35B H35E 0.9800 .
C35B H35F 0.9800 .
C55B H55A 0.9800 .
C55B H55B 0.9800 .
C55B H55C 0.9800 .
C56B H56A 0.9800 .
C56B H56B 0.9800 .
C56B H56C 0.9800 .
C57B H57A 0.9800 .
C57B H57B 0.9800 .
C57B H57C 0.9800 .
C36B C37B 1.483(17) .
C36B H36C 0.9900 .
C36B H36D 0.9900 .
C38B C39B 1.535(19) .
C38B H38C 0.9900 .
C38B H38D 0.9900 .
C39B C44B 1.376(18) .
C39B C40B 1.445(19) .
C40B C41B 1.35(2) .
C41B C42B 1.375(19) .
C42B C43B 1.319(18) .
C42B H42B 0.9500 .
C43B C44B 1.438(19) .
C43B C45B 1.533(9) .
C44B H44B 0.9500 .
C45B C59B 1.509(5) .
C45B C48B 1.510(5) .
C45B C58B 1.511(5) .
C45B C46B 1.512(5) .
C45B C47B 1.513(5) .
C45B C60B 1.513(5) .
C46B H46D 0.9800 .
C46B H46E 0.9800 .
C46B H46F 0.9800 .
C47B H47D 0.9800 .
C47B H47E 0.9800 .
C47B H47F 0.9800 .
C48B H48D 0.9800 .
C48B H48E 0.9800 .
C48B H48F 0.9800 .
C49B H49A 0.9800 .
C49B H49B 0.9800 .
C49B H49C 0.9800 .
C50B H50A 0.9800 .
C50B H50B 0.9800 .
C50B H50C 0.9800 .
C51B H51A 0.9800 .
C51B H51B 0.9800 .
C51B H51C 0.9800 .
C52B H52G 0.9800 .
C52B H52H 0.9800 .
C52B H52I 0.9800 .
C53B H53F 0.9800 .
C53B H53G 0.9800 .
C53B H53H 0.9800 .
C54B H54G 0.9800 .
C54B H54H 0.9800 .
C54B H54I 0.9800 .
C58B H58D 0.9800 .
C58B H58E 0.9800 .
C58B H58F 0.9800 .
C59B H59D 0.9800 .
C59B H59E 0.9800 .
C59B H59F 0.9800 .
C60B H60D 0.9800 .
C60B H60E 0.9800 .
C60B H60F 0.9800 .
O1C C3C 1.422(13) .
O1C C12C 1.471(13) .
O2C C16C 1.354(14) .
O2C H2C 0.8500 .
O3C C27C 1.408(14) .
O3C C36C 1.430(14) .
O4C C40C 1.409(14) .
O4C H4C 0.8500 .
N1C C13C 1.303(14) .
N1C N2C 1.314(12) .
N2C N3C 1.280(12) .
N3C N4C 1.313(12) .
N4C C13C 1.313(14) .
N5C N6C 1.320(13) .
N5C C37C 1.328(15) .
N6C N7C 1.359(13) .
N7C N8C 1.340(14) .
N8C C37C 1.332(14) .
C1C C2C 1.476(18) .
C1C C41C 1.537(17) .
C1C H1CA 0.9900 .
C1C H1CB 0.9900 .
C2C C7C 1.398(18) .
C2C C3C 1.424(17) .
C3C C4C 1.345(17) .
C4C C5C 1.402(17) .
C4C C14C 1.481(16) .
C5C C6C 1.381(17) .
C5C H5C 0.9500 .
C6C C7C 1.366(18) .
C6C C8C 1.515(9) .
C7C H7C 0.9500 .
C8C C9C 1.508(5) .
C8C C11C 1.510(5) .
C8C C10C 1.512(5) .
C9C H9CA 0.9800 .
C9C H9CB 0.9800 .
C9C H9CC 0.9800 .
C10C H10G 0.9800 .
C10C H10H 0.9800 .
C10C H10I 0.9800 .
C11C H11L 0.9800 .
C11C H11M 0.9800 .
C11C H11N 0.9800 .
C12C C13C 1.560(15) .
C12C H12K 0.9900 .
C12C H12L 0.9900 .
C14C C15C 1.473(16) .
C14C H14E 0.9900 .
C14C H14F 0.9900 .
C15C C16C 1.389(15) .
C15C C20C 1.408(17) .
C16C C17C 1.430(17) .
C17C C18C 1.347(17) .
C17C C25C 1.512(15) .
C18C C19C 1.426(15) .
C18C H18C 0.9500 .
C19C C20C 1.404(16) .
C19C C21C 1.521(9) .
C20C H20C 0.9500 .
C21C C22C 1.506(5) .
C21C C53C 1.507(5) .
C21C C54C 1.509(5) .
C21C C24C 1.510(5) .
C21C C52C 1.516(5) .
C21C C23C 1.517(5) .
C22C H22J 0.9800 .
C22C H22K 0.9800 .
C22C H22L 0.9800 .
C23C H23I 0.9800 .
C23C H23J 0.9800 .
C23C H23K 0.9800 .
C24C H24J 0.9800 .
C24C H24K 0.9800 .
C24C H24L 0.9800 .
C52C H52D 0.9800 .
C52C H52E 0.9800 .
C52C H52F 0.9800 .
C53C H53C 0.9800 .
C53C H53D 0.9800 .
C53C H53E 0.9800 .
C54C H54D 0.9800 .
C54C H54E 0.9800 .
C54C H54F 0.9800 .
C25C C26C 1.548(16) .
C25C H25E 0.9900 .
C25C H25F 0.9900 .
C26C C31C 1.369(17) .
C26C C27C 1.369(18) .
C27C C28C 1.381(16) .
C28C C29C 1.394(17) .
C28C C38C 1.524(17) .
C29C C30C 1.360(17) .
C29C H29C 0.9500 .
C30C C31C 1.408(16) .
C30C C32C 1.526(9) .
C31C H31C 0.9500 .
C32C C33C 1.512(5) .
C32C C35C 1.514(5) .
C32C C34C 1.514(5) .
C33C H33I 0.9800 .
C33C H33J 0.9800 .
C33C H33K 0.9800 .
C34C H34J 0.9800 .
C34C H34K 0.9800 .
C34C H34L 0.9800 .
C35C H35G 0.9800 .
C35C H35H 0.9800 .
C35C H35I 0.9800 .
C36C C37C 1.537(16) .
C36C H36E 0.9900 .
C36C H36F 0.9900 .
C38C C39C 1.540(17) .
C38C H38E 0.9900 .
C38C H38F 0.9900 .
C39C C44C 1.368(18) .
C39C C40C 1.370(17) .
C40C C41C 1.419(16) .
C41C C42C 1.419(17) .
C42C C43C 1.379(16) .
C42C H42C 0.9500 .
C43C C44C 1.404(16) .
C43C C45C 1.523(9) .
C44C H44C 0.9500 .
C45C C46C 1.506(5) .
C45C C60C 1.507(5) .
C45C C59C 1.508(5) .
C45C C48C 1.511(5) .
C45C C47C 1.516(5) .
C45C C58C 1.519(5) .
C46C H46G 0.9800 .
C46C H46H 0.9800 .
C46C H46I 0.9800 .
C47C H47G 0.9800 .
C47C H47H 0.9800 .
C47C H47I 0.9800 .
C48C H48G 0.9800 .
C48C H48H 0.9800 .
C48C H48I 0.9800 .
C58C H58G 0.9800 .
C58C H58H 0.9800 .
C58C H58I 0.9800 .
C59C H59G 0.9800 .
C59C H59H 0.9800 .
C59C H59I 0.9800 .
C60C H60G 0.9800 .
C60C H60H 0.9800 .
C60C H60I 0.9800 .
O1D C3D 1.410(12) .
O1D C12D 1.433(13) .
O2D C16D 1.385(12) .
O2D H2D 0.8500 .
O3D C27D 1.388(13) .
O3D C36D 1.460(13) .
O4D C40D 1.354(13) .
O4D H4D 0.8500 .
N1D C13D 1.299(13) .
N1D N2D 1.343(12) .
N2D N3D 1.308(11) .
N3D N4D 1.336(12) .
N4D C13D 1.357(13) .
N5D C37D 1.322(15) .
N5D N6D 1.364(13) .
N6D N7D 1.285(13) .
N7D N8D 1.341(13) .
N8D C37D 1.326(15) .
C1D C2D 1.494(15) .
C1D C41D 1.549(17) .
C1D H1DA 0.9900 .
C1D H1DB 0.9900 .
C2D C3D 1.383(15) .
C2D C7D 1.432(15) .
C3D C4D 1.395(15) .
C4D C5D 1.406(15) .
C4D C14D 1.487(15) .
C5D C6D 1.409(16) .
C5D H5D 0.9500 .
C6D C7D 1.409(15) .
C6D C8D 1.531(9) .
C7D H7D 0.9500 .
C8D C9D 1.506(5) .
C8D C50D 1.507(5) .
C8D C51D 1.510(5) .
C8D C11D 1.510(5) .
C8D C49D 1.513(5) .
C8D C10D 1.516(5) .
C9D H9DA 0.9800 .
C9D H9DB 0.9800 .
C9D H9DC 0.9800 .
C10D H10J 0.9800 .
C10D H10K 0.9800 .
C10D H10L 0.9800 .
C11D H11O 0.9800 .
C11D H11P 0.9800 .
C11D H11Q 0.9800 .
C12D C13D 1.501(15) .
C12D H12M 0.9900 .
C12D H12N 0.9900 .
C14D C15D 1.502(16) .
C14D H14G 0.9900 .
C14D H14H 0.9900 .
C15D C20D 1.394(15) .
C15D C16D 1.454(16) .
C16D C17D 1.371(17) .
C17D C18D 1.438(16) .
C17D C25D 1.537(16) .
C18D C19D 1.375(16) .
C18D H18D 0.9500 .
C19D C20D 1.420(16) .
C19D C21D 1.519(9) .
C20D H20D 0.9500 .
C21D C24D 1.503(5) .
C21D C53D 1.504(5) .
C21D C52D 1.508(5) .
C21D C23D 1.509(5) .
C21D C54D 1.520(5) .
C21D C22D 1.523(5) .
C22D H22M 0.9800 .
C22D H22N 0.9800 .
C22D H22O 0.9800 .
C23D H23L 0.9800 .
C23D H23M 0.9800 .
C23D H23N 0.9800 .
C24D H24M 0.9800 .
C24D H24N 0.9800 .
C24D H24O 0.9800 .
C25D C26D 1.534(17) .
C25D H25G 0.9900 .
C25D H25H 0.9900 .
C26D C31D 1.341(16) .
C26D C27D 1.377(16) .
C27D C28D 1.390(16) .
C28D C29D 1.407(17) .
C28D C38D 1.525(16) .
C29D C30D 1.400(16) .
C29D H29D 0.9500 .
C30D C31D 1.383(17) .
C30D C32D 1.533(9) .
C31D H31D 0.9500 .
C32D C33D 1.507(5) .
C32D C57D 1.508(5) .
C32D C56D 1.509(5) .
C32D C34D 1.510(5) .
C32D C55D 1.516(5) .
C32D C35D 1.518(5) .
C33D H33L 0.9800 .
C33D H33M 0.9800 .
C33D H33N 0.9800 .
C34D H34M 0.9800 .
C34D H34N 0.9800 .
C34D H34O 0.9800 .
C35D H35J 0.9800 .
C35D H35K 0.9800 .
C35D H35L 0.9800 .
C36D C37D 1.501(16) .
C36D H36G 0.9900 .
C36D H36H 0.9900 .
C38D C39D 1.540(17) .
C38D H38G 0.9900 .
C38D H38H 0.9900 .
C39D C44D 1.362(18) .
C39D C40D 1.387(16) .
C40D C41D 1.370(16) .
C41D C42D 1.350(17) .
C42D C43D 1.423(18) .
C42D H42D 0.9500 .
C43D C44D 1.330(18) .
C43D C45D 1.531(9) .
C44D H44D 0.9500 .
C45D C47D 1.505(5) .
C45D C46D 1.509(5) .
C45D C48D 1.510(5) .
C46D H46J 0.9800 .
C46D H46K 0.9800 .
C46D H46L 0.9800 .
C47D H47J 0.9800 .
C47D H47K 0.9800 .
C47D H47L 0.9800 .
C48D H48J 0.9800 .
C48D H48K 0.9800 .
C48D H48L 0.9800 .
C49D H49D 0.9800 .
C49D H49E 0.9800 .
C49D H49F 0.9800 .
C50D H50D 0.9800 .
C50D H50E 0.9800 .
C50D H50F 0.9800 .
C51D H51D 0.9800 .
C51D H51E 0.9800 .
C51D H51F 0.9800 .
C52D H52J 0.9800 .
C52D H52K 0.9800 .
C52D H52L 0.9800 .
C53D H53I 0.9800 .
C53D H53J 0.9800 .
C53D H53K 0.9800 .
C54D H54J 0.9800 .
C54D H54K 0.9800 .
C54D H54L 0.9800 .
C55D H55D 0.9800 .
C55D H55E 0.9800 .
C55D H55F 0.9800 .
C56D H56D 0.9800 .
C56D H56E 0.9800 .
C56D H56F 0.9800 .
C57D H57D 0.9800 .
C57D H57E 0.9800 .
C57D H57F 0.9800 .
O1E C3E 1.404(13) .
O1E C12E 1.433(12) .
O2E C16E 1.391(14) .
O2E H2E 0.8500 .
O3E C27E 1.441(13) .
O3E C36E 1.450(13) .
O4E C40E 1.368(13) .
O4E H4E 0.8500 .
N1E C13E 1.333(14) .
N1E N2E 1.336(12) .
N2E N3E 1.304(11) .
N3E N4E 1.370(11) .
N4E C13E 1.315(13) .
N5E C37E 1.301(15) .
N5E N6E 1.342(13) .
N6E N7E 1.304(13) .
N7E N8E 1.373(12) .
N8E C37E 1.366(14) .
C1E C2E 1.533(15) .
C1E C41E 1.557(14) .
C1E H1EA 0.9900 .
C1E H1EB 0.9900 .
C2E C7E 1.362(15) .
C2E C3E 1.388(16) .
C3E C4E 1.411(16) .
C4E C5E 1.382(16) .
C4E C14E 1.517(15) .
C5E C6E 1.365(16) .
C5E H5E 0.9500 .
C6E C7E 1.430(16) .
C6E C8E 1.505(9) .
C7E H7E 0.9500 .
C8E C10E 1.49(2) .
C8E C11E 1.564(18) .
C8E C9E 1.565(19) .
C9E H9EA 0.9800 .
C9E H9EB 0.9800 .
C9E H9EC 0.9800 .
C10E H10M 0.9800 .
C10E H10N 0.9800 .
C10E H10O 0.9800 .
C11E H11R 0.9800 .
C11E H11T 0.9800 .
C11E H11U 0.9800 .
C12E C13E 1.498(16) .
C12E H12O 0.9900 .
C12E H12R 0.9900 .
C14E C15E 1.541(14) .
C14E H14I 0.9900 .
C14E H14J 0.9900 .
C15E C20E 1.384(16) .
C15E C16E 1.392(16) .
C16E C17E 1.402(15) .
C17E C18E 1.362(16) .
C17E C25E 1.531(15) .
C18E C19E 1.397(15) .
C18E H18E 0.9500 .
C19E C20E 1.429(15) .
C19E C21E 1.535(9) .
C20E H20E 0.9500 .
C21E C54E 1.509(5) .
C21E C22E 1.510(5) .
C21E C23E 1.510(5) .
C21E C52E 1.510(5) .
C21E C53E 1.516(5) .
C21E C24E 1.519(5) .
C22E H22P 0.9800 .
C22E H22Q 0.9800 .
C22E H22R 0.9800 .
C23E H23O 0.9800 .
C23E H23P 0.9800 .
C23E H23Q 0.9800 .
C24E H24P 0.9800 .
C24E H24Q 0.9800 .
C24E H24R 0.9800 .
C25E C26E 1.507(15) .
C25E H25I 0.9900 .
C25E H25J 0.9900 .
C26E C31E 1.343(15) .
C26E C27E 1.389(16) .
C27E C28E 1.417(16) .
C28E C29E 1.384(15) .
C28E C38E 1.507(15) .
C29E C30E 1.396(15) .
C29E H29E 0.9500 .
C30E C31E 1.405(15) .
C30E C32E 1.537(9) .
C31E H31E 0.9500 .
C32E C56E 1.506(5) .
C32E C35E 1.506(5) .
C32E C33E 1.509(5) .
C32E C57E 1.512(5) .
C32E C55E 1.518(5) .
C32E C34E 1.522(5) .
C33E H33O 0.9800 .
C33E H33P 0.9800 .
C33E H33Q 0.9800 .
C34E H34P 0.9800 .
C34E H34Q 0.9800 .
C34E H34R 0.9800 .
C35E H35M 0.9800 .
C35E H35N 0.9800 .
C35E H35O 0.9800 .
C36E C37E 1.469(15) .
C36E H36I 0.9900 .
C36E H36J 0.9900 .
C38E C39E 1.503(15) .
C38E H38I 0.9900 .
C38E H38J 0.9900 .
C39E C40E 1.346(15) .
C39E C44E 1.440(16) .
C40E C41E 1.418(15) .
C41E C42E 1.351(16) .
C42E C43E 1.418(14) .
C42E H42E 0.9500 .
C43E C44E 1.385(15) .
C43E C45E 1.522(9) .
C44E H44E 0.9500 .
C45E C59E 1.504(5) .
C45E C46E 1.506(5) .
C45E C47E 1.511(5) .
C45E C60E 1.512(5) .
C45E C48E 1.516(5) .
C45E C58E 1.517(5) .
C46E H46M 0.9800 .
C46E H46N 0.9800 .
C46E H46O 0.9800 .
C47E H47M 0.9800 .
C47E H47N 0.9800 .
C47E H47O 0.9800 .
C48E H48M 0.9800 .
C48E H48N 0.9800 .
C48E H48O 0.9800 .
C52E H52M 0.9800 .
C52E H52N 0.9800 .
C52E H52O 0.9800 .
C53E H53L 0.9800 .
C53E H53M 0.9800 .
C53E H53N 0.9800 .
C54E H54M 0.9800 .
C54E H54N 0.9800 .
C54E H54O 0.9800 .
C55E H55G 0.9800 .
C55E H55H 0.9800 .
C55E H55I 0.9800 .
C56E H56G 0.9800 .
C56E H56H 0.9800 .
C56E H56I 0.9800 .
C57E H57G 0.9800 .
C57E H57H 0.9800 .
C57E H57I 0.9800 .
C58E H58J 0.9800 .
C58E H58K 0.9800 .
C58E H58L 0.9800 .
C59E H59J 0.9800 .
C59E H59K 0.9800 .
C59E H59L 0.9800 .
C60E H60J 0.9800 .
C60E H60K 0.9800 .
C60E H60L 0.9800 .
O1F C3F 1.418(12) .
O1F C12F 1.455(13) .
O2F C16F 1.361(14) .
O2F H2F 0.8500 .
O3F C27F 1.403(13) .
O3F C36F 1.488(14) .
O4F C40F 1.365(12) .
O4F H4F 0.8500 .
N1F N2F 1.329(11) .
N1F C13F 1.332(14) .
N2F N3F 1.307(11) .
N3F N4F 1.328(11) .
N4F C13F 1.327(13) .
N4F Dy9 2.533(9) 2
N5F C37F 1.335(14) .
N5F N6F 1.335(12) .
N6F N7F 1.299(12) .
N7F N8F 1.363(13) .
N8F C37F 1.337(13) .
C1F C2F 1.489(15) .
C1F C41F 1.501(15) .
C1F H1FA 0.9900 .
C1F H1FB 0.9900 .
C2F C7F 1.388(15) .
C2F C3F 1.425(14) .
C3F C4F 1.389(15) .
C4F C5F 1.392(15) .
C4F C14F 1.511(14) .
C5F C6F 1.396(14) .
C5F H5F 0.9500 .
C6F C7F 1.412(14) .
C6F C8F 1.532(8) .
C7F H7F 0.9500 .
C8F C50F 1.509(5) .
C8F C11F 1.509(5) .
C8F C49F 1.510(5) .
C8F C9F 1.513(5) .
C8F C10F 1.515(5) .
C8F C51F 1.517(5) .
C9F H9FA 0.9800 .
C9F H9FB 0.9800 .
C9F H9FC 0.9800 .
C10F H10P 0.9800 .
C10F H10Q 0.9800 .
C10F H10R 0.9800 .
C11F H11V 0.9800 .
C11F H11W 0.9800 .
C11F H11X 0.9800 .
C12F C13F 1.492(14) .
C12F H12S 0.9900 .
C12F H12T 0.9900 .
C14F C15F 1.492(16) .
C14F H14K 0.9900 .
C14F H14L 0.9900 .
C15F C20F 1.372(16) .
C15F C16F 1.401(16) .
C16F C17F 1.424(17) .
C17F C18F 1.440(17) .
C17F C25F 1.480(16) .
C18F C19F 1.386(18) .
C18F H18F 0.9500 .
C19F C20F 1.389(17) .
C19F C21F 1.520(9) .
C20F H20F 0.9500 .
C21F C22F 1.456(18) .
C21F C24F 1.543(18) .
C21F C23F 1.554(16) .
C22F H22S 0.9800 .
C22F H22T 0.9800 .
C22F H22U 0.9800 .
C23F H23R 0.9800 .
C23F H23S 0.9800 .
C23F H23T 0.9800 .
C24F H24S 0.9800 .
C24F H24T 0.9800 .
C24F H24U 0.9800 .
C25F C26F 1.544(15) .
C25F H25K 0.9900 .
C25F H25L 0.9900 .
C26F C31F 1.383(16) .
C26F C27F 1.410(17) .
C27F C28F 1.394(16) .
C28F C29F 1.414(16) .
C28F C38F 1.506(16) .
C29F C30F 1.387(16) .
C29F H29F 0.9500 .
C30F C31F 1.394(15) .
C30F C32F 1.532(9) .
C31F H31F 0.9500 .
C32F C57F 1.510(5) .
C32F C33F 1.511(5) .
C32F C34F 1.511(5) .
C32F C56F 1.512(5) .
C32F C55F 1.514(5) .
C32F C35F 1.517(5) .
C33F H33R 0.9800 .
C33F H33S 0.9800 .
C33F H33T 0.9800 .
C34F H34S 0.9800 .
C34F H34T 0.9800 .
C34F H34U 0.9800 .
C35F H35P 0.9800 .
C35F H35Q 0.9800 .
C35F H35R 0.9800 .
C36F C37F 1.481(16) .
C36F H36K 0.9900 .
C36F H36L 0.9900 .
C38F C39F 1.473(16) .
C38F H38K 0.9900 .
C38F H38L 0.9900 .
C39F C40F 1.392(16) .
C39F C44F 1.408(15) .
C40F C41F 1.405(16) .
C41F C42F 1.394(14) .
C42F C43F 1.427(16) .
C42F H42F 0.9500 .
C43F C44F 1.407(16) .
C43F C45F 1.525(9) .
C44F H44F 0.9500 .
C45F C47F 1.503(18) .
C45F C48F 1.537(17) .
C45F C46F 1.556(17) .
C46F H46P 0.9800 .
C46F H46Q 0.9800 .
C46F H46R 0.9800 .
C47F H47P 0.9800 .
C47F H47Q 0.9800 .
C47F H47R 0.9800 .
C48F H48P 0.9800 .
C48F H48Q 0.9800 .
C48F H48R 0.9800 .
C49F H49G 0.9800 .
C49F H49H 0.9800 .
C49F H49I 0.9800 .
C50F H50G 0.9800 .
C50F H50H 0.9800 .
C50F H50I 0.9800 .
C51F H51G 0.9800 .
C51F H51H 0.9800 .
C51F H51I 0.9800 .
C55F H55J 0.9800 .
C55F H55K 0.9800 .
C55F H55L 0.9800 .
C56F H56J 0.9800 .
C56F H56K 0.9800 .
C56F H56L 0.9800 .
C57F H57J 0.9800 .
C57F H57K 0.9800 .
C57F H57L 0.9800 .
O111 C111 1.422(5) .
O111 H111 0.8500 .
C111 C112 1.505(5) .
C111 H11A 0.9900 .
C111 H11B 0.9900 .
C112 H11C 0.9800 .
C112 H11D 0.9800 .
C112 H11E 0.9800 .
O211 C211 1.417(5) .
O211 H211 0.8500 .
C211 C212 1.503(5) .
C211 H21B 0.9900 .
C211 H21C 0.9900 .
C212 H21D 0.9800 .
C212 H21E 0.9800 .
C212 H21F 0.9800 .
O311 C311 1.420(5) .
O311 H311 0.8500 .
C311 C312 1.503(5) .
C311 H31H 0.9900 .
C311 H31I 0.9900 .
C312 H31J 0.9800 .
C312 H31K 0.9800 .
C312 H31L 0.9800 .
O411 C411 1.415(5) .
O411 H411 0.8500 .
C411 C412 1.498(5) .
C411 H41A 0.9900 .
C411 H41B 0.9900 .
C412 H41C 0.9800 .
C412 H41D 0.9800 .
C412 H41E 0.9800 .
O11 C11 1.201(5) .
O12 C11 1.340(5) .
O12 C13 1.451(5) .
C11 C12 1.495(5) .
C12 H12A 0.9800 .
C12 H12B 0.9800 .
C12 H12C 0.9800 .
C13 C14 1.507(5) .
C13 H13A 0.9900 .
C13 H13B 0.9900 .
C14 H14M 0.9800 .
C14 H14N 0.9800 .
C14 H14O 0.9800 .
O11' C11' 1.202(5) .
O12' C11' 1.343(5) .
O12' C13' 1.454(5) .
C11' C12' 1.495(5) .
C12' H12D 0.9800 .
C12' H12E 0.9800 .
C12' H12F 0.9800 .
C13' C14' 1.507(5) .
C13' H13C 0.9900 .
C13' H13D 0.9900 .
C14' H14P 0.9800 .
C14' H14Q 0.9800 .
C14' H14R 0.9800 .
O21 C21 1.197(5) .
O22 C21 1.339(5) .
O22 C23 1.452(5) .
C21 C22 1.487(5) .
C22 H22A 0.9800 .
C22 H22B 0.9800 .
C22 H22C 0.9800 .
C23 C24 1.498(5) .
C23 H23A 0.9900 .
C23 H23B 0.9900 .
C24 H24A 0.9800 .
C24 H24B 0.9800 .
C24 H24C 0.9800 .
O31 C31 1.197(5) .
O32 C31 1.334(5) .
O32 C33 1.445(5) .
C31 C32 1.490(5) .
C32 H32A 0.9800 .
C32 H32B 0.9800 .
C32 H32C 0.9800 .
C33 C34 1.503(5) .
C33 H33A 0.9900 .
C33 H33B 0.9900 .
C34 H34A 0.9800 .
C34 H34B 0.9800 .
C34 H34C 0.9800 .
O41 C41 1.199(5) .
O42 C41 1.342(5) .
O42 C43 1.452(5) .
C41 C42 1.490(5) .
C42 H42G 0.9800 .
C42 H42H 0.9800 .
C42 H42I 0.9800 .
C43 C44 1.500(5) .
C43 H43A 0.9900 .
C43 H43B 0.9900 .
C44 H44G 0.9800 .
C44 H44H 0.9800 .
C44 H44I 0.9800 .
O51 C51 1.200(5) .
O52 C51 1.338(5) .
O52 C53 1.445(5) .
C51 C52 1.488(5) .
C52 H52A 0.9800 .
C52 H52B 0.9800 .
C52 H52C 0.9800 .
C53 C54 1.498(5) .
C53 H53A 0.9900 .
C53 H53B 0.9900 .
C54 H54A 0.9800 .
C54 H54B 0.9800 .
C54 H54C 0.9800 .
O61 C61 1.202(5) .
O62 C61 1.341(4) .
O62 C63 1.454(5) .
C61 C62 1.493(5) .
C62 H62A 0.9800 .
C62 H62B 0.9800 .
C62 H62C 0.9800 .
C63 C64 1.506(5) .
C63 H63A 0.9900 .
C63 H63B 0.9900 .
C64 H64A 0.9800 .
C64 H64B 0.9800 .
C64 H64C 0.9800 .
O71 C71 1.197(5) .
O72 C71 1.340(5) .
O72 C73 1.451(5) .
C71 C72 1.495(5) .
C72 H72A 0.9800 .
C72 H72B 0.9800 .
C72 H72C 0.9800 .
C73 C74 1.508(5) .
C73 H73A 0.9900 .
C73 H73B 0.9900 .
C74 H74A 0.9800 .
C74 H74B 0.9800 .
C74 H74C 0.9800 .
O71' C71' 1.198(5) .
O72' C71' 1.342(5) .
O72' C73' 1.453(5) .
C71' C72' 1.494(5) .
C72' H72F 0.9800 .
C72' H72G 0.9800 .
C72' H72H 0.9800 .
C73' C74' 1.508(5) .
C73' H73C 0.9900 .
C73' H73D 0.9900 .
C74' H74D 0.9800 .
C74' H74E 0.9800 .
C74' H74F 0.9800 .
O81 C81 1.198(5) .
O82 C81 1.339(5) .
O82 C83 1.455(5) .
C81 C82 1.490(5) .
C82 H82A 0.9800 .
C82 H82B 0.9800 .
C82 H82C 0.9800 .
C83 C84 1.503(5) .
C83 H83A 0.9900 .
C83 H83B 0.9900 .
C84 H84A 0.9800 .
C84 H84B 0.9800 .
C84 H84C 0.9800 .

loop_
_geom_hbond_atom_site_label_D
_geom_hbond_atom_site_label_H
_geom_hbond_atom_site_label_A
_geom_hbond_distance_DH
_geom_hbond_distance_HA
_geom_hbond_distance_DA
_geom_hbond_angle_DHA
_geom_hbond_site_symmetry_A
O10W H10S N6E 0.85 1.91 2.716(10) 158.2 .
O10W H10T O211 0.85 1.94 2.689(7) 147.0 .
O11W H11S O06W 0.85 1.98 2.82(2) 168.8 .
O12W H12P O4A 0.85 2.32 2.916(12) 127.4 .
O21W H21A O04W 0.85 2.09 2.93(2) 171.9 .
O21W H21G O07W 0.85 1.91 2.74(3) 163.0 .
O22W H22V O4B 0.85 2.09 2.911(13) 161.5 .
O22W H22V N1B 0.85 2.43 2.930(13) 118.2 .
O22W H22W O20W 0.85 2.11 2.78(2) 135.5 .
O31W H31M O13W 0.85 1.91 2.73(3) 162.4 .
O32W H32D O4C 0.85 2.17 2.914(13) 146.5 .
O32W H32D N1C 0.85 2.28 2.887(12) 128.2 .
O32W H32E O08W 0.85 2.29 2.81(3) 120.1 .
O51W H51M N8E 0.85 1.89 2.721(9) 165.1 .
O51W H51N O2A 0.85 1.93 2.754(10) 161.7 .
O52W H52P O2D 0.85 1.96 2.721(11) 148.5 .
O52W H52Q N6C 0.85 1.91 2.714(13) 157.7 .
O61W H61A N8F 0.85 1.91 2.759(8) 171.9 .
O61W H61B O2B 0.85 1.94 2.712(10) 150.3 .
O62W H62D O2E 0.85 1.93 2.714(7) 152.2 .
O62W H62E N6A 0.85 1.90 2.707(12) 158.5 .
O71W H71A N8D 0.85 1.96 2.799(12) 170.7 .
O71W H71B O2C 0.85 1.91 2.692(11) 153.1 .
O72W H72D N7B 0.85 1.88 2.717(13) 166.2 .
O72W H72E O2F 0.85 1.90 2.719(6) 161.6 .
O91W H91A O411 0.85 1.90 2.685(6) 152.7 .
O91W H91B N6F 0.85 1.95 2.790(9) 169.5 2
O92W H92D N6D 0.85 1.92 2.736(13) 161.8 .
O92W H92E O71' 0.85 1.83 2.596(17) 149.2 2
O92W H92E O71 0.85 2.08 2.902(17) 163.0 2
O456 H456 N5A 0.85 2.24 3.062(11) 162.7 .
O457 H457 N5C 0.85 2.24 3.060(13) 162.3 .
O467 H467 N8B 0.85 2.24 3.064(12) 162.0 .
O568 H568 N8E 0.85 2.40 3.209(9) 158.7 .
O578 H578 N8D 0.85 2.40 3.227(12) 163.7 .
O678 H678 N8F 0.85 2.49 3.308(9) 160.7 .
O890 H890 N7D 0.85 2.05 2.869(12) 161.9 .
O890 H890 N6D 0.85 2.44 3.255(12) 161.9 .
O891 H891 N7E 0.85 2.04 2.865(8) 162.1 .
O891 H891 N6E 0.85 2.38 3.200(9) 162.3 .
O910 H910 N7F 0.85 2.02 2.842(10) 162.8 2
O910 H910 N6F 0.85 2.39 3.217(9) 163.8 2
O2A H2A O3A 0.85 1.80 2.637(11) 167.1 .
O4A H4A O1A 0.85 1.94 2.779(11) 169.1 .
O2B H2B O3B 0.85 1.82 2.667(11) 175.4 .
O4B H4B O1B 0.85 2.01 2.848(11) 167.8 .
O2C H2C O3C 0.85 1.86 2.714(11) 177.9 .
O4C H4C O1C 0.85 2.06 2.899(11) 167.5 .
O4C H4C N1C 0.85 2.46 2.881(13) 111.1 .
O2D H2D O1D 0.85 1.98 2.790(11) 158.6 .
O2D H2D N1D 0.85 2.45 2.976(12) 120.6 .
O4D H4D O3D 0.85 2.30 3.128(12) 163.1 .
O4D H4D N5D 0.85 2.33 2.830(14) 117.8 .
O2E H2E O1E 0.85 1.95 2.801(10) 174.2 .
O4E H4E N5E 0.85 2.21 2.768(13) 123.4 .
O4E H4E O3E 0.85 2.28 3.103(10) 163.5 .
O2F H2F O1F 0.85 1.91 2.753(11) 168.9 .
O4F H4F O3F 0.85 1.91 2.758(12) 171.1 .
O111 H111 N8A 0.85 1.99 2.827(10) 167.5 .
O211 H211 O4E 0.85 2.07 2.909(11) 167.3 .
O311 H311 N5F 0.85 2.16 2.849(13) 137.9 2
O311 H311 O4F 0.85 2.56 3.028(14) 115.8 2
O411 H411 O311 0.85 1.79 2.626(12) 168.2 .

loop_
_platon_squeeze_void_nr
_platon_squeeze_void_average_x
_platon_squeeze_void_average_y
_platon_squeeze_void_average_z
_platon_squeeze_void_volume
_platon_squeeze_void_count_electrons
1 0.018 0.466 -0.003 39995.4 1287.9
2 0.066 0.918 -0.022 26.0 -0.8
3 0.434 0.582 0.022 26.0 -0.8
4 0.566 0.418 -0.022 26.0 -0.8
5 0.934 0.082 0.022 26.0 -0.8
6 0.049 0.995 0.016 6.9 0.8
7 0.549 0.495 0.016 6.9 0.8
8 0.178 0.896 0.052 7.8 0.3
9 0.678 0.396 0.052 7.8 0.3
10 0.393 0.435 0.098 10.6 -0.2
11 0.893 0.935 0.098 10.6 -0.2
12 0.150 0.238 0.119 14.8 3.2
13 0.650 0.738 0.119 14.8 3.2
14 0.424 0.401 0.176 8.7 -0.5
15 0.924 0.901 0.176 8.7 -0.5
16 0.076 0.901 0.324 8.7 -0.3
17 0.576 0.401 0.324 8.7 -0.3
18 0.350 0.738 0.381 14.9 4.6
19 0.850 0.238 0.381 14.9 4.6
20 0.107 0.935 0.402 10.1 2.4
21 0.607 0.435 0.402 10.1 2.4
22 0.322 0.396 0.448 7.8 -0.9
23 0.822 0.896 0.448 7.8 -0.9
24 0.066 0.082 0.478 26.0 -0.5
25 0.566 0.582 0.478 26.0 -0.5
26 0.451 0.495 0.484 6.9 0.4
27 0.951 0.995 0.484 6.9 0.4
28 0.434 0.418 0.522 26.0 1.6
29 0.934 0.918 0.522 26.0 1.6
30 0.049 0.005 0.516 6.9 -0.7
31 0.549 0.505 0.516 6.9 -0.7
32 0.178 0.104 0.552 7.8 -1.2
33 0.678 0.604 0.552 7.8 -1.2
34 0.393 0.565 0.598 10.0 -1.1
35 0.893 0.065 0.598 10.0 -1.1
36 0.150 0.762 0.619 15.1 4.7
37 0.650 0.262 0.619 15.1 4.7
38 0.424 0.599 0.676 8.7 0.2
39 0.924 0.099 0.676 8.7 0.2
40 0.076 0.099 0.824 8.6 0.5
41 0.576 0.599 0.824 8.6 0.5
42 0.350 0.262 0.881 15.2 3.0
43 0.850 0.762 0.881 15.2 3.0
44 0.107 0.065 0.902 9.4 -0.4
45 0.607 0.565 0.902 9.4 -0.4
46 0.322 0.604 0.948 7.8 0.1
47 0.822 0.104 0.948 7.8 0.1
48 0.451 0.505 0.984 7.0 1.0
49 0.951 0.005 0.984 7.0 1.0
